data_1566240
loop_
_publ_author_name
'Zhang, Lei'
'Ding, Qing-Rong'
'Yu, Yinghua'
'Cao, Changsheng'
'Zhang, Jian'

_publ_section_title
;
 Stepwise Assembly and Reversible Structure Transformation of Ligated
 Titanium Coated Bismuth-Oxo Cores: Shell Morphology Engineering for
 Enhanced Chemical Fixation of CO2
;
_journal_name_full 'Chemical Science'
_journal_paper_doi 10.1039/D1SC06847D
_journal_year 2022
_chemical_formula_moiety 'C100 H61 Bi19 O66.5 Ti3, C105 H65 Bi19 O67.5 Ti3'
_chemical_formula_sum 'C254 H244 Bi38 N11 O149 Ti6'
_chemical_formula_weight 14063.23
_space_group_crystal_system triclinic
_space_group_IT_number 2
_space_group_name_Hall '-P 1'
_space_group_name_H-M_alt 'P -1'
_atom_sites_solution_hydrogens geom
_atom_sites_solution_primary dual
_audit_creation_date 2021-08-19
_audit_creation_method
;
Olex2 1.2
(compiled 2017.08.10 svn.r3458 for OlexSys, GUI svn.r5381)
;
_audit_update_record
;
2021-08-20 deposited with the CCDC.	2022-02-01 downloaded from the CCDC.
;
_cell_angle_alpha 107.5720(10)
_cell_angle_beta 91.1110(10)
_cell_angle_gamma 114.4930(10)
_cell_formula_units_Z 2
_cell_length_a 23.6421(2)
_cell_length_b 23.8375(2)
_cell_length_c 38.8128(3)
_cell_measurement_reflns_used 113320
_cell_measurement_temperature 100.4(7)
_cell_measurement_theta_max 52.8200
_cell_measurement_theta_min 2.0410
_cell_volume 18711.2(3)
_computing_cell_refinement 'CrysAlisPro 1.171.40.59a (Rigaku OD, 2019)'
_computing_data_collection 'CrysAlisPro 1.171.40.59a (Rigaku OD, 2019)'
_computing_data_reduction 'CrysAlisPro 1.171.40.59a (Rigaku OD, 2019)'
_computing_molecular_graphics 'Olex2 (Dolomanov et al., 2009)'
_computing_publication_material 'Olex2 (Dolomanov et al., 2009)'
_computing_structure_refinement 'ShelXL (Sheldrick, 2015)'
_computing_structure_solution 'ShelXT (Sheldrick, 2015)'
_diffrn_ambient_environment N~2~
_diffrn_ambient_temperature 100.4(7)
_diffrn_detector 'Hybrid Pixel Array Detector'
_diffrn_detector_area_resol_mean 10.0000
_diffrn_detector_type HyPix
_diffrn_measured_fraction_theta_full 0.978
_diffrn_measured_fraction_theta_max 0.978
_diffrn_measurement_details
;
List of Runs (angles in degrees, time in seconds):

  # Type    Start    End  Width  t~exp~   \w     \q     \k     \f   Frames
#--------------------------------------------------------------------------
  1  \w    -68.00 -33.00   0.50    0.25    --   -1.25 -22.00 -17.00   70
  2  \w     48.00  76.00   0.50    0.87    --   56.89  22.00 148.00   56
  3  \w     96.00 122.00   0.50    0.87    --   56.89  22.00 148.00   52
  4  \w    -16.00  11.00   0.50    0.87    --   56.89 -22.00 -17.00   54
  5  \w    -22.00   5.00   0.50    0.87    --  -59.39  22.00 148.00   54
  6  \w   -135.00 -45.00   0.50    0.87    --  -59.39 -22.00 -17.00  180
  7  \w     15.00  51.00   0.50    0.25    --   -1.25  22.00 148.00   72
  8  \w     -3.00  31.00   0.50    0.25    --   -1.25  57.00-180.00   68
  9  \w    -25.00  14.00   0.50    0.25    --   -1.25 -22.00 -17.00   78
 10  \w    -17.00  43.00   0.50    0.87    --   56.89 -38.00 -60.00  120
 11  \w    -12.00  25.00   0.50    0.87    --   56.89 -19.00-180.00   74
 12  \w     53.00  80.00   0.50    0.87    --   56.89-125.00  60.00   54
 13  \w     20.00  97.00   0.50    0.87    --   56.89-125.00  90.00  154
 14  \w     67.00 128.00   0.50    0.87    --   56.89  57.00  90.00  122
 15  \w   -102.00 -30.00   0.50    0.87    --  -59.39 125.00 120.00  144
 16  \w   -105.00 -70.00   0.50    0.87    --  -59.39 125.00  30.00   70
 17  \w   -105.00 -23.00   0.50    0.87    --  -59.39 125.00-150.00  164
 18  \w    -99.00 -24.00   0.50    0.87    --  -59.39 125.00-180.00  150
 19  \w    -63.00 -13.00   0.50    0.87    --  -59.39  57.00   0.00  100
 20  \w   -128.00 -90.00   0.50    0.87    --  -59.39-125.00  90.00   76
 21  \w    -80.00  12.00   0.50    0.87    --  -59.39  77.00 150.00  184
 22  \w    -26.00  -1.00   0.50    0.87    --  -59.39  19.00 120.00   50
 23  \w    -82.00 -43.00   0.50    0.87    --  -59.39  77.00 -30.00   78
 24  \w    -26.00  16.00   0.50    0.87    --  -59.39  19.00 -60.00   84
;
_diffrn_measurement_device 'four-circle diffractometer'
_diffrn_measurement_device_type 'ROD, Synergy Custom system, HyPix'
_diffrn_measurement_method '\w scans'
_diffrn_orient_matrix_type 'CrysAlisPro convention (1999,Acta A55,543-557)'
_diffrn_orient_matrix_UB_11 -0.0362971000
_diffrn_orient_matrix_UB_12 0.0315214000
_diffrn_orient_matrix_UB_13 0.0042611000
_diffrn_orient_matrix_UB_21 0.0516337000
_diffrn_orient_matrix_UB_22 0.0574725000
_diffrn_orient_matrix_UB_23 0.0095828000
_diffrn_orient_matrix_UB_31 -0.0013071000
_diffrn_orient_matrix_UB_32 -0.0038660000
_diffrn_orient_matrix_UB_33 -0.0351759000
_diffrn_radiation_probe x-ray
_diffrn_radiation_type GaK\a
_diffrn_radiation_wavelength 1.3405
_diffrn_reflns_av_R_equivalents 0.0569
_diffrn_reflns_av_unetI/netI 0.0581
_diffrn_reflns_Laue_measured_fraction_full 0.978
_diffrn_reflns_Laue_measured_fraction_max 0.978
_diffrn_reflns_limit_h_max 27
_diffrn_reflns_limit_h_min -27
_diffrn_reflns_limit_k_max 28
_diffrn_reflns_limit_k_min -28
_diffrn_reflns_limit_l_max 37
_diffrn_reflns_limit_l_min -46
_diffrn_reflns_number 203290
_diffrn_reflns_point_group_measured_fraction_full 0.978
_diffrn_reflns_point_group_measured_fraction_max 0.978
_diffrn_reflns_theta_full 52.812
_diffrn_reflns_theta_max 52.812
_diffrn_reflns_theta_min 1.954
_diffrn_source 'micro-focus metaljet'
_exptl_absorpt_coefficient_mu 25.023
_exptl_absorpt_correction_T_max 1.00000
_exptl_absorpt_correction_T_min 0.39698
_exptl_absorpt_correction_type multi-scan
_exptl_absorpt_process_details
;
CrysAlisPro 1.171.40.59a (Rigaku Oxford Diffraction, 2019)
Empirical absorption correction using spherical harmonics,
 implemented in SCALE3 ABSPACK scaling algorithm.
;
_exptl_crystal_colour 'clear light yellow'
_exptl_crystal_colour_lustre clear
_exptl_crystal_colour_modifier light
_exptl_crystal_colour_primary yellow
_exptl_crystal_density_diffrn 2.496
_exptl_crystal_description rodlike
_exptl_crystal_F_000 12646
_exptl_crystal_size_max 0.3
_exptl_crystal_size_mid 0.2
_exptl_crystal_size_min 0.1
_refine_diff_density_max 5.949
_refine_diff_density_min -8.027
_refine_diff_density_rms 0.274
_refine_ls_extinction_method none
_refine_ls_goodness_of_fit_ref 1.072
_refine_ls_hydrogen_treatment constr
_refine_ls_matrix_type full
_refine_ls_number_parameters 2989
_refine_ls_number_reflns 64356
_refine_ls_number_restraints 123
_refine_ls_restrained_S_all 1.074
_refine_ls_R_factor_all 0.0602
_refine_ls_R_factor_gt 0.0493
_refine_ls_shift/su_max 0.004
_refine_ls_shift/su_mean 0.000
_refine_ls_structure_factor_coef Fsqd
_refine_ls_weighting_details 'w=1/[\s^2^(Fo^2^)+(0.0630P)^2^+215.4900P] where P=(Fo^2^+2Fc^2^)/3'
_refine_ls_weighting_scheme calc
_refine_ls_wR_factor_gt 0.1277
_refine_ls_wR_factor_ref 0.1333
_reflns_Friedel_coverage 0.000
_reflns_number_gt 51819
_reflns_number_total 64356
_reflns_threshold_expression 'I > 2\s(I)'
_cod_data_source_file d1sc06847d2.cif
_cod_data_source_block PTC-280
_cod_database_code 1566240
_shelx_shelxl_version_number 2018/1
_chemical_oxdiff_formula CHONTiBi
_shelx_space_group_comment
;
The symmetry employed for this shelxl refinement is uniquely defined
by the following loop, which should always be used as a source of
symmetry information in preference to the above space-group names.
They are only intended as comments.
;
_diffrn_oxdiff_digest_frames
;
01e6c4316ca86d254103f878df7ba5346a02308c499
;
_reflns_odcompleteness_completeness 99.89
_reflns_odcompleteness_iscentric 1
_reflns_odcompleteness_theta 49.54
_olex2_refinement_description
;
1. Fixed Uiso
 At 1.2 times of:
  All C(H) groups
 At 1.5 times of:
  All O(H) groups
2. Restrained distances
 O44-C4BA
 1.3 with sigma of 0.02
 O2DA-C39
 1.3 with sigma of 0.02
 O09M-C39
 1.3 with sigma of 0.02
 C4DA-C39
 1.5 with sigma of 0.02
 C5DA-C05D
 1.5 with sigma of 0.02
 O06O-C5DA
 1.3 with sigma of 0.02
 C71-C60
 1.45 with sigma of 0.02
 O02S-C05G
 1.3 with sigma of 0.02
 C06M-C072
 1.5 with sigma of 0.02
3. Uiso/Uaniso restraints and constraints
C069 \\sim O06Q \\sim C09F \\sim O05W: within 3.8A with sigma of 0.04 and sigma
for terminal atoms of 0.08
C39 \\sim O09M \\sim O2DA \\sim C4DA: within 3.8A with sigma of 0.04 and sigma
for terminal atoms of 0.08
C36 \\sim C9AA \\sim C68 \\sim C08K: within 3.8A with sigma of 0.04 and sigma
for terminal atoms of 0.08
C39 \\sim C4DA \\sim O2DA \\sim O09M: within 3.8A with sigma of 0.04 and sigma
for terminal atoms of 0.08
C069 \\sim O06Q \\sim O05W \\sim C09F: within 3.8A with sigma of 0.004 and
sigma for terminal atoms of 0.008
C39 \\sim O2DA \\sim C4DA \\sim O09M: within 3.8A with sigma of 0.004 and sigma
for terminal atoms of 0.008
: with sigma of 0.01 and sigma for terminal atoms of 0.02
: with sigma of 0.01 and sigma for terminal atoms of 0.02
Uanis(O09L) \\sim Ueq: with sigma of 0.01 and sigma for terminal atoms of 0.02
Uanis(O03F) \\sim Ueq: with sigma of 0.01 and sigma for terminal atoms of 0.02
: with sigma of 0.01 and sigma for terminal atoms of 0.02
Uanis(O2DA) \\sim Ueq: with sigma of 0.01 and sigma for terminal atoms of 0.02
: with sigma of 0.01 and sigma for terminal atoms of 0.02
: with sigma of 0.01 and sigma for terminal atoms of 0.02
: with sigma of 0.01 and sigma for terminal atoms of 0.02
Uanis(O09M) \\sim Ueq: with sigma of 0.01 and sigma for terminal atoms of 0.02
Uanis(C127) \\sim Ueq: with sigma of 0.01 and sigma for terminal atoms of 0.02
Uanis(O09M) \\sim Ueq, Uanis(O09H) \\sim Ueq, : with sigma of 0.001 and sigma
for terminal atoms of 0.002
Uiso(C09F) = Uiso(C97) = Uiso(C498) = Uiso(C178) = Uiso(C146) = Uiso(C115)
Uiso(C4BA) = Uiso(C118) = Uiso(C117) = Uiso(C197) = Uiso(C3BA) = Uiso(C05D)
Uiso(C06M) = Uiso(C05N) = Uiso(C162) = Uiso(C155) = Uiso(C108) = Uiso(C114)
Uiso(C072) = Uiso(O05Q) = Uiso(O37)
Uiso(O06O) = Uiso(C5DA) = Uiso(O06O) = Uiso(O07T)
Uanis(C60) = Uanis(C112) = Uanis(C130) = Uanis(C0BA) = Uanis(C0AA) = Uanis(C122)
Uanis(C36) = Uanis(C68) = Uanis(C127) = Uanis(C8AA) = Uanis(C88) = Uanis(C9AA)
Uanis(C055) = Uanis(C161) = Uanis(C160) = Uanis(C150) = Uanis(C134) =
Uanis(C5CA)
4.a Aromatic/amide H refined with riding coordinates:
 C04J(H04J), C04Y(H04Y), C051(H051), C118(H118), C117(H117), C3BA(H3BA),
 C197(H197), C05H(H05H), C05J(H05J), C05K(H05K), C05L(H05L), C05T(H05T),
 C05U(H05U), C05X(H05X), C05Y(H05Y), C064(H064), C068(H068), C06A(H06A),
 C06C(H06C), C06I(H06I), C06J(H06J), C06K(H06K), C06L(H06L), C05N(H05N),
 C162(H162), C155(H155), C108(H108), C06T(H06T), C070(H070), C073(H073),
 C074(H074), C075(H075), C076(H076), C07A(H07A), C07B(H07B), C07O(H07O),
 C07P(H07P), C07Q(H07Q), C07S(H07S), C07U(H07U), C07X(H07X), C07Y(H07Y),
 C07Z(H07Z), C081(H081), C083(H083), C086(H086), C08F(H08F), C08G(H08G),
 C08L(H08L), C08N(H08N), C08X(H08X), C08Y(H08Y), C091(H091), C099(H099),
 C9BA(H9BA), C09C(H09C), C48(H48), C93(H93), C100(H100), C43(H43), C09I(H09I),
 C4CA(H4CA), C46(H46), C51(H51), C52(H52), C53(H53), C54(H54), C55(H55),
 C56(H56), C61(H61), C63(H63), C65(H65), C72(H72), C76(H76), C78(H78), C79(H79),
  C80(H80), C81(H81), C83(H83), C134(H134), C150(H150), C160(H160), C161(H161),
 C91(H91), C95(H95), C98(H98), C99(H99), C101(H101), C103(H103), C106(H106),
 C128(H128), C09G(H09G), C107(H107), C109(H109), C86(H86), C124(H124),
 C126(H126), C110(H110), C122(H122), C0AA(H0AA), C0BA(H0BA), C130(H130),
 C113(H113), C138(H138), C144(H144), C173(H173), C8AA(H8AA), C88(H88),
 C9AA(H9AA), C127(H127), C0CA(H0CA), C1CA(H1CA), C498(H498), C178(H178),
 C146(H146), C97(H97)
4.b Fitted hexagon refined as free rotating group:
 C05D(C4BA,C118,C117,C3BA,C197), C06M(C05N,C162,C155,C108,C114), C09E(C08T,C48,
 C93,C100,C43), C5CA(C134,C150,C160,C161,C055), C103(C106,C128,C09G,C06Y,C098),
 C109(C41,C077,C86,C124,C126), C112(C60,C122,C0AA,C0BA,C130), C8AA(C88,C9AA,C36,
 C68,C127), C498(C178,C146,C115,C09F,C97)
4.c Tetrahedral OH refined with riding coordinates:
 O05Z(H05Z), O49(H49), O84(H84), O0AA(H0AB), O44(H44)
4.d Idealised tetrahedral OH refined as rotating group:
 O033(H033), O04C(H04C), O04S(H04S), O07C(H07C), O08M(H08M)
;
_olex2_submission_special_instructions 'No special instructions were received'
_oxdiff_exptl_absorpt_empirical_details
;
Empirical correction (ABSPACK) includes:
- Absorption correction using spherical harmonics
- Frame scaling
;
_oxdiff_exptl_absorpt_empirical_full_max 11.074
_oxdiff_exptl_absorpt_empirical_full_min 0.315

loop_
_space_group_symop_operation_xyz
'x, y, z'
'-x, -y, -z'

loop_
_atom_site_label
_atom_site_type_symbol
_atom_site_fract_x
_atom_site_fract_y
_atom_site_fract_z
_atom_site_U_iso_or_equiv
_atom_site_adp_type
_atom_site_occupancy
_atom_site_site_symmetry_order
_atom_site_calc_flag
_atom_site_refinement_flags_posn
_atom_site_refinement_flags_adp
_atom_site_refinement_flags_occupancy
_atom_site_disorder_assembly
_atom_site_disorder_group
Bi01 Bi -0.01783(2) 0.91338(2) 0.52936(2) 0.02575(10) Uani 1 1 d . . . . .
Bi02 Bi 0.31613(2) 1.10958(2) 1.04311(2) 0.02501(10) Uani 1 1 d . . . . .
Bi03 Bi 0.24600(2) 0.93752(2) 1.04805(2) 0.02510(10) Uani 1 1 d . . . . .
Bi04 Bi 0.10460(2) 1.00156(2) 0.48755(2) 0.02658(10) Uani 1 1 d . . . . .
Bi05 Bi 0.47525(2) 0.92213(2) 0.87009(2) 0.02572(10) Uani 1 1 d . . . . .
Bi06 Bi 0.35234(2) 1.00547(2) 0.86916(2) 0.02465(10) Uani 1 1 d . . . . .
Bi07 Bi -0.07423(2) 0.99193(2) 0.61206(2) 0.02497(10) Uani 1 1 d . . . . .
Bi08 Bi 0.27854(2) 0.82979(2) 0.87550(2) 0.02629(10) Uani 1 1 d . . . . .
Bi09 Bi 0.63826(2) 1.01085(2) 0.86717(2) 0.02769(11) Uani 1 1 d . . . . .
Bi0A Bi 0.10227(2) 1.08431(2) 0.66035(2) 0.02599(10) Uani 1 1 d . . . . .
Bi0B Bi 0.52338(2) 1.09036(2) 0.86931(2) 0.02776(10) Uani 1 1 d . . . . .
Bi0C Bi 0.19124(2) 1.19122(2) 0.52231(2) 0.02751(10) Uani 1 1 d . . . . .
Bi0D Bi 0.02731(2) 0.89414(2) 0.61676(2) 0.02663(10) Uani 1 1 d . . . . .
Bi0E Bi -0.00593(2) 1.16643(2) 0.65471(2) 0.02758(10) Uani 1 1 d . . . . .
Bi0F Bi 0.48813(2) 1.06101(2) 0.95815(2) 0.02866(11) Uani 1 1 d . . . . .
Bi0G Bi 0.66401(2) 1.15517(2) 0.96132(2) 0.02711(10) Uani 1 1 d . . . . .
Bi0H Bi 0.14882(2) 1.00363(2) 0.58452(2) 0.02663(10) Uani 1 1 d . . . . .
Bi0I Bi 0.56312(2) 0.82988(2) 0.87261(2) 0.02779(10) Uani 1 1 d . . . . .
Bi0J Bi 0.04350(2) 0.81589(2) 0.44879(2) 0.02776(10) Uani 1 1 d . . . . .
Bi0K Bi -0.17979(2) 1.05804(2) 0.59836(2) 0.02834(11) Uani 1 1 d . . . . .
Bi0L Bi 0.22302(2) 0.79215(2) 0.95899(2) 0.02714(10) Uani 1 1 d . . . . .
Bi0M Bi 0.30192(2) 0.97567(3) 0.95153(2) 0.03040(11) Uani 1 1 d . . . . .
Bi0N Bi 0.11295(2) 1.27369(2) 0.61225(2) 0.02899(11) Uani 1 1 d . . . . .
Bi0O Bi 0.13823(2) 1.21014(2) 0.43769(2) 0.02917(11) Uani 1 1 d . . . . .
Bi0P Bi 0.37229(2) 1.15165(2) 0.95886(2) 0.02911(10) Uani 1 1 d . . . . .
Bi0Q Bi 0.21189(2) 0.92641(3) 0.49384(2) 0.03109(11) Uani 1 1 d . . . . .
Bi0R Bi 0.33594(2) 0.70887(2) 0.95690(2) 0.02978(11) Uani 1 1 d . . . . .
Bi0S Bi 0.54878(2) 1.23426(2) 0.95607(2) 0.03026(11) Uani 1 1 d . . . . .
Bi0T Bi 0.28124(2) 1.10809(2) 0.53898(2) 0.03106(11) Uani 1 1 d . . . . .
Bi0U Bi 0.09555(2) 0.81955(2) 0.53734(2) 0.02957(11) Uani 1 1 d . . . . .
Bi0V Bi -0.08256(2) 0.70947(2) 0.48233(2) 0.03143(11) Uani 1 1 d . . . . .
Bi0W Bi 0.41897(2) 1.02472(2) 1.03572(2) 0.03078(11) Uani 1 1 d . . . . .
Bi0X Bi 0.22270(2) 1.19486(2) 0.61742(2) 0.02978(11) Uani 1 1 d . . . . .
Bi0Y Bi 0.39090(2) 0.75046(2) 0.87291(2) 0.03175(11) Uani 1 1 d . . . . .
Bi0Z Bi 0.24639(2) 1.12574(2) 0.44244(2) 0.03127(11) Uani 1 1 d . . . . .
Bi10 Bi 0.41228(2) 0.89262(3) 0.95594(2) 0.03757(12) Uani 1 1 d . . . . .
Bi11 Bi 0.05542(2) 1.09336(3) 0.56333(2) 0.03784(12) Uani 1 1 d . . . . .
Bi12 Bi 0.50885(4) 0.79713(3) 0.96149(2) 0.0646(2) Uani 1 1 d . . . . .
Ti13 Ti 0.12194(10) 0.97839(12) 0.92290(5) 0.0329(5) Uani 1 1 d . . . . .
Ti14 Ti 0.11111(10) 1.02095(12) 0.28128(5) 0.0358(5) Uani 1 1 d . . . . .
Ti15 Ti -0.11678(12) 1.33027(12) 0.59742(6) 0.0455(6) Uani 1 1 d . . . . .
Ti16 Ti 0.79718(11) 1.30702(14) 0.92434(7) 0.0509(7) Uani 1 1 d . . . . .
Ti17 Ti 0.44289(11) 0.83866(14) 0.75281(6) 0.0459(7) Uani 1 1 d . . . . .
Ti18 Ti 0.36339(12) 1.36949(14) 0.55197(8) 0.0598(8) Uani 1 1 d . . . . .
O019 O 0.1679(3) 1.0306(4) 0.42083(19) 0.0279(18) Uani 1 1 d . . . . .
O01A O 0.0221(3) 0.8962(4) 0.46895(18) 0.0260(17) Uani 1 1 d . . . . .
O01B O 0.0134(4) 0.7800(4) 0.49622(19) 0.0312(18) Uani 1 1 d . . . . .
O01C O 0.3038(3) 0.7808(4) 0.97581(19) 0.0302(18) Uani 1 1 d . . . . .
O01D O -0.0411(3) 0.9935(3) 0.56233(17) 0.0209(16) Uani 1 1 d . . . . .
O01E O 0.1184(3) 0.8758(4) 0.50243(19) 0.0286(18) Uani 1 1 d . . . . .
O01F O 0.2365(3) 1.1244(4) 0.4971(2) 0.0313(19) Uani 1 1 d . . . . .
O01G O 0.4818(3) 0.9566(4) 0.92732(17) 0.0221(16) Uani 1 1 d . . . . .
O01H O 0.0685(3) 0.8927(4) 0.56788(18) 0.0239(16) Uani 1 1 d . . . . .
O01I O 0.1476(3) 1.1030(3) 0.61461(17) 0.0228(16) Uani 1 1 d . . . . .
O01J O 0.0846(3) 1.0022(3) 0.54380(17) 0.0215(16) Uani 1 1 d . . . . .
O01K O 0.2689(3) 0.8665(4) 1.01108(19) 0.0275(18) Uani 1 1 d . . . . .
O01L O 0.0653(3) 0.9921(4) 0.61580(19) 0.0261(17) Uani 1 1 d . . . . .
O01M O 0.4691(4) 1.1753(4) 0.97489(19) 0.0311(19) Uani 1 1 d . . . . .
O01N O 0.3873(3) 0.9843(4) 0.97344(17) 0.0202(15) Uani 1 1 d . . . . .
O01O O 0.3188(3) 0.9342(3) 0.89575(18) 0.0257(17) Uani 1 1 d . . . . .
O01P O 0.2174(3) 1.1434(4) 0.5615(2) 0.034(2) Uani 1 1 d . . . . .
O01Q O 0.6713(4) 1.0584(4) 0.92427(19) 0.033(2) Uani 1 1 d . . . . .
O01R O 0.1803(4) 1.1627(4) 0.45999(19) 0.0287(18) Uani 1 1 d . . . . .
O01S O 0.5503(3) 1.1399(4) 0.9264(2) 0.0292(18) Uani 1 1 d . . . . .
O01T O -0.0632(4) 0.7481(4) 0.4394(2) 0.035(2) Uani 1 1 d . . . . .
O01U O 0.0560(3) 1.1193(4) 0.41682(19) 0.0251(17) Uani 1 1 d . . . . .
O01V O 0.4021(3) 0.7680(4) 0.93040(19) 0.0254(17) Uani 1 1 d . . . . .
O01W O 0.5541(3) 1.0204(4) 0.87523(19) 0.0297(18) Uani 1 1 d . . . . .
O01X O 0.1091(4) 1.2164(4) 0.4902(2) 0.0330(19) Uani 1 1 d . . . . .
O01Y O 0.5899(3) 1.0867(4) 0.97711(17) 0.0221(16) Uani 1 1 d . . . . .
O01Z O 0.5913(3) 0.8659(4) 0.93061(18) 0.0231(16) Uani 1 1 d . . . . .
O020 O 0.5053(3) 0.8896(4) 0.97773(18) 0.0232(16) Uani 1 1 d . . . . .
O021 O 0.2045(3) 1.0134(4) 0.5254(2) 0.0290(18) Uani 1 1 d . . . . .
O022 O 0.2834(4) 0.8593(4) 0.93451(19) 0.0316(19) Uani 1 1 d . . . . .
O023 O 0.1046(3) 1.1088(4) 0.51322(18) 0.0240(17) Uani 1 1 d . . . . .
O024 O -0.1501(3) 1.0769(4) 0.5509(2) 0.0320(19) Uani 1 1 d . . . . .
O025 O 0.1498(4) 1.2063(4) 0.5878(2) 0.0330(19) Uani 1 1 d . . . . .
O026 O 0.3051(4) 1.0074(4) 1.0268(2) 0.0319(19) Uani 1 1 d . . . . .
O027 O 0.3674(3) 0.8342(4) 0.8875(2) 0.0308(19) Uani 1 1 d . . . . .
O028 O -0.0848(3) 1.0810(4) 0.62057(18) 0.0297(19) Uani 1 1 d . . . . .
O029 O 0.0222(4) 1.0881(4) 0.6386(2) 0.0309(18) Uani 1 1 d . . . . .
O02C O 0.5731(3) 0.9250(4) 0.8756(2) 0.0341(19) Uani 1 1 d . . . . .
O02D O 0.1529(4) 0.9226(4) 0.9414(2) 0.035(2) Uani 1 1 d . . . . .
O02E O 0.0712(4) 0.9716(5) 0.9596(2) 0.039(2) Uani 1 1 d . . . . .
O02F O 0.0355(4) 1.0184(4) 0.3050(2) 0.036(2) Uani 1 1 d . . . . .
O02G O 0.0286(3) 1.1876(4) 0.60777(18) 0.0287(18) Uani 1 1 d . . . . .
O02H O -0.1523(4) 1.2542(4) 0.5512(2) 0.043(2) Uani 1 1 d . . . . .
O02I O 0.1781(3) 0.8840(4) 0.98027(19) 0.0313(19) Uani 1 1 d . . . . .
O02J O 0.1792(3) 0.9696(5) 0.88722(19) 0.036(2) Uani 1 1 d . . . . .
O02K O -0.1502(5) 1.3711(5) 0.5745(2) 0.056(3) Uani 1 1 d . . . . .
O02M O -0.0941(4) 1.2712(4) 0.6169(2) 0.042(2) Uani 1 1 d . . . . .
O02N O 0.4783(3) 0.8334(4) 0.8859(2) 0.0287(18) Uani 1 1 d . . . . .
O02O O 0.1764(4) 1.0067(5) 0.2602(2) 0.036(2) Uani 1 1 d . . . . .
O02P O 0.4442(3) 1.0181(4) 0.88263(19) 0.0300(19) Uani 1 1 d . . . . .
O02Q O 0.3564(4) 1.0562(4) 0.92642(18) 0.0313(19) Uani 1 1 d . . . . .
O02S O 0.1586(4) 1.0679(4) 0.3335(2) 0.039(2) Uani 1 1 d D . . . .
O02T O -0.1870(4) 1.3051(5) 0.6216(3) 0.049(2) Uani 1 1 d . . . . .
O02U O 0.0555(4) 0.9821(5) 0.2371(2) 0.038(2) Uani 1 1 d . . . . .
O02V O -0.1069(4) 1.1847(5) 0.6319(2) 0.042(2) Uani 1 1 d . . . . .
O02W O 0.0585(3) 0.9095(4) 0.8865(2) 0.037(2) Uani 1 1 d . . . . .
O02X O 0.1073(4) 1.0427(5) 0.9118(2) 0.039(2) Uani 1 1 d . . . . .
O02Y O -0.0383(5) 1.3443(5) 0.5756(3) 0.056(3) Uani 1 1 d . . . . .
O02Z O 0.0941(4) 0.9416(4) 0.2951(2) 0.035(2) Uani 1 1 d . . . . .
O030 O 0.7378(5) 1.2131(5) 0.8989(2) 0.051(2) Uani 1 1 d . . . . .
O032 O 0.1990(4) 1.0532(4) 0.9564(2) 0.0303(18) Uani 1 1 d . . . . .
O033 O 0.2507(5) 1.1983(6) 1.1502(3) 0.058(3) Uani 1 1 d . . . . .
H033 H 0.271374 1.190224 1.134385 0.087 Uiso 1 1 calc GR . . . .
O034 O 0.2647(4) 1.1505(5) 0.9942(2) 0.048(2) Uani 1 1 d . . . . .
O035 O 0.1912(4) 1.1428(5) 0.3887(2) 0.043(2) Uani 1 1 d . . . . .
O036 O 0.4403(4) 1.2167(4) 0.9165(2) 0.042(2) Uiso 1 1 d . . . . .
O037 O 0.3994(4) 0.8756(5) 0.7907(2) 0.043(2) Uani 1 1 d . . . . .
O038 O -0.0588(4) 1.0129(5) 0.3119(2) 0.040(2) Uani 1 1 d . . . . .
O03A O 0.8653(4) 1.2453(6) 0.9980(3) 0.057(3) Uani 1 1 d . . . . .
O03B O 0.8165(4) 1.2749(5) 0.9633(3) 0.051(3) Uani 1 1 d . . . . .
O03C O 0.7243(5) 1.3089(5) 0.9509(3) 0.055(3) Uani 1 1 d . . . . .
O03D O 0.4645(5) 0.7322(5) 0.8148(2) 0.052(3) Uani 1 1 d . . . . .
O03E O 0.4285(4) 1.1274(5) 0.8721(2) 0.051(2) Uiso 1 1 d . . . . .
O03F O 0.3613(5) 1.1024(6) 0.9973(3) 0.068(3) Uani 1 1 d . U . . .
C03G C -0.2016(7) 1.3456(7) 0.5480(4) 0.052(4) Uani 1 1 d . . . . .
O03H O 0.2831(4) 1.0339(6) 1.1121(2) 0.061(3) Uani 1 1 d . . . . .
O03K O 0.3280(4) 0.8844(4) 0.82566(19) 0.038(2) Uani 1 1 d . . . . .
O03M O 0.0910(4) 0.8501(5) 0.2965(2) 0.047(2) Uani 1 1 d . . . . .
O03N O 0.8368(5) 1.3988(6) 0.9507(3) 0.063(3) Uani 1 1 d . . . . .
O03O O 0.1369(4) 1.1071(5) 0.2803(2) 0.042(2) Uani 1 1 d . . . . .
O03P O 0.1838(4) 1.3466(5) 0.5720(2) 0.047(2) Uani 1 1 d . . . . .
O03Q O 0.3455(5) 1.2298(5) 0.5997(3) 0.055(3) Uani 1 1 d . . . . .
O03R O -0.0609(7) 0.7283(7) 0.5552(3) 0.085(4) Uani 1 1 d . . . . .
O03S O 0.5198(4) 0.9180(6) 0.7826(2) 0.050(3) Uani 1 1 d . . . . .
O03T O 0.6484(4) 1.1290(5) 0.8691(2) 0.040(2) Uani 1 1 d . . . . .
O03U O 0.4866(4) 0.7203(5) 0.8851(2) 0.050(2) Uiso 1 1 d . . . . .
O03V O 0.2187(4) 0.9318(5) 0.8387(2) 0.042(2) Uani 1 1 d . . . . .
O03W O -0.0648(5) 1.4100(5) 0.6356(3) 0.061(3) Uani 1 1 d . . . . .
O03X O 0.7699(4) 1.3193(5) 0.8825(3) 0.055(3) Uani 1 1 d . . . . .
O03Y O -0.1989(4) 1.1922(5) 0.4942(2) 0.046(2) Uani 1 1 d . . . . .
O03Z O 0.3263(4) 1.2996(5) 0.5039(3) 0.053(3) Uani 1 1 d . . . . .
O041 O 0.3409(4) 1.2970(5) 0.5727(3) 0.052(3) Uani 1 1 d . . . . .
O042 O 0.4012(5) 0.6306(5) 0.8566(3) 0.059(3) Uiso 1 1 d . . . . .
O043 O 0.4446(5) 1.3738(7) 0.5553(4) 0.089(4) Uani 1 1 d . . . . .
O044 O 0.2704(4) 1.3530(5) 0.5523(3) 0.055(3) Uani 1 1 d . . . . .
O046 O 0.6660(5) 1.3411(6) 0.9861(3) 0.068(3) Uani 1 1 d . . . . .
O047 O 0.4473(4) 0.8855(5) 0.7205(2) 0.049(3) Uani 1 1 d . . . . .
O048 O 0.1909(4) 1.0380(6) 0.6572(2) 0.048(2) Uani 1 1 d . . . . .
O04A O 0.3779(5) 1.4354(6) 0.5979(3) 0.076(4) Uani 1 1 d . . . . .
O04B O 0.0292(6) 0.7764(6) 0.5922(3) 0.080(4) Uani 1 1 d . . . . .
O04C O 0.4427(7) 1.3172(7) 0.9019(3) 0.087(4) Uiso 1 1 d . . . . .
H04C H 0.450539 1.299455 0.915261 0.130 Uiso 1 1 calc GR . . . .
O04D O 0.6027(4) 1.0121(5) 0.8014(2) 0.054(3) Uani 1 1 d . . . . .
C04F C -0.1238(6) 1.2293(7) 0.6323(3) 0.039(3) Uani 1 1 d . . . . .
O04G O 0.4527(4) 0.7993(5) 0.7897(2) 0.047(2) Uani 1 1 d . . . . .
O04I O 0.8718(5) 1.3074(6) 0.9091(3) 0.068(3) Uani 1 1 d . . . . .
C04J C -0.2323(8) 1.3840(9) 0.5471(5) 0.069(5) Uani 1 1 d . . . . .
H04J H -0.220748 1.424098 0.565604 0.083 Uiso 1 1 calc R . . . .
O04K O 0.4830(4) 0.7921(6) 0.7236(2) 0.056(3) Uani 1 1 d . . . . .
O04L O 0.1185(5) 1.2768(6) 0.6875(3) 0.074(4) Uani 1 1 d . . . . .
O04M O 0.3823(5) 1.4287(5) 0.5254(3) 0.063(3) Uani 1 1 d . . . . .
O04N O 0.0584(7) 1.3892(6) 0.5633(5) 0.121(7) Uani 1 1 d . . . . .
O04P O 0.3082(4) 1.1340(6) 1.1145(2) 0.058(3) Uani 1 1 d . . . . .
C04Q C 0.2299(5) 1.0904(7) 1.1477(3) 0.033(3) Uani 1 1 d . . . . .
O04R O 0.3083(6) 1.2467(6) 0.4433(3) 0.079(4) Uani 1 1 d . . . . .
O04S O 0.3715(5) 0.9032(8) 0.5690(4) 0.083(4) Uani 1 1 d . . . . .
H04S H 0.359136 0.923225 0.559379 0.124 Uiso 1 1 calc GR . . . .
O04U O 0.3602(4) 0.7752(5) 0.7295(2) 0.053(3) Uani 1 1 d . . . . .
O04X O 0.1412(4) 0.9307(5) 0.6415(3) 0.056(3) Uani 1 1 d . . . . .
C04Y C 0.1050(6) 1.1407(8) 0.9122(4) 0.042(3) Uani 1 1 d . . . . .
H04Y H 0.073678 1.117422 0.891615 0.051 Uiso 1 1 calc R . . . .
C04Z C -0.0314(6) 1.0055(6) 0.2532(3) 0.032(3) Uani 1 1 d . . . . .
C050 C 0.1416(5) 0.8999(6) 0.9681(3) 0.027(3) Uani 1 1 d . . . . .
C051 C 0.1259(7) 1.2069(9) 0.9288(4) 0.059(4) Uani 1 1 d . . . . .
H051 H 0.106493 1.227840 0.919976 0.071 Uiso 1 1 calc R . . . .
C052 C -0.0239(8) 0.7238(9) 0.5761(4) 0.056(4) Uani 1 1 d . . . . .
C053 C -0.2051(7) 1.2696(8) 0.6437(4) 0.047(4) Uani 1 1 d . . . . .
O054 O 0.2767(4) 1.1015(6) 0.6062(3) 0.075(4) Uani 1 1 d . . . . .
C056 C 0.8652(6) 1.2694(8) 0.9744(4) 0.048(4) Uani 1 1 d . . . . .
C057 C -0.2180(7) 1.2837(7) 0.5207(4) 0.048(4) Uani 1 1 d . . . . .
C058 C 0.0514(5) 0.9293(7) 0.9775(3) 0.034(3) Uani 1 1 d . . . . .
O059 O 0.2068(5) 0.9177(5) 0.5653(3) 0.059(3) Uani 1 1 d . . . . .
C05A C 0.4242(6) 1.2133(7) 0.8557(3) 0.040(3) Uiso 1 1 d . . . . .
C05B C 0.1316(6) 1.1089(7) 0.9270(3) 0.039(3) Uani 1 1 d . . . . .
C05C C 0.2427(7) 1.3766(7) 0.5756(4) 0.048(4) Uani 1 1 d . . . . .
C05D C 0.3458(9) 1.3043(9) 1.0474(6) 0.138(4) Uiso 1 1 d D . . . .
C4BA C 0.3563(8) 1.3432(10) 1.0256(5) 0.138(4) Uiso 1 1 d DG . . . .
C118 C 0.3253(9) 1.3824(9) 1.0285(5) 0.138(4) Uiso 1 1 d G . . . .
H118 H 0.332309 1.408421 1.013899 0.166 Uiso 1 1 calc R . . . .
C117 C 0.2836(9) 1.3827(9) 1.0533(5) 0.138(4) Uiso 1 1 d G . . . .
H117 H 0.262861 1.408881 1.055282 0.166 Uiso 1 1 calc R . . . .
C3BA C 0.2731(8) 1.3438(10) 1.0752(4) 0.138(4) Uiso 1 1 d G . . . .
H3BA H 0.245271 1.343959 1.091745 0.166 Uiso 1 1 calc R . . . .
C197 C 0.3042(9) 1.3046(9) 1.0722(5) 0.138(4) Uiso 1 1 d G . . . .
H197 H 0.297129 1.278579 1.086825 0.166 Uiso 1 1 calc R . . . .
C05E C 0.6918(6) 1.1834(7) 0.8718(3) 0.035(3) Uani 1 1 d . . . . .
C05F C -0.1881(6) 1.2396(7) 0.5210(4) 0.040(3) Uani 1 1 d . . . . .
C05G C 0.1826(5) 1.1280(6) 0.3535(3) 0.034(3) Uani 1 1 d D . . . .
C05H C 0.1740(7) 1.2429(9) 0.9575(4) 0.055(4) Uani 1 1 d . . . . .
H05H H 0.188149 1.288013 0.967481 0.067 Uiso 1 1 calc R . . . .
C05I C 0.1109(6) 0.8954(7) 0.2849(3) 0.037(3) Uani 1 1 d . . . . .
C05J C -0.3016(9) 1.2979(9) 0.4910(6) 0.092(7) Uani 1 1 d . . . . .
H05J H -0.336286 1.281152 0.472840 0.110 Uiso 1 1 calc R . . . .
C05K C 0.9770(7) 1.2936(8) 0.9733(4) 0.060(4) Uani 1 1 d . . . . .
H05K H 0.976600 1.282150 0.994233 0.072 Uiso 1 1 calc R . . . .
C05L C -0.2776(9) 1.2353(12) 0.6843(5) 0.090(7) Uani 1 1 d . . . . .
H05L H -0.310226 1.238130 0.696575 0.108 Uiso 1 1 calc R . . . .
C05M C -0.0063(8) 1.4552(7) 0.6408(4) 0.051(4) Uani 1 1 d . . . . .
C05O C 0.0539(5) 0.8755(6) 0.8506(3) 0.033(3) Uani 1 1 d . . . . .
O05Q O 0.5306(9) 1.3309(10) 1.0007(6) 0.142(4) Uiso 1 1 d . U . . .
C05R C -0.0168(6) 1.0130(6) 0.2919(3) 0.030(3) Uani 1 1 d . . . . .
C05S C 0.0175(10) 1.3907(9) 0.5834(5) 0.075(5) Uani 1 1 d . . . . .
C05T C -0.2692(8) 1.2607(9) 0.4921(5) 0.067(5) Uani 1 1 d . . . . .
H05T H -0.281344 1.220247 0.473845 0.080 Uiso 1 1 calc R . . . .
C05U C 0.1734(6) 0.8467(7) 0.2469(3) 0.044(3) Uani 1 1 d . . . . .
H05U H 0.154514 0.810956 0.254720 0.053 Uiso 1 1 calc R . . . .
C05V C 0.0051(6) 0.9894(6) 0.2267(3) 0.034(3) Uani 1 1 d . . . . .
O05W O 0.2162(7) 0.7147(8) 0.8885(4) 0.097(3) Uiso 1 1 d . U . . .
C05X C 0.6907(8) 1.2663(9) 0.7887(4) 0.062(4) Uani 1 1 d . . . . .
H05X H 0.691649 1.283944 0.770280 0.074 Uiso 1 1 calc R . . . .
C05Y C 0.6506(6) 1.1749(7) 0.8109(3) 0.040(3) Uani 1 1 d . . . . .
H05Y H 0.623417 1.131290 0.807159 0.048 Uiso 1 1 calc R . . . .
O05Z O 0.3962(5) 1.2166(6) 0.7042(3) 0.074(4) Uani 1 1 d . . . . .
H05Z H 0.359558 1.209391 0.698668 0.111 Uiso 1 1 calc R . . . .
C060 C 0.1871(5) 0.9548(7) 0.2488(3) 0.032(3) Uani 1 1 d . . . . .
C061 C 0.4308(6) 1.1828(6) 0.8822(3) 0.034(3) Uiso 1 1 d . . . . .
C062 C 0.0353(8) 1.4502(7) 0.6169(4) 0.053(4) Uani 1 1 d . . . . .
C064 C -0.2815(10) 1.3609(12) 0.5176(6) 0.108(8) Uani 1 1 d . . . . .
H064 H -0.300575 1.387236 0.515635 0.130 Uiso 1 1 calc R . . . .
C065 C 0.0827(5) 0.8943(7) 0.9837(3) 0.034(3) Uani 1 1 d . . . . .
C066 C 0.9222(6) 1.2915(8) 0.9565(4) 0.054(4) Uani 1 1 d . . . . .
C068 C 0.2583(8) 1.2975(9) 0.3471(5) 0.069(5) Uani 1 1 d . . . . .
H068 H 0.286252 1.339824 0.361804 0.083 Uiso 1 1 calc R . . . .
C069 C 0.2297(11) 0.6678(12) 0.8776(6) 0.092(3) Uiso 1 1 d . U . . .
C06A C -0.0050(6) 0.9206(7) 0.9929(3) 0.038(3) Uani 1 1 d . . . . .
H06A H -0.026952 0.943884 0.990057 0.046 Uiso 1 1 calc R . . . .
C06B C -0.1778(7) 1.2316(7) 0.6500(3) 0.043(3) Uani 1 1 d . . . . .
C06C C 0.2016(7) 1.2131(9) 0.9718(4) 0.053(4) Uani 1 1 d . . . . .
H06C H 0.233340 1.237418 0.992195 0.063 Uiso 1 1 calc R . . . .
C06F C 0.1821(5) 1.1461(7) 0.9559(3) 0.033(3) Uani 1 1 d . . . . .
O06H O 0.3013(5) 0.9475(5) 0.5509(3) 0.064(3) Uani 1 1 d . . . . .
C06I C 0.1961(6) 1.0383(8) 1.1597(3) 0.046(4) Uani 1 1 d . . . . .
H06I H 0.203539 1.001433 1.151939 0.055 Uiso 1 1 calc R . . . .
C06J C 0.2413(7) 1.2450(7) 0.3595(4) 0.049(4) Uani 1 1 d . . . . .
H06J H 0.257810 1.253056 0.383345 0.059 Uiso 1 1 calc R . . . .
C06K C -0.0063(6) 0.8330(7) 0.8297(3) 0.043(3) Uani 1 1 d . . . . .
H06K H -0.041969 0.829852 0.840356 0.052 Uiso 1 1 calc R . . . .
C06L C 0.2459(6) 0.9024(8) 0.2124(3) 0.043(3) Uani 1 1 d . . . . .
H06L H 0.274850 0.903652 0.196378 0.051 Uiso 1 1 calc R . . . .
C06M C 0.5768(10) 1.4280(8) 1.0401(7) 0.145(5) Uiso 1 1 d D . . . .
C05N C 0.5564(8) 1.4494(10) 1.0150(4) 0.145(5) Uiso 1 1 d G . . . .
H05N H 0.532514 1.419492 0.992427 0.174 Uiso 1 1 calc R . . . .
C162 C 0.5717(9) 1.5155(11) 1.0236(5) 0.145(5) Uiso 1 1 d G . . . .
H162 H 0.558019 1.529868 1.006815 0.174 Uiso 1 1 calc R . . . .
C155 C 0.6073(9) 1.5602(8) 1.0574(6) 0.145(5) Uiso 1 1 d G . . . .
H155 H 0.617571 1.604471 1.063150 0.174 Uiso 1 1 calc R . . . .
C108 C 0.6277(8) 1.5388(10) 1.0825(4) 0.145(5) Uiso 1 1 d G . . . .
H108 H 0.651616 1.568697 1.105098 0.174 Uiso 1 1 calc R . . . .
C114 C 0.6125(10) 1.4727(12) 1.0739(6) 0.145(5) Uiso 1 1 d G . . . .
C06N C 0.1729(6) 0.9299(7) 0.8536(3) 0.039(3) Uani 1 1 d . . . . .
O06O O 0.3432(9) 1.2380(10) 1.0732(5) 0.135(4) Uiso 1 1 d D U . . .
O06Q O 0.2806(7) 0.6693(7) 0.8880(4) 0.094(3) Uiso 1 1 d . U . . .
C06R C 0.7121(7) 1.3540(8) 0.9708(4) 0.053(4) Uani 1 1 d . . . . .
C06T C 0.1759(6) 1.1490(8) 1.1826(3) 0.049(4) Uani 1 1 d . . . . .
H06T H 0.168617 1.185943 1.190717 0.059 Uiso 1 1 calc R . . . .
C06U C 0.1751(6) 1.1673(7) 0.3018(3) 0.043(3) Uani 1 1 d . . . . .
C06V C 0.2902(6) 0.8114(6) 0.7641(3) 0.036(3) Uani 1 1 d . . . . .
C06X C 0.2196(6) 1.1453(8) 1.1595(3) 0.043(3) Uani 1 1 d . . . . .
C070 C 0.2176(7) 0.8483(9) 0.2225(4) 0.053(4) Uani 1 1 d . . . . .
H070 H 0.227226 0.813042 0.213633 0.064 Uiso 1 1 calc R . . . .
C072 C 0.5603(15) 1.3546(11) 1.0279(9) 0.142(4) Uiso 1 1 d D . . . .
C073 C 0.0048(6) 0.8446(9) 1.0184(4) 0.054(4) Uani 1 1 d . . . . .
H073 H -0.010927 0.816196 1.031538 0.065 Uiso 1 1 calc R . . . .
C074 C 0.0612(5) 0.8544(7) 1.0046(3) 0.041(3) Uani 1 1 d . . . . .
H074 H 0.084412 0.833576 1.009552 0.049 Uiso 1 1 calc R . . . .
C075 C -0.0260(6) 0.8786(8) 1.0117(4) 0.045(4) Uani 1 1 d . . . . .
H075 H -0.063678 0.872492 1.020499 0.055 Uiso 1 1 calc R . . . .
C076 C 0.0137(8) 1.5133(8) 0.6725(5) 0.067(5) Uani 1 1 d . . . . .
H076 H -0.014348 1.517433 0.688458 0.080 Uiso 1 1 calc R . . . .
C079 C 0.2015(6) 1.1819(8) 0.3384(3) 0.050(4) Uani 1 1 d . . . . .
C07A C -0.0123(6) 0.9815(6) 0.1902(3) 0.037(3) Uani 1 1 d . . . . .
H07A H 0.011766 0.971374 0.172887 0.044 Uiso 1 1 calc R . . . .
C07B C 0.7305(8) 1.3053(8) 0.8225(4) 0.060(4) Uani 1 1 d . . . . .
H07B H 0.756769 1.349238 0.826585 0.072 Uiso 1 1 calc R . . . .
O07C O 0.0526(8) 0.7129(9) 0.6306(5) 0.117(6) Uani 1 1 d . . . . .
H07C H 0.053211 0.745707 0.627481 0.175 Uiso 1 1 calc GR . . . .
C07D C 0.3460(8) 1.4661(8) 0.6162(4) 0.066(5) Uani 1 1 d . . . . .
C07E C 0.4597(7) 0.6601(7) 0.8632(4) 0.048(3) Uiso 1 1 d . . . . .
C07F C 0.1586(6) 0.8998(7) 0.2588(3) 0.039(3) Uani 1 1 d . . . . .
C07G C 0.1073(5) 0.8835(7) 0.8339(3) 0.035(3) Uani 1 1 d . . . . .
C07H C 0.7313(7) 1.2793(8) 0.8499(4) 0.050(4) Uani 1 1 d . . . . .
C07I C 0.5007(7) 0.6338(7) 0.8427(4) 0.048(3) Uiso 1 1 d . . . . .
C07J C 0.1779(6) 0.9869(7) 0.6637(3) 0.037(3) Uani 1 1 d . . . . .
C07L C 0.3323(7) 1.2957(8) 0.4692(5) 0.059(4) Uani 1 1 d . . . . .
C07N C 0.6911(5) 1.2129(7) 0.8436(3) 0.040(3) Uani 1 1 d . . . . .
C07O C 0.0979(9) 1.5027(10) 0.6242(5) 0.081(6) Uani 1 1 d . . . . .
H07O H 0.125776 1.500397 0.607839 0.097 Uiso 1 1 calc R . . . .
C07P C -0.0127(6) 0.7966(8) 0.7944(4) 0.058(4) Uani 1 1 d . . . . .
H07P H -0.052751 0.767956 0.780895 0.069 Uiso 1 1 calc R . . . .
C07Q C 0.2311(9) 1.2835(9) 0.3113(4) 0.071(5) Uani 1 1 d . . . . .
H07Q H 0.240102 1.317508 0.302101 0.086 Uiso 1 1 calc R . . . .
C07S C 0.0987(6) 0.8471(8) 0.7985(3) 0.053(4) Uani 1 1 d . . . . .
H07S H 0.133834 0.852460 0.787030 0.064 Uiso 1 1 calc R . . . .
O07T O 0.4129(9) 1.2631(9) 1.0204(5) 0.135(4) Uiso 1 1 d . U . . .
C07U C -0.2498(8) 1.1954(10) 0.6919(4) 0.069(5) Uani 1 1 d . . . . .
H07U H -0.264203 1.171036 0.707335 0.083 Uiso 1 1 calc R . . . .
C07V C 0.3426(6) 0.8593(6) 0.7956(3) 0.036(3) Uani 1 1 d . . . . .
C C 0.3299(7) 0.8782(9) 0.5903(4) 0.057(4) Uani 1 1 d . . . . .
C07X C 0.4291(9) 1.4794(9) 0.4833(7) 0.099(8) Uani 1 1 d . . . . .
H07X H 0.440706 1.520852 0.500418 0.119 Uiso 1 1 calc R . . . .
C07Y C 0.3419(8) 0.8461(10) 0.6108(5) 0.073(6) Uani 1 1 d . . . . .
H07Y H 0.378295 0.840135 0.609123 0.088 Uiso 1 1 calc R . . . .
C07Z C 0.1904(8) 1.2190(8) 0.2891(4) 0.060(4) Uani 1 1 d . . . . .
H07Z H 0.173361 1.211078 0.265340 0.072 Uiso 1 1 calc R . . . .
O080 O 0.2947(5) 1.1718(6) 0.6611(3) 0.060(3) Uani 1 1 d . . . . .
C081 C -0.0631(6) 0.9883(7) 0.1794(3) 0.047(4) Uani 1 1 d . . . . .
H081 H -0.074599 0.981513 0.154875 0.056 Uiso 1 1 calc R . . . .
C083 C -0.1983(8) 1.1976(9) 0.6734(4) 0.059(4) Uani 1 1 d . . . . .
H083 H -0.177136 1.174281 0.677422 0.071 Uiso 1 1 calc R . . . .
C085 C 0.4925(7) 0.7419(9) 0.7240(3) 0.053(4) Uani 1 1 d . . . . .
C086 C 0.2322(5) 0.9549(7) 0.2254(3) 0.039(3) Uani 1 1 d . . . . .
H086 H 0.253117 0.991595 0.218553 0.047 Uiso 1 1 calc R . . . .
C087 C 0.3953(7) 1.4219(9) 0.4911(5) 0.069(5) Uani 1 1 d . . . . .
C088 C 0.4086(6) 1.1729(9) 0.6802(4) 0.060(5) Uani 1 1 d . . . . .
C089 C 0.2769(6) 1.0857(9) 1.1238(3) 0.048(4) Uani 1 1 d . . . . .
C08B C 0.2176(6) 1.1168(7) 0.9708(3) 0.039(3) Uani 1 1 d . . . . .
C08E C 0.5580(7) 0.9697(9) 0.7774(4) 0.049(4) Uani 1 1 d . . . . .
C08F C 0.4936(6) 0.6640(8) 0.7519(4) 0.057(4) Uani 1 1 d . . . . .
H08F H 0.486384 0.648497 0.771483 0.069 Uiso 1 1 calc R . . . .
C08G C 0.2302(6) 0.8036(6) 0.7654(3) 0.036(3) Uani 1 1 d . . . . .
H08G H 0.221436 0.826521 0.786952 0.043 Uiso 1 1 calc R . . . .
O08J O 0.000000 1.000000 0.500000 0.038(3) Uani 1 2 d S T P . .
C08K C 0.1583(7) 1.2582(7) 0.6943(4) 0.050(4) Uani 1 1 d . U . . .
C08L C 0.0394(7) 0.8018(9) 0.7783(4) 0.067(5) Uani 1 1 d . . . . .
H08L H 0.035246 0.775406 0.754312 0.081 Uiso 1 1 calc R . . . .
O08M O 0.2371(9) 0.5488(10) 0.8385(5) 0.135(6) Uiso 1 1 d . . . . .
H08M H 0.264181 0.584623 0.851758 0.203 Uiso 1 1 calc GR . . . .
C08N C 0.1941(8) 0.7293(8) 0.7050(5) 0.067(5) Uani 1 1 d . . . . .
H08N H 0.161949 0.704319 0.684813 0.080 Uiso 1 1 calc R . . . .
C08R C 0.3041(6) 0.7733(6) 0.7325(3) 0.038(3) Uani 1 1 d . . . . .
C08X C 0.5642(7) 0.6646(8) 0.8494(4) 0.055(4) Uiso 1 1 d . . . . .
H08X H 0.584644 0.704617 0.868335 0.066 Uiso 1 1 calc R . . . .
C08Y C 0.1439(6) 1.0948(10) 1.1926(3) 0.060(5) Uani 1 1 d . . . . .
H08Y H 0.114076 1.096115 1.207680 0.072 Uiso 1 1 calc R . . . .
C08Z C 0.4672(6) 0.7528(8) 0.7880(4) 0.048(4) Uani 1 1 d . . . . .
C091 C 0.1825(7) 0.7641(7) 0.7368(4) 0.050(4) Uani 1 1 d . . . . .
H091 H 0.142102 0.760511 0.738823 0.060 Uiso 1 1 calc R . . . .
C099 C 0.4129(7) 1.1796(9) 0.8186(4) 0.061(4) Uiso 1 1 d . . . . .
H099 H 0.407661 1.136569 0.809862 0.074 Uiso 1 1 calc R . . . .
C9BA C 0.2364(7) 0.8645(8) 0.6146(4) 0.058(4) Uani 1 1 d . . . . .
H9BA H 0.199056 0.868813 0.615301 0.070 Uiso 1 1 calc R . . . .
C09B C 0.3080(6) 1.1344(8) 0.6378(4) 0.047(4) Uani 1 1 d . . . . .
C09C C -0.0835(6) 1.0114(7) 0.2417(3) 0.037(3) Uani 1 1 d . . . . .
H09C H -0.109460 1.019287 0.258348 0.044 Uiso 1 1 calc R . . . .
C09E C 0.5497(4) 0.9756(5) 0.74048(18) 0.052(4) Uani 1 1 d . . . . .
C08T C 0.4954(4) 0.9340(5) 0.7146(2) 0.057(4) Uani 1 1 d G . . . .
C48 C 0.4897(4) 0.9428(6) 0.6811(2) 0.072(6) Uani 1 1 d G . . . .
H48 H 0.453367 0.914961 0.663805 0.086 Uiso 1 1 calc R . . . .
C93 C 0.5382(5) 0.9933(6) 0.6735(2) 0.097(8) Uani 1 1 d G . . . .
H93 H 0.534345 0.999182 0.651145 0.117 Uiso 1 1 calc R . . . .
C100 C 0.5924(4) 1.0349(5) 0.6994(3) 0.083(7) Uani 1 1 d G . . . .
H100 H 0.624895 1.068679 0.694352 0.100 Uiso 1 1 calc R . . . .
C43 C 0.5982(4) 1.0261(5) 0.7329(2) 0.065(5) Uani 1 1 d G . . . .
H43 H 0.634468 1.053957 0.750219 0.077 Uiso 1 1 calc R . . . .
O09H O 0.1540(6) 1.2086(6) 0.6699(3) 0.078(3) Uani 1 1 d . U . . .
C09I C -0.0977(6) 1.0055(7) 0.2052(3) 0.041(3) Uani 1 1 d . . . . .
H09I H -0.130902 1.013323 0.198297 0.049 Uiso 1 1 calc R . . . .
O09L O 0.5903(6) 1.2221(6) 0.9994(3) 0.085(4) Uani 1 1 d . U . . .
O09M O 0.3096(8) 1.0254(8) 0.4887(4) 0.115(3) Uani 1 1 d D U . . .
C33 C 0.3683(6) 1.1292(7) 0.6462(4) 0.040(3) Uani 1 1 d . . . . .
C37 C 0.2795(8) 1.4378(8) 0.6060(4) 0.062(5) Uani 1 1 d . . . . .
C42 C 0.3748(7) 1.3609(9) 0.4640(4) 0.062(5) Uani 1 1 d . . . . .
C4CA C 0.2547(7) 0.7310(7) 0.7024(4) 0.058(4) Uani 1 1 d . . . . .
H4CA H 0.261768 0.704952 0.681322 0.069 Uiso 1 1 calc R . . . .
C45 C 0.9231(7) 1.3088(9) 0.9260(4) 0.063(5) Uani 1 1 d . . . . .
C46 C 0.6499(7) 1.2013(8) 0.7828(4) 0.051(4) Uani 1 1 d . . . . .
H46 H 0.622438 1.175410 0.760742 0.061 Uiso 1 1 calc R . . . .
C47 C 0.4830(6) 0.7187(8) 0.7542(4) 0.051(4) Uani 1 1 d . . . . .
O49 O 0.2569(6) 1.1037(8) 0.7230(4) 0.099(5) Uani 1 1 d . . . . .
H49 H 0.248318 1.098541 0.701382 0.148 Uiso 1 1 calc R . . . .
C51 C 0.1529(7) 1.0389(9) 1.1820(4) 0.057(4) Uani 1 1 d . . . . .
H51 H 0.130631 1.003642 1.189735 0.068 Uiso 1 1 calc R . . . .
C52 C 0.4452(9) 1.4695(13) 0.4457(6) 0.089(7) Uani 1 1 d . . . . .
H52 H 0.469107 1.506068 0.439352 0.106 Uiso 1 1 calc R . . . .
C53 C 1.0319(7) 1.3133(10) 0.9577(5) 0.084(7) Uani 1 1 d . . . . .
H53 H 1.068022 1.312804 0.967234 0.101 Uiso 1 1 calc R . . . .
C54 C 0.3905(8) 1.3574(10) 0.4285(5) 0.082(6) Uani 1 1 d . . . . .
H54 H 0.375137 1.316769 0.409979 0.098 Uiso 1 1 calc R . . . .
C55 C -0.2590(8) 1.2697(9) 0.6599(4) 0.063(4) Uani 1 1 d . . . . .
H55 H -0.280542 1.291761 0.654482 0.076 Uiso 1 1 calc R . . . .
C56 C 0.5140(8) 0.6309(9) 0.7225(5) 0.076(6) Uani 1 1 d . . . . .
H56 H 0.520320 0.594570 0.721701 0.091 Uiso 1 1 calc R . . . .
C58 C 0.4685(9) 0.5691(9) 0.8151(5) 0.071(5) Uiso 1 1 d . . . . .
C61 C 0.5998(10) 0.6376(10) 0.8285(5) 0.083(6) Uiso 1 1 d . . . . .
H61 H 0.643542 0.660458 0.833376 0.100 Uiso 1 1 calc R . . . .
C62 C 0.4302(8) 1.2773(9) 0.8661(5) 0.065(4) Uiso 1 1 d . . . . .
C63 C 0.0718(10) 1.5611(9) 0.6794(5) 0.080(6) Uani 1 1 d . . . . .
H63 H 0.084691 1.598752 0.699887 0.096 Uiso 1 1 calc R . . . .
C65 C 0.5140(7) 0.7095(10) 0.6943(4) 0.069(6) Uani 1 1 d . . . . .
H65 H 0.521389 0.723821 0.674328 0.082 Uiso 1 1 calc R . . . .
O66 O 0.4072(7) 0.5362(7) 0.8089(4) 0.096(4) Uiso 1 1 d . . . . .
C71 C 0.3733(6) 1.2766(9) 0.5883(5) 0.074(5) Uani 1 1 d D . . . .
C72 C 1.0316(9) 1.3336(13) 0.9277(7) 0.104(8) Uani 1 1 d . . . . .
H72 H 1.069335 1.351601 0.919297 0.125 Uiso 1 1 calc R . . . .
C76 C 0.4266(9) 1.4109(11) 0.4211(6) 0.097(8) Uani 1 1 d . . . . .
H76 H 0.438980 1.406723 0.398242 0.116 Uiso 1 1 calc R . . . .
C78 C 0.3771(9) 1.5222(10) 0.6432(5) 0.083(6) Uani 1 1 d . . . . .
H78 H 0.420505 1.538774 0.649642 0.100 Uiso 1 1 calc R . . . .
C79 C 0.4279(10) 1.3076(12) 0.8403(6) 0.094(6) Uiso 1 1 d . . . . .
H79 H 0.433042 1.350609 0.847942 0.113 Uiso 1 1 calc R . . . .
C80 C 0.5240(7) 0.6573(9) 0.6947(5) 0.077(7) Uani 1 1 d . . . . .
H80 H 0.538661 0.637893 0.674646 0.092 Uiso 1 1 calc R . . . .
C81 C 0.2460(10) 1.4688(10) 0.6253(5) 0.084(6) Uani 1 1 d . . . . .
H81 H 0.202475 1.450981 0.618759 0.101 Uiso 1 1 calc R . . . .
C83 C 0.5719(11) 0.5790(11) 0.8013(6) 0.096(7) Uiso 1 1 d . . . . .
H83 H 0.595939 0.562501 0.786631 0.115 Uiso 1 1 calc R . . . .
O84 O 0.6408(10) 1.4702(10) 1.1023(5) 0.157(7) Uiso 1 1 d . . . . .
H84 H 0.615370 1.458944 1.115879 0.235 Uiso 1 1 calc R . . . .
C5CA C 0.0027(7) 0.6601(6) 0.6091(5) 0.128(4) Uani 1 1 d . . . . .
C134 C -0.0118(7) 0.5988(8) 0.6115(5) 0.128(4) Uani 1 1 d G . . . .
H134 H 0.012034 0.594794 0.629140 0.154 Uiso 1 1 calc R . . . .
C150 C -0.0618(7) 0.5434(6) 0.5874(5) 0.128(4) Uani 1 1 d G . . . .
H150 H -0.071464 0.502323 0.588996 0.154 Uiso 1 1 calc R . . . .
C160 C -0.0974(6) 0.5493(6) 0.5610(4) 0.128(4) Uani 1 1 d G . . . .
H160 H -0.130825 0.512252 0.544896 0.154 Uiso 1 1 calc R . . . .
C161 C -0.0829(7) 0.6107(8) 0.5586(5) 0.128(4) Uani 1 1 d G . . . .
H161 H -0.106689 0.614652 0.540938 0.154 Uiso 1 1 calc R . . . .
C055 C -0.0329(7) 0.6661(6) 0.5827(5) 0.128(4) Uani 1 1 d G . . . .
C91 C 0.3850(7) 1.0856(9) 0.6233(5) 0.063(5) Uani 1 1 d . . . . .
H91 H 0.358324 1.057748 0.601117 0.076 Uiso 1 1 calc R . . . .
C95 C 0.5099(11) 0.5453(13) 0.7958(6) 0.105(7) Uiso 1 1 d . . . . .
H95 H 0.491839 0.503393 0.778344 0.126 Uiso 1 1 calc R . . . .
C98 C 0.9791(7) 1.3284(10) 0.9103(5) 0.079(6) Uani 1 1 d . . . . .
H98 H 0.979278 1.337398 0.888554 0.094 Uiso 1 1 calc R . . . .
C99 C 0.4659(9) 1.1695(11) 0.6879(5) 0.082(6) Uani 1 1 d . . . . .
H99 H 0.494331 1.199042 0.709198 0.098 Uiso 1 1 calc R . . . .
C101 C 0.3468(12) 1.5556(11) 0.6614(6) 0.104(8) Uani 1 1 d . . . . .
H101 H 0.370668 1.597437 0.678191 0.124 Uiso 1 1 calc R . . . .
C103 C 0.2634(5) 1.0534(6) 0.7609(2) 0.075(6) Uani 1 1 d . . . . .
H103 H 0.288068 1.093864 0.778683 0.090 Uiso 1 1 calc R . . . .
C106 C 0.2488(5) 0.9961(8) 0.7685(2) 0.103(10) Uani 1 1 d G . . . .
H106 H 0.263752 0.998225 0.791476 0.124 Uiso 1 1 calc R . . . .
C128 C 0.2118(6) 0.9355(6) 0.7419(3) 0.102(9) Uani 1 1 d G . . . .
H128 H 0.202092 0.897177 0.747065 0.122 Uiso 1 1 calc R . . . .
C09G C 0.1895(4) 0.9323(4) 0.7077(3) 0.063(5) Uani 1 1 d G . . . .
H09G H 0.164748 0.891766 0.689861 0.076 Uiso 1 1 calc R . . . .
C06Y C 0.2040(4) 0.9896(4) 0.70000(18) 0.032(3) Uani 1 1 d G . . . .
C098 C 0.2410(4) 1.0501(4) 0.7266(3) 0.048(4) Uani 1 1 d G . . . .
C107 C 0.4095(9) 1.2124(11) 0.7941(6) 0.086(6) Uiso 1 1 d . . . . .
H107 H 0.400534 1.189031 0.769083 0.103 Uiso 1 1 calc R . . . .
C109 C 0.7333(6) 1.4697(7) 0.9910(4) 0.112(8) Uani 1 1 d . . . . .
H109 H 0.694213 1.457500 0.998661 0.134 Uiso 1 1 calc R . . . .
C41 C 0.7542(5) 1.4227(5) 0.9754(3) 0.065(5) Uani 1 1 d G . . . .
C077 C 0.8126(5) 1.4410(6) 0.9640(4) 0.077(6) Uani 1 1 d G . . . .
C86 C 0.8500(6) 1.5063(7) 0.9682(4) 0.120(10) Uani 1 1 d G . . . .
H86 H 0.889047 1.518516 0.960549 0.145 Uiso 1 1 calc R . . . .
C124 C 0.8290(8) 1.5533(5) 0.9838(5) 0.20(2) Uani 1 1 d G . . . .
H124 H 0.854047 1.597015 0.986599 0.238 Uiso 1 1 calc R . . . .
C126 C 0.7707(9) 1.5350(6) 0.9952(5) 0.174(17) Uani 1 1 d G . . . .
H126 H 0.756630 1.566508 1.005655 0.209 Uiso 1 1 calc R . . . .
C110 C 0.4181(10) 1.2731(12) 0.8045(6) 0.094(6) Uiso 1 1 d . . . . .
H110 H 0.417497 1.292540 0.787063 0.113 Uiso 1 1 calc R . . . .
C112 C 0.4741(6) 1.3474(10) 0.5711(6) 0.151(5) Uani 1 1 d . . . . .
C60 C 0.4433(4) 1.3024(10) 0.5884(6) 0.151(5) Uani 1 1 d DG . . . .
C122 C 0.4760(6) 1.2761(9) 0.6033(6) 0.151(5) Uani 1 1 d G . . . .
H122 H 0.455392 1.246033 0.614864 0.182 Uiso 1 1 calc R . . . .
C0AA C 0.5394(6) 1.2947(9) 0.6010(6) 0.151(5) Uani 1 1 d G . . . .
H0AA H 0.561276 1.277090 0.610995 0.182 Uiso 1 1 calc R . . . .
C0BA C 0.5702(4) 1.3397(9) 0.5837(6) 0.151(5) Uani 1 1 d G . . . .
H0BA H 0.612625 1.352106 0.582180 0.182 Uiso 1 1 calc R . . . .
C130 C 0.5375(6) 1.3660(9) 0.5688(6) 0.151(5) Uani 1 1 d G . . . .
H130 H 0.558089 1.396066 0.557235 0.182 Uiso 1 1 calc R . . . .
C113 C 0.2797(16) 1.5303(13) 0.6563(6) 0.138(11) Uani 1 1 d . . . . .
H113 H 0.259064 1.551093 0.671350 0.166 Uiso 1 1 calc R . . . .
C138 C 0.4382(11) 1.0798(14) 0.6307(7) 0.109(8) Uani 1 1 d . . . . .
H138 H 0.447178 1.048252 0.614200 0.131 Uiso 1 1 calc R . . . .
C144 C 0.4795(10) 1.1223(15) 0.6637(8) 0.119(9) Uani 1 1 d . . . . .
H144 H 0.516060 1.118834 0.669372 0.143 Uiso 1 1 calc R . . . .
C173 C 0.1151(10) 1.5533(10) 0.6538(6) 0.091(7) Uani 1 1 d . . . . .
H173 H 0.156401 1.585845 0.659120 0.109 Uiso 1 1 calc R . . . .
C8DA C 0.2771(6) 0.8887(7) 0.5921(3) 0.040(3) Uani 1 1 d . . . . .
O0AA O 0.1612(13) 1.3711(12) 0.7462(7) 0.231(14) Uani 1 1 d . . . . .
H0AB H 0.126078 1.340708 0.737102 0.346 Uiso 1 1 calc R . . . .
C8AA C 0.2860(7) 1.3675(9) 0.7937(4) 0.125(4) Uani 1 1 d . . . . .
H8AA H 0.313353 1.392042 0.815895 0.150 Uiso 1 1 calc R . . . .
C88 C 0.2907(7) 1.3134(9) 0.7700(5) 0.125(4) Uani 1 1 d G . . . .
H88 H 0.321340 1.301684 0.776360 0.150 Uiso 1 1 calc R . . . .
C9AA C 0.2498(9) 1.2768(8) 0.7368(4) 0.125(4) Uani 1 1 d G U . . .
H9AA H 0.253016 1.240583 0.720924 0.150 Uiso 1 1 calc R . . . .
C36 C 0.2041(8) 1.2943(9) 0.7272(4) 0.125(4) Uani 1 1 d G U . . .
C68 C 0.1993(7) 1.3485(10) 0.7509(5) 0.125(4) Uani 1 1 d G U . . .
C127 C 0.2402(9) 1.3851(8) 0.7841(4) 0.125(4) Uani 1 1 d G U . . .
H127 H 0.237040 1.421299 0.799992 0.150 Uiso 1 1 calc R . . . .
C8BA C 0.2596(7) 0.9206(6) 0.5684(4) 0.045(3) Uani 1 1 d . . . . .
C0CA C 0.2506(9) 0.8336(9) 0.6364(4) 0.070(5) Uani 1 1 d . . . . .
H0CA H 0.224564 0.820569 0.652923 0.084 Uiso 1 1 calc R . . . .
C1CA C 0.3034(10) 0.8223(11) 0.6335(4) 0.080(6) Uani 1 1 d . . . . .
H1CA H 0.312119 0.799266 0.646685 0.096 Uiso 1 1 calc R . . . .
O37 O 0.5804(9) 1.3439(10) 1.0577(5) 0.142(4) Uiso 1 1 d . . . . .
C39 C 0.3272(10) 1.0344(13) 0.4594(6) 0.111(4) Uani 1 1 d D U . . .
C4DA C 0.3956(11) 1.0452(13) 0.4598(7) 0.119(4) Uani 1 1 d D U . . .
O2DA O 0.2957(8) 1.0394(8) 0.4352(4) 0.116(3) Uani 1 1 d D U . . .
O44 O 0.3934(9) 1.3531(11) 1.0026(5) 0.158(7) Uiso 1 1 d D . . . .
H44 H 0.390514 1.317896 0.988970 0.236 Uiso 1 1 calc R . . . .
C5DA C 0.3716(13) 1.2537(13) 1.0475(7) 0.135(4) Uiso 1 1 d D . . . .
C498 C 0.0727(6) 0.5567(9) 0.8142(5) 0.115(2) Uiso 1 1 d . U . . .
H498 H 0.035206 0.558053 0.808016 0.138 Uiso 1 1 calc R . . . .
C178 C 0.0820(7) 0.5021(7) 0.7959(4) 0.115(2) Uiso 1 1 d G . . . .
H178 H 0.050804 0.466968 0.777470 0.138 Uiso 1 1 calc R . . . .
C146 C 0.1381(8) 0.5001(7) 0.8052(4) 0.115(2) Uiso 1 1 d G . . . .
H146 H 0.144306 0.463575 0.792994 0.138 Uiso 1 1 calc R . . . .
C115 C 0.1847(6) 0.5526(9) 0.8328(5) 0.115(2) Uiso 1 1 d G . . . .
C09F C 0.1754(7) 0.6072(7) 0.8511(4) 0.115(2) Uiso 1 1 d G U . . .
C97 C 0.1194(8) 0.6092(7) 0.8418(4) 0.115(2) Uiso 1 1 d G . . . .
H97 H 0.113113 0.645745 0.854088 0.138 Uiso 1 1 calc R . . . .
O24 O 0.500000 1.000000 1.000000 0.032(3) Uani 1 2 d S T P . .

loop_
_atom_site_aniso_label
_atom_site_aniso_U_11
_atom_site_aniso_U_22
_atom_site_aniso_U_33
_atom_site_aniso_U_23
_atom_site_aniso_U_13
_atom_site_aniso_U_12
Bi01 0.0210(2) 0.0351(2) 0.0182(2) 0.00401(18) 0.00197(16) 0.01328(19)
Bi02 0.0235(2) 0.0356(2) 0.0180(2) 0.00423(18) 0.00532(16) 0.01829(19)
Bi03 0.0202(2) 0.0388(3) 0.0186(2) 0.00713(18) 0.00488(16) 0.01695(19)
Bi04 0.0265(2) 0.0321(2) 0.0193(2) 0.00736(18) 0.00357(17) 0.01207(19)
Bi05 0.0235(2) 0.0381(3) 0.01322(19) 0.00260(17) 0.00179(16) 0.01573(19)
Bi06 0.0212(2) 0.0381(3) 0.01656(19) 0.00749(18) 0.00128(16) 0.01612(19)
Bi07 0.0249(2) 0.0352(2) 0.01564(19) 0.00859(17) 0.00680(16) 0.01382(19)
Bi08 0.0206(2) 0.0369(3) 0.0174(2) 0.00274(18) -0.00063(16) 0.01375(19)
Bi09 0.0223(2) 0.0471(3) 0.01584(19) 0.00770(19) 0.00630(16) 0.0192(2)
Bi0A 0.0256(2) 0.0369(2) 0.01379(19) 0.00520(17) 0.00134(16) 0.01473(19)
Bi0B 0.0236(2) 0.0423(3) 0.0215(2) 0.01307(19) 0.00461(17) 0.0168(2)
Bi0C 0.0220(2) 0.0307(2) 0.0212(2) 0.00683(18) 0.00170(17) 0.00506(18)
Bi0D 0.0302(2) 0.0334(2) 0.0184(2) 0.00980(18) 0.00359(17) 0.01527(19)
Bi0E 0.0299(2) 0.0354(2) 0.0162(2) 0.00349(18) 0.00439(17) 0.0170(2)
Bi0F 0.0225(2) 0.0329(2) 0.0279(2) 0.00179(19) 0.00393(17) 0.01572(19)
Bi0G 0.0202(2) 0.0353(2) 0.0271(2) 0.01344(19) 0.00249(17) 0.01156(19)
Bi0H 0.0237(2) 0.0360(2) 0.0201(2) 0.00635(18) -0.00070(17) 0.01555(19)
Bi0I 0.0264(2) 0.0398(3) 0.0180(2) 0.00264(18) 0.00477(17) 0.0204(2)
Bi0J 0.0324(2) 0.0324(2) 0.0198(2) 0.00353(18) 0.00385(17) 0.0193(2)
Bi0K 0.0251(2) 0.0439(3) 0.0199(2) 0.00830(19) 0.00891(17) 0.0204(2)
Bi0L 0.0208(2) 0.0330(2) 0.0218(2) 0.00455(18) -0.00011(16) 0.00993(18)
Bi0M 0.0189(2) 0.0575(3) 0.0203(2) 0.0132(2) 0.00449(17) 0.0220(2)
Bi0N 0.0309(2) 0.0292(2) 0.0191(2) 0.00195(18) -0.00024(17) 0.01062(19)
Bi0O 0.0302(2) 0.0308(2) 0.0235(2) 0.01176(18) 0.00440(18) 0.00891(19)
Bi0P 0.0301(2) 0.0347(3) 0.0255(2) 0.00683(19) -0.00139(18) 0.0197(2)
Bi0Q 0.0265(2) 0.0479(3) 0.0266(2) 0.0124(2) 0.00834(18) 0.0236(2)
Bi0R 0.0253(2) 0.0292(2) 0.0327(2) 0.00671(19) 0.00212(18) 0.01279(19)
Bi0S 0.0341(2) 0.0315(2) 0.0267(2) 0.00975(19) 0.00012(18) 0.0162(2)
Bi0T 0.0176(2) 0.0468(3) 0.0253(2) 0.0103(2) 0.00294(17) 0.0124(2)
Bi0U 0.0356(3) 0.0352(3) 0.0215(2) 0.00658(19) 0.00105(18) 0.0213(2)
Bi0V 0.0400(3) 0.0262(2) 0.0244(2) 0.00618(18) 0.00189(19) 0.0131(2)
Bi0W 0.0318(2) 0.0404(3) 0.0191(2) 0.00863(19) 0.00000(18) 0.0162(2)
Bi0X 0.0240(2) 0.0357(3) 0.0196(2) 0.00358(18) -0.00164(17) 0.00818(19)
Bi0Y 0.0269(2) 0.0341(3) 0.0250(2) -0.00402(19) -0.00013(18) 0.0148(2)
Bi0Z 0.0208(2) 0.0429(3) 0.0253(2) 0.0109(2) 0.00856(17) 0.0099(2)
Bi10 0.0474(3) 0.0477(3) 0.0276(2) 0.0165(2) 0.0174(2) 0.0271(2)
Bi11 0.0268(2) 0.0623(3) 0.0438(3) 0.0353(3) 0.0149(2) 0.0251(2)
Bi12 0.1435(7) 0.0581(4) 0.0247(3) 0.0111(3) 0.0193(3) 0.0764(4)
Ti13 0.0266(11) 0.0533(14) 0.0234(10) 0.0111(10) 0.0045(8) 0.0232(10)
Ti14 0.0387(12) 0.0583(15) 0.0210(10) 0.0161(10) 0.0107(9) 0.0292(11)
Ti15 0.0588(16) 0.0389(14) 0.0384(13) 0.0039(11) 0.0043(11) 0.0278(12)
Ti16 0.0340(13) 0.0668(18) 0.0489(14) 0.0300(13) 0.0070(11) 0.0123(12)
Ti17 0.0404(13) 0.0709(18) 0.0178(10) 0.0019(11) 0.0041(9) 0.0257(13)
Ti18 0.0336(14) 0.0533(17) 0.0698(18) 0.0187(14) -0.0019(12) 0.0002(12)
O019 0.017(4) 0.033(4) 0.024(4) 0.006(3) 0.001(3) 0.005(3)
O01A 0.017(4) 0.035(4) 0.021(4) 0.008(3) -0.001(3) 0.008(3)
O01B 0.035(4) 0.031(4) 0.023(4) 0.003(3) -0.004(3) 0.015(4)
O01C 0.030(4) 0.032(4) 0.025(4) 0.002(3) -0.005(3) 0.016(4)
O01D 0.023(4) 0.021(4) 0.014(3) 0.003(3) -0.003(3) 0.008(3)
O01E 0.028(4) 0.032(4) 0.028(4) 0.010(3) 0.006(3) 0.016(4)
O01F 0.023(4) 0.047(5) 0.029(4) 0.011(4) 0.007(3) 0.020(4)
O01G 0.018(4) 0.033(4) 0.015(3) 0.004(3) 0.001(3) 0.014(3)
O01H 0.029(4) 0.025(4) 0.015(3) 0.003(3) 0.000(3) 0.013(3)
O01I 0.026(4) 0.023(4) 0.017(3) 0.000(3) 0.000(3) 0.013(3)
O01J 0.025(4) 0.022(4) 0.016(3) 0.006(3) 0.009(3) 0.010(3)
O01K 0.017(4) 0.039(5) 0.022(4) 0.004(3) -0.002(3) 0.013(3)
O01L 0.023(4) 0.026(4) 0.028(4) 0.011(3) 0.001(3) 0.008(3)
O01M 0.032(4) 0.048(5) 0.018(4) 0.008(3) 0.006(3) 0.024(4)
O01N 0.025(4) 0.032(4) 0.012(3) 0.009(3) 0.004(3) 0.019(3)
O01O 0.032(4) 0.022(4) 0.015(3) 0.004(3) -0.002(3) 0.006(3)
O01P 0.026(4) 0.045(5) 0.025(4) 0.003(4) 0.008(3) 0.017(4)
O01Q 0.030(4) 0.049(5) 0.021(4) -0.003(4) -0.007(3) 0.029(4)
O01R 0.034(4) 0.027(4) 0.027(4) 0.008(3) 0.010(3) 0.016(4)
O01S 0.028(4) 0.029(4) 0.030(4) 0.010(3) 0.008(3) 0.013(3)
O01T 0.040(5) 0.033(5) 0.025(4) 0.005(3) 0.000(3) 0.012(4)
O01U 0.018(4) 0.027(4) 0.025(4) 0.013(3) 0.003(3) 0.003(3)
O01V 0.008(3) 0.037(4) 0.030(4) 0.008(3) -0.001(3) 0.011(3)
O01W 0.019(4) 0.043(5) 0.028(4) 0.011(4) 0.003(3) 0.015(4)
O01X 0.043(5) 0.028(4) 0.032(4) 0.014(4) 0.008(4) 0.018(4)
O01Y 0.018(4) 0.038(4) 0.011(3) 0.000(3) 0.002(3) 0.019(3)
O01Z 0.024(4) 0.032(4) 0.017(3) 0.011(3) 0.005(3) 0.014(3)
O020 0.025(4) 0.033(4) 0.021(4) 0.006(3) 0.007(3) 0.022(3)
O021 0.020(4) 0.038(5) 0.031(4) 0.015(4) 0.003(3) 0.013(3)
O022 0.038(5) 0.027(4) 0.025(4) 0.005(3) 0.010(3) 0.012(4)
O023 0.016(4) 0.030(4) 0.018(3) 0.002(3) 0.000(3) 0.007(3)
O024 0.026(4) 0.051(5) 0.030(4) 0.013(4) 0.011(3) 0.027(4)
O025 0.032(4) 0.028(4) 0.027(4) -0.001(3) -0.005(3) 0.010(4)
O026 0.031(4) 0.041(5) 0.031(4) 0.007(4) 0.009(3) 0.027(4)
O027 0.022(4) 0.034(5) 0.030(4) -0.003(3) -0.002(3) 0.017(4)
O028 0.023(4) 0.043(5) 0.018(4) 0.001(3) 0.000(3) 0.017(4)
O029 0.038(5) 0.033(5) 0.027(4) 0.011(3) 0.003(3) 0.020(4)
O02C 0.024(4) 0.049(5) 0.045(5) 0.023(4) 0.015(4) 0.025(4)
O02D 0.033(5) 0.052(6) 0.030(4) 0.018(4) 0.012(4) 0.025(4)
O02E 0.041(5) 0.066(6) 0.027(4) 0.017(4) 0.010(4) 0.039(5)
O02F 0.035(5) 0.056(6) 0.023(4) 0.010(4) 0.011(3) 0.028(4)
O02G 0.029(4) 0.032(4) 0.019(4) -0.002(3) 0.005(3) 0.015(4)
O02H 0.065(6) 0.038(5) 0.038(5) 0.004(4) 0.009(4) 0.039(5)
O02I 0.023(4) 0.047(5) 0.022(4) 0.009(4) 0.001(3) 0.017(4)
O02J 0.023(4) 0.066(6) 0.017(4) 0.010(4) 0.003(3) 0.021(4)
O02K 0.077(7) 0.046(6) 0.043(5) 0.002(5) -0.003(5) 0.033(5)
O02M 0.054(6) 0.037(5) 0.038(5) 0.006(4) 0.005(4) 0.029(4)
O02N 0.020(4) 0.030(4) 0.031(4) 0.000(3) 0.011(3) 0.013(3)
O02O 0.039(5) 0.059(6) 0.027(4) 0.024(4) 0.013(4) 0.031(4)
O02P 0.013(4) 0.050(5) 0.025(4) 0.008(4) 0.002(3) 0.016(4)
O02Q 0.043(5) 0.030(4) 0.014(4) -0.003(3) 0.004(3) 0.017(4)
O02S 0.040(5) 0.048(6) 0.028(4) 0.012(4) -0.002(4) 0.021(4)
O02T 0.054(6) 0.050(6) 0.052(6) 0.008(5) 0.011(5) 0.039(5)
O02U 0.036(5) 0.061(6) 0.027(4) 0.019(4) 0.011(4) 0.027(4)
O02V 0.040(5) 0.054(6) 0.037(5) 0.009(4) 0.005(4) 0.030(5)
O02W 0.023(4) 0.060(6) 0.029(4) 0.011(4) 0.004(3) 0.021(4)
O02X 0.041(5) 0.052(6) 0.028(4) 0.020(4) 0.001(4) 0.021(4)
O02Y 0.059(7) 0.040(6) 0.054(6) 0.001(5) 0.000(5) 0.019(5)
O02Z 0.039(5) 0.053(6) 0.028(4) 0.018(4) 0.014(4) 0.029(4)
O030 0.058(6) 0.067(7) 0.041(5) 0.027(5) 0.005(5) 0.035(5)
O032 0.034(4) 0.035(5) 0.034(4) 0.017(4) 0.004(3) 0.024(4)
O033 0.052(6) 0.079(8) 0.059(7) 0.034(6) 0.016(5) 0.036(6)
O034 0.044(5) 0.046(6) 0.045(5) 0.006(4) -0.020(4) 0.019(5)
O035 0.045(5) 0.058(6) 0.030(5) 0.021(4) 0.012(4) 0.021(5)
O037 0.039(5) 0.062(6) 0.022(4) 0.006(4) 0.004(4) 0.022(5)
O038 0.041(5) 0.057(6) 0.034(5) 0.017(4) 0.018(4) 0.031(5)
O03A 0.044(6) 0.083(8) 0.050(6) 0.034(6) 0.021(5) 0.025(5)
O03B 0.035(5) 0.062(7) 0.053(6) 0.033(5) 0.010(4) 0.010(5)
O03C 0.050(6) 0.056(7) 0.056(6) 0.027(5) 0.007(5) 0.016(5)
O03D 0.064(6) 0.063(7) 0.027(5) 0.004(5) 0.007(4) 0.034(5)
O03F 0.090(6) 0.115(7) 0.059(5) 0.055(5) 0.055(5) 0.081(6)
C03G 0.067(10) 0.037(8) 0.068(10) 0.026(7) 0.000(8) 0.033(7)
O03H 0.034(5) 0.108(9) 0.026(5) -0.016(5) -0.007(4) 0.045(6)
O03K 0.038(5) 0.053(6) 0.016(4) 0.001(4) 0.002(3) 0.020(4)
O03M 0.058(6) 0.070(7) 0.045(5) 0.033(5) 0.034(5) 0.049(5)
O03N 0.063(7) 0.058(7) 0.056(6) 0.031(6) 0.001(5) 0.008(6)
O03O 0.050(5) 0.049(6) 0.028(4) 0.015(4) 0.014(4) 0.023(5)
O03P 0.048(6) 0.052(6) 0.042(5) 0.022(5) 0.003(4) 0.019(5)
O03Q 0.045(6) 0.055(7) 0.062(6) 0.023(5) 0.003(5) 0.017(5)
O03R 0.171(13) 0.103(10) 0.044(6) 0.030(6) 0.042(7) 0.114(10)
O03S 0.040(5) 0.085(8) 0.021(4) 0.008(5) 0.004(4) 0.030(5)
O03T 0.034(5) 0.058(6) 0.047(5) 0.036(5) 0.020(4) 0.025(5)
O03V 0.026(4) 0.069(7) 0.025(4) 0.007(4) 0.007(3) 0.023(4)
O03W 0.076(8) 0.055(7) 0.051(6) 0.001(5) 0.002(5) 0.040(6)
O03X 0.049(6) 0.064(7) 0.050(6) 0.033(5) 0.003(5) 0.012(5)
O03Y 0.048(6) 0.056(6) 0.031(5) -0.003(4) 0.004(4) 0.032(5)
O03Z 0.028(5) 0.049(6) 0.064(6) 0.016(5) 0.006(4) 0.004(4)
O041 0.029(5) 0.039(5) 0.066(6) 0.022(5) 0.000(4) -0.006(4)
O043 0.036(6) 0.086(10) 0.143(12) 0.054(9) 0.008(7) 0.014(6)
O044 0.035(5) 0.054(6) 0.051(6) 0.004(5) 0.003(4) 0.005(5)
O046 0.050(7) 0.083(9) 0.055(6) 0.008(6) 0.002(5) 0.026(6)
O047 0.044(5) 0.073(7) 0.023(4) 0.006(4) -0.002(4) 0.027(5)
O048 0.050(6) 0.082(8) 0.042(5) 0.039(5) 0.016(4) 0.044(6)
O04A 0.057(7) 0.060(8) 0.064(7) 0.002(6) -0.012(6) -0.003(6)
O04B 0.095(9) 0.050(7) 0.094(9) 0.015(6) 0.051(8) 0.035(7)
O04D 0.047(6) 0.083(8) 0.028(5) 0.020(5) -0.006(4) 0.024(5)
C04F 0.039(7) 0.048(8) 0.037(7) 0.012(6) 0.004(6) 0.028(7)
O04G 0.053(6) 0.071(7) 0.020(4) 0.011(4) 0.007(4) 0.032(5)
O04I 0.046(6) 0.114(10) 0.058(6) 0.053(7) 0.016(5) 0.030(6)
C04J 0.063(11) 0.052(10) 0.082(12) 0.012(9) 0.009(9) 0.025(9)
O04K 0.053(6) 0.088(8) 0.018(4) -0.001(5) 0.010(4) 0.036(6)
O04L 0.057(7) 0.092(9) 0.074(8) 0.054(7) -0.006(6) 0.018(7)
O04M 0.043(6) 0.044(6) 0.075(7) 0.012(5) -0.006(5) 0.001(5)
O04N 0.101(10) 0.034(6) 0.176(15) -0.014(8) 0.081(11) 0.015(7)
O04P 0.028(5) 0.103(9) 0.021(4) 0.010(5) 0.009(4) 0.016(5)
C04Q 0.027(6) 0.051(8) 0.013(5) -0.003(5) 0.004(5) 0.021(6)
O04R 0.077(8) 0.068(8) 0.056(7) 0.025(6) 0.009(6) -0.004(7)
O04S 0.042(6) 0.123(13) 0.079(9) 0.032(8) 0.014(6) 0.035(7)
O04U 0.047(6) 0.073(7) 0.020(4) -0.001(4) 0.005(4) 0.021(5)
O04X 0.034(5) 0.063(7) 0.057(6) -0.007(5) -0.010(4) 0.026(5)
C04Y 0.040(8) 0.062(10) 0.037(7) 0.026(7) 0.005(6) 0.029(7)
C04Z 0.037(7) 0.043(7) 0.019(5) 0.011(5) 0.003(5) 0.018(6)
C050 0.021(6) 0.047(7) 0.021(5) 0.004(5) 0.003(4) 0.026(5)
C051 0.059(10) 0.086(13) 0.053(9) 0.029(9) 0.024(8) 0.046(9)
C052 0.067(11) 0.075(12) 0.049(9) 0.032(9) 0.026(8) 0.043(10)
C053 0.056(9) 0.059(9) 0.041(8) 0.018(7) 0.018(7) 0.039(8)
O054 0.034(5) 0.125(11) 0.052(6) 0.063(7) -0.007(5) 0.001(6)
C056 0.038(8) 0.058(10) 0.044(8) 0.022(7) 0.001(6) 0.013(7)
C057 0.058(9) 0.043(8) 0.047(8) 0.006(6) 0.012(7) 0.033(7)
C058 0.024(6) 0.068(9) 0.011(5) 0.013(6) -0.001(4) 0.022(6)
O059 0.056(7) 0.046(6) 0.056(6) 0.000(5) -0.028(5) 0.020(5)
C05B 0.047(8) 0.063(9) 0.027(6) 0.027(6) 0.022(6) 0.036(7)
C05C 0.043(8) 0.042(8) 0.041(8) 0.003(6) -0.007(6) 0.010(7)
C05E 0.049(8) 0.049(8) 0.024(6) 0.021(6) 0.014(6) 0.031(7)
C05F 0.036(7) 0.053(9) 0.045(8) 0.027(7) 0.007(6) 0.024(6)
C05G 0.023(6) 0.057(9) 0.033(7) 0.026(6) 0.014(5) 0.021(6)
C05H 0.054(9) 0.073(11) 0.054(9) 0.028(8) 0.017(8) 0.037(9)
C05I 0.028(7) 0.064(9) 0.026(6) 0.012(6) 0.005(5) 0.027(7)
C05J 0.081(13) 0.058(12) 0.117(16) -0.010(11) -0.046(12) 0.042(10)
C05K 0.052(9) 0.069(11) 0.067(10) 0.036(9) 0.007(8) 0.026(8)
C05L 0.095(14) 0.15(2) 0.098(14) 0.068(15) 0.070(12) 0.097(15)
C05M 0.063(10) 0.044(9) 0.042(8) 0.009(7) -0.009(7) 0.025(8)
C05O 0.032(7) 0.049(8) 0.026(6) 0.013(5) 0.006(5) 0.025(6)
C05R 0.050(8) 0.038(7) 0.016(5) 0.015(5) 0.017(5) 0.030(6)
C05S 0.086(14) 0.047(10) 0.069(11) -0.010(9) -0.004(10) 0.029(10)
C05T 0.064(11) 0.060(11) 0.073(11) 0.005(9) -0.022(9) 0.038(9)
C05U 0.045(8) 0.054(9) 0.034(7) 0.018(6) 0.016(6) 0.020(7)
C05V 0.049(8) 0.037(7) 0.011(5) 0.000(5) 0.011(5) 0.020(6)
C05X 0.067(11) 0.083(13) 0.058(10) 0.046(9) 0.013(8) 0.039(10)
C05Y 0.031(7) 0.058(9) 0.045(7) 0.034(7) 0.013(6) 0.020(6)
O05Z 0.060(7) 0.092(9) 0.048(6) 0.005(6) 0.005(5) 0.027(7)
C060 0.025(6) 0.059(8) 0.030(6) 0.024(6) 0.012(5) 0.028(6)
C062 0.068(10) 0.032(8) 0.063(10) 0.022(7) 0.009(8) 0.021(7)
C064 0.085(15) 0.115(19) 0.124(18) 0.000(15) -0.032(13) 0.075(14)
C065 0.018(6) 0.064(9) 0.019(5) 0.007(6) 0.001(4) 0.022(6)
C066 0.029(7) 0.081(12) 0.052(8) 0.035(8) 0.018(6) 0.016(7)
C068 0.069(11) 0.070(12) 0.062(10) 0.036(9) 0.017(9) 0.014(9)
C06A 0.033(7) 0.076(10) 0.023(6) 0.015(6) 0.008(5) 0.042(7)
C06B 0.055(9) 0.056(9) 0.030(7) 0.012(6) 0.018(6) 0.038(7)
C06C 0.047(8) 0.085(12) 0.044(8) 0.030(8) 0.023(7) 0.040(8)
C06F 0.031(6) 0.058(8) 0.024(6) 0.020(6) 0.016(5) 0.027(6)
O06H 0.070(7) 0.051(7) 0.049(6) 0.016(5) -0.001(5) 0.008(6)
C06I 0.047(8) 0.074(11) 0.026(6) 0.013(7) 0.000(6) 0.037(8)
C06J 0.051(9) 0.053(9) 0.041(8) 0.021(7) 0.014(7) 0.018(7)
C06K 0.022(6) 0.062(9) 0.041(7) 0.009(7) -0.002(5) 0.021(6)
C06L 0.054(8) 0.074(10) 0.024(6) 0.023(7) 0.018(6) 0.046(8)
C06N 0.037(7) 0.050(8) 0.035(7) 0.021(6) 0.001(6) 0.020(6)
C06R 0.047(9) 0.065(11) 0.054(9) 0.029(8) 0.004(7) 0.026(8)
C06T 0.039(8) 0.072(11) 0.037(7) 0.009(7) 0.015(6) 0.033(8)
C06U 0.052(8) 0.061(9) 0.031(7) 0.024(7) 0.023(6) 0.033(7)
C06V 0.050(8) 0.028(6) 0.016(5) -0.001(5) -0.008(5) 0.011(6)
C06X 0.030(7) 0.066(10) 0.027(6) 0.017(6) 0.002(5) 0.015(7)
C070 0.055(9) 0.089(12) 0.045(8) 0.028(8) 0.024(7) 0.056(9)
C073 0.043(8) 0.092(12) 0.058(9) 0.046(9) 0.038(7) 0.043(8)
C074 0.023(6) 0.057(9) 0.045(7) 0.023(7) -0.005(5) 0.016(6)
C075 0.029(7) 0.075(10) 0.048(8) 0.029(8) 0.022(6) 0.031(7)
C076 0.073(12) 0.049(10) 0.073(11) 0.005(8) -0.020(9) 0.034(9)
C079 0.043(8) 0.079(11) 0.023(6) 0.025(7) 0.017(6) 0.017(8)
C07A 0.056(8) 0.049(8) 0.021(6) 0.008(5) 0.017(6) 0.040(7)
C07B 0.069(11) 0.049(9) 0.079(11) 0.045(9) 0.009(9) 0.025(8)
O07C 0.113(12) 0.139(15) 0.097(11) 0.066(11) 0.001(9) 0.036(11)
C07D 0.061(11) 0.050(10) 0.038(8) 0.002(7) 0.003(7) -0.012(8)
C07F 0.032(7) 0.064(9) 0.022(6) 0.010(6) 0.012(5) 0.025(6)
C07G 0.023(6) 0.059(9) 0.026(6) 0.018(6) -0.004(5) 0.020(6)
C07H 0.058(9) 0.062(10) 0.037(7) 0.022(7) 0.014(7) 0.029(8)
C07J 0.034(7) 0.053(9) 0.030(6) 0.005(6) 0.003(5) 0.031(7)
C07L 0.050(9) 0.051(10) 0.071(11) 0.036(9) 0.017(8) 0.009(8)
C07N 0.023(6) 0.072(10) 0.039(7) 0.036(7) 0.017(5) 0.021(6)
C07O 0.074(13) 0.070(13) 0.086(13) 0.020(11) -0.005(10) 0.026(11)
C07P 0.030(8) 0.070(11) 0.052(9) 0.006(8) -0.008(6) 0.014(7)
C07Q 0.093(13) 0.076(12) 0.054(10) 0.046(9) 0.032(9) 0.028(11)
C07S 0.040(8) 0.090(12) 0.024(6) -0.002(7) 0.002(6) 0.038(8)
C07U 0.063(11) 0.103(15) 0.051(9) 0.027(9) 0.020(8) 0.046(11)
C07V 0.058(9) 0.030(7) 0.033(7) 0.009(5) 0.009(6) 0.031(6)
C 0.035(8) 0.080(12) 0.042(8) 0.006(8) -0.011(6) 0.022(8)
C07X 0.081(14) 0.032(9) 0.15(2) 0.030(11) -0.028(14) -0.001(9)
C07Y 0.066(11) 0.108(16) 0.060(10) 0.020(10) -0.018(9) 0.058(11)
C07Z 0.089(12) 0.065(11) 0.037(8) 0.027(8) 0.031(8) 0.035(10)
O080 0.051(6) 0.075(8) 0.078(8) 0.048(7) 0.023(6) 0.035(6)
C081 0.048(8) 0.068(10) 0.018(6) 0.013(6) 0.002(5) 0.021(7)
C083 0.072(11) 0.086(12) 0.052(9) 0.025(9) 0.016(8) 0.064(10)
C085 0.054(9) 0.083(12) 0.020(6) -0.003(7) 0.003(6) 0.042(9)
C086 0.025(6) 0.069(10) 0.027(6) 0.025(6) 0.012(5) 0.020(6)
C087 0.042(9) 0.068(12) 0.078(12) 0.038(10) 0.010(8) -0.001(8)
C088 0.030(8) 0.073(12) 0.053(9) 0.023(8) -0.001(7) 0.000(7)
C089 0.029(7) 0.087(12) 0.013(6) -0.009(7) -0.007(5) 0.029(8)
C08B 0.032(7) 0.068(10) 0.026(6) 0.022(6) 0.006(5) 0.027(7)
C08E 0.048(9) 0.078(11) 0.031(7) 0.020(7) 0.015(7) 0.037(8)
C08F 0.044(8) 0.053(9) 0.053(9) -0.018(7) -0.004(7) 0.026(7)
C08G 0.038(7) 0.046(8) 0.033(7) 0.013(6) 0.003(5) 0.028(6)
O08J 0.028(6) 0.065(9) 0.030(6) 0.021(6) 0.003(5) 0.025(6)
C08K 0.062(9) 0.042(8) 0.029(7) -0.002(6) 0.010(6) 0.016(7)
C08L 0.055(10) 0.107(15) 0.030(7) 0.004(8) -0.004(7) 0.041(10)
C08N 0.050(10) 0.059(11) 0.066(11) 0.010(8) -0.022(8) 0.010(8)
C08R 0.051(8) 0.032(7) 0.021(6) 0.007(5) -0.005(5) 0.009(6)
C08Y 0.036(8) 0.115(15) 0.023(7) 0.004(8) 0.017(6) 0.042(9)
C08Z 0.036(8) 0.054(9) 0.032(7) -0.003(7) 0.003(6) 0.012(7)
C091 0.042(8) 0.055(9) 0.045(8) -0.005(7) -0.004(6) 0.029(7)
C9BA 0.060(10) 0.078(12) 0.052(9) 0.015(8) 0.017(8) 0.050(9)
C09B 0.027(7) 0.060(10) 0.056(9) 0.040(8) -0.008(7) 0.008(7)
C09C 0.038(7) 0.057(8) 0.027(6) 0.011(6) 0.011(5) 0.032(6)
C09E 0.030(7) 0.100(13) 0.017(6) 0.014(7) 0.004(5) 0.026(8)
C08T 0.044(8) 0.087(12) 0.020(6) 0.007(7) 0.002(6) 0.020(8)
C48 0.049(9) 0.134(17) 0.024(7) 0.025(9) -0.001(6) 0.033(10)
C93 0.064(12) 0.18(2) 0.025(8) 0.034(11) 0.003(8) 0.027(13)
C100 0.071(12) 0.143(19) 0.037(9) 0.039(10) 0.017(8) 0.042(12)
C43 0.041(8) 0.121(16) 0.035(8) 0.030(9) 0.007(6) 0.037(9)
O09H 0.078(4) 0.077(4) 0.077(4) 0.0261(15) 0.0148(12) 0.0335(17)
C09I 0.052(8) 0.061(9) 0.025(6) 0.013(6) 0.003(6) 0.039(7)
O09L 0.091(7) 0.064(6) 0.079(6) 0.037(5) -0.049(5) 0.008(5)
O09M 0.115(3) 0.114(3) 0.115(3) 0.0384(15) 0.0193(12) 0.0504(17)
C33 0.029(7) 0.055(9) 0.041(7) 0.031(7) 0.003(6) 0.013(6)
C37 0.061(10) 0.055(10) 0.052(9) 0.013(8) 0.017(8) 0.013(8)
C42 0.037(8) 0.071(12) 0.062(10) 0.024(9) 0.008(7) 0.010(8)
C4CA 0.056(10) 0.050(9) 0.030(7) 0.001(6) -0.006(6) -0.002(7)
C45 0.043(9) 0.083(13) 0.063(10) 0.040(9) 0.012(7) 0.018(8)
C46 0.049(9) 0.066(10) 0.056(9) 0.030(8) 0.015(7) 0.035(8)
C47 0.032(7) 0.068(10) 0.037(7) -0.002(7) -0.009(6) 0.023(7)
O49 0.062(8) 0.116(13) 0.087(9) 0.023(9) 0.002(7) 0.019(8)
C51 0.050(9) 0.082(12) 0.040(8) 0.016(8) 0.014(7) 0.035(9)
C52 0.068(13) 0.12(2) 0.098(15) 0.086(15) 0.027(11) 0.030(13)
C53 0.027(8) 0.117(17) 0.079(12) 0.034(12) 0.013(8) 0.003(9)
C54 0.052(10) 0.086(14) 0.087(13) 0.051(11) 0.005(9) -0.003(10)
C55 0.065(10) 0.075(12) 0.066(10) 0.018(9) 0.018(8) 0.050(9)
C56 0.065(11) 0.074(12) 0.052(10) -0.012(9) 0.017(8) 0.020(9)
C63 0.091(15) 0.059(12) 0.074(12) 0.003(9) -0.019(11) 0.034(11)
C65 0.036(8) 0.102(15) 0.041(8) -0.006(9) 0.004(6) 0.026(9)
C71 0.039(9) 0.067(12) 0.099(14) 0.028(11) -0.026(9) 0.011(9)
C72 0.053(12) 0.15(2) 0.128(19) 0.088(17) 0.024(12) 0.028(13)
C76 0.056(12) 0.084(15) 0.099(16) 0.016(13) 0.009(11) -0.005(11)
C78 0.071(12) 0.086(15) 0.073(12) 0.014(11) 0.022(10) 0.027(11)
C80 0.047(9) 0.075(13) 0.070(12) -0.031(10) 0.007(8) 0.029(9)
C81 0.080(13) 0.068(13) 0.082(13) 0.015(10) -0.003(11) 0.019(11)
C5CA 0.090(7) 0.091(7) 0.226(13) 0.104(8) -0.007(7) 0.028(5)
C134 0.090(7) 0.091(7) 0.226(13) 0.104(8) -0.007(7) 0.028(5)
C150 0.090(7) 0.091(7) 0.226(13) 0.104(8) -0.007(7) 0.028(5)
C160 0.090(7) 0.091(7) 0.226(13) 0.104(8) -0.007(7) 0.028(5)
C161 0.090(7) 0.091(7) 0.226(13) 0.104(8) -0.007(7) 0.028(5)
C055 0.090(7) 0.091(7) 0.226(13) 0.104(8) -0.007(7) 0.028(5)
C91 0.039(9) 0.072(12) 0.064(10) 0.026(9) -0.004(7) 0.010(8)
C98 0.038(9) 0.125(18) 0.074(11) 0.054(12) 0.022(8) 0.022(10)
C99 0.060(11) 0.108(17) 0.064(11) 0.017(11) -0.014(9) 0.034(11)
C101 0.087(16) 0.078(15) 0.100(17) -0.007(12) -0.011(13) 0.022(13)
C103 0.058(10) 0.131(18) 0.029(8) -0.002(9) -0.014(7) 0.056(11)
C106 0.108(17) 0.26(3) 0.063(12) 0.107(17) 0.057(12) 0.15(2)
C128 0.099(16) 0.20(3) 0.112(17) 0.131(19) 0.073(14) 0.112(18)
C09G 0.053(9) 0.131(16) 0.060(9) 0.061(10) 0.028(8) 0.070(11)
C06Y 0.039(7) 0.058(8) 0.018(5) 0.024(6) 0.008(5) 0.032(6)
C098 0.045(8) 0.060(10) 0.044(8) 0.019(8) 0.012(7) 0.026(8)
C109 0.092(16) 0.063(14) 0.15(2) 0.009(14) -0.039(14) 0.024(12)
C41 0.060(11) 0.036(8) 0.084(12) 0.012(8) -0.027(9) 0.016(8)
C077 0.050(10) 0.054(11) 0.103(14) 0.045(11) -0.026(10) -0.012(9)
C86 0.093(17) 0.051(13) 0.16(2) 0.039(14) -0.033(15) -0.023(12)
C124 0.11(2) 0.061(17) 0.34(5) 0.04(2) -0.12(3) -0.007(17)
C126 0.15(3) 0.054(15) 0.27(4) -0.038(19) -0.09(3) 0.068(17)
C112 0.036(5) 0.193(13) 0.243(14) 0.142(10) 0.012(7) 0.021(6)
C60 0.036(5) 0.193(13) 0.243(14) 0.142(10) 0.012(7) 0.021(6)
C122 0.036(5) 0.193(13) 0.243(14) 0.142(10) 0.012(7) 0.021(6)
C0AA 0.036(5) 0.193(13) 0.243(14) 0.142(10) 0.012(7) 0.021(6)
C0BA 0.036(5) 0.193(13) 0.243(14) 0.142(10) 0.012(7) 0.021(6)
C130 0.036(5) 0.193(13) 0.243(14) 0.142(10) 0.012(7) 0.021(6)
C113 0.20(3) 0.11(2) 0.085(17) -0.013(15) 0.025(19) 0.08(2)
C138 0.095(17) 0.14(2) 0.104(18) 0.035(16) 0.047(15) 0.067(17)
C144 0.066(14) 0.16(3) 0.14(2) 0.05(2) 0.007(15) 0.066(17)
C173 0.071(13) 0.055(12) 0.111(17) 0.007(11) -0.013(12) 0.012(10)
C8DA 0.040(7) 0.042(8) 0.039(7) 0.004(6) -0.006(6) 0.029(6)
O0AA 0.23(3) 0.18(2) 0.22(2) -0.076(19) -0.02(2) 0.13(2)
C8AA 0.113(6) 0.144(7) 0.106(6) 0.031(5) 0.001(5) 0.053(5)
C88 0.113(6) 0.144(7) 0.106(6) 0.031(5) 0.001(5) 0.053(5)
C9AA 0.113(6) 0.144(7) 0.106(6) 0.031(5) 0.001(5) 0.053(5)
C36 0.113(6) 0.144(7) 0.106(6) 0.031(5) 0.001(5) 0.053(5)
C68 0.113(6) 0.144(7) 0.106(6) 0.031(5) 0.001(5) 0.053(5)
C127 0.113(6) 0.144(7) 0.106(6) 0.031(5) 0.001(5) 0.053(5)
C8BA 0.041(8) 0.026(7) 0.053(8) -0.001(6) -0.017(7) 0.013(6)
C0CA 0.117(15) 0.083(13) 0.043(9) 0.031(9) 0.038(9) 0.066(12)
C1CA 0.118(16) 0.108(16) 0.045(9) 0.018(10) 0.008(10) 0.086(14)
C39 0.114(4) 0.109(4) 0.114(4) 0.039(3) 0.014(3) 0.053(4)
C4DA 0.117(6) 0.112(6) 0.121(6) 0.030(5) 0.015(5) 0.051(5)
O2DA 0.117(4) 0.111(4) 0.119(4) 0.037(3) 0.008(3) 0.051(3)
O24 0.025(6) 0.045(7) 0.030(6) 0.006(5) 0.005(5) 0.026(5)

loop_
_atom_type_symbol
_atom_type_description
_atom_type_scat_dispersion_real
_atom_type_scat_dispersion_imag
_atom_type_scat_source
C C 0.0150 0.0070 'International Tables Vol C Tables 4.2.6.8 and 6.1.1.4'
H H 0.0000 0.0000 'International Tables Vol C Tables 4.2.6.8 and 6.1.1.4'
Bi Bi -4.1750 7.4800 'International Tables Vol C Tables 4.2.6.8 and 6.1.1.4'
N N 0.0250 0.0140 'International Tables Vol C Tables 4.2.6.8 and 6.1.1.4'
O O 0.0410 0.0250 'International Tables Vol C Tables 4.2.6.8 and 6.1.1.4'
Ti Ti 0.3610 1.4660 'International Tables Vol C Tables 4.2.6.8 and 6.1.1.4'

loop_
_geom_angle_atom_site_label_1
_geom_angle_atom_site_label_2
_geom_angle_atom_site_label_3
_geom_angle
_geom_angle_site_symmetry_1
_geom_angle_site_symmetry_3
_geom_angle_publ_flag
Bi04 Bi01 Bi04 89.435(15) . 2_576 ?
Bi04 Bi01 Bi11 60.068(13) 2_576 . ?
Bi04 Bi01 Bi11 60.227(13) 2_576 2_576 ?
Bi04 Bi01 Bi11 60.886(12) . 2_576 ?
Bi04 Bi01 Bi11 60.224(13) . . ?
Bi11 Bi01 Bi11 91.758(16) 2_576 . ?
O01A Bi01 Bi04 40.80(17) . . ?
O01A Bi01 Bi04 96.92(18) . 2_576 ?
O01A Bi01 Bi11 98.32(18) . . ?
O01A Bi01 Bi11 39.82(17) . 2_576 ?
O01A Bi01 O08J 63.65(19) . . ?
O01D Bi01 Bi04 100.39(18) . . ?
O01D Bi01 Bi04 43.04(17) . 2_576 ?
O01D Bi01 Bi11 101.61(17) . 2_576 ?
O01D Bi01 Bi11 42.21(18) . . ?
O01D Bi01 O01A 130.6(3) . . ?
O01D Bi01 O01J 81.4(2) . . ?
O01D Bi01 O01U 75.9(3) . 2_576 ?
O01D Bi01 O023 82.5(2) . 2_576 ?
O01D Bi01 O08J 66.96(18) . . ?
O01J Bi01 Bi04 97.70(18) . 2_576 ?
O01J Bi01 Bi04 38.28(15) . . ?
O01J Bi01 Bi11 41.40(18) . . ?
O01J Bi01 Bi11 97.08(16) . 2_576 ?
O01J Bi01 O01A 76.9(2) . . ?
O01J Bi01 O01U 113.6(2) . 2_576 ?
O01J Bi01 O023 127.5(3) . 2_576 ?
O01J Bi01 O08J 63.01(18) . . ?
O01U Bi01 Bi04 105.19(18) 2_576 2_576 ?
O01U Bi01 Bi04 150.98(16) 2_576 . ?
O01U Bi01 Bi11 105.32(17) 2_576 . ?
O01U Bi01 Bi11 148.08(16) 2_576 2_576 ?
O01U Bi01 O01A 153.5(3) 2_576 . ?
O01U Bi01 O08J 142.84(18) 2_576 . ?
O023 Bi01 Bi04 97.69(17) 2_576 . ?
O023 Bi01 Bi04 42.53(18) 2_576 2_576 ?
O023 Bi01 Bi11 39.16(16) 2_576 2_576 ?
O023 Bi01 Bi11 99.99(19) 2_576 . ?
O023 Bi01 O01A 76.8(2) 2_576 . ?
O023 Bi01 O01U 110.1(2) 2_576 2_576 ?
O023 Bi01 O08J 64.64(18) 2_576 . ?
O08J Bi01 Bi04 45.078(10) . . ?
O08J Bi01 Bi04 44.357(10) . 2_576 ?
O08J Bi01 Bi11 45.531(10) . . ?
O08J Bi01 Bi11 46.227(12) . 2_576 ?
O01Z Bi02 O026 83.7(3) 2_677 . ?
O01Z Bi02 O04P 75.1(3) 2_677 . ?
O01Z Bi02 O06O 87.6(5) 2_677 . ?
O026 Bi02 O04P 100.5(3) . . ?
O026 Bi02 O06O 170.1(5) . . ?
O03F Bi02 O01Z 80.6(4) . 2_677 ?
O03F Bi02 O026 77.7(4) . . ?
O03F Bi02 O04P 155.6(4) . . ?
O03F Bi02 O06O 105.6(5) . . ?
O04P Bi02 O06O 72.5(5) . . ?
O01K Bi03 Bi0G 34.57(19) . 2_677 ?
O01K Bi03 O01Q 73.2(3) . 2_677 ?
O01K Bi03 O02I 66.2(3) . . ?
O01K Bi03 O03H 144.9(3) . . ?
O01Q Bi03 Bi0G 40.2(2) 2_677 2_677 ?
O01Q Bi03 O02I 138.6(3) 2_677 . ?
O01Q Bi03 O03H 71.9(3) 2_677 . ?
O026 Bi03 Bi0G 97.0(2) . 2_677 ?
O026 Bi03 O01K 89.0(3) . . ?
O026 Bi03 O01Q 88.9(3) . 2_677 ?
O026 Bi03 O02I 82.8(3) . . ?
O026 Bi03 O03H 86.5(3) . . ?
O02I Bi03 Bi0G 100.60(18) . 2_677 ?
O03H Bi03 Bi0G 111.7(2) . 2_677 ?
O03H Bi03 O02I 147.0(3) . . ?
Bi01 Bi04 Bi01 90.564(15) . 2_576 ?
Bi01 Bi04 Bi11 60.957(13) 2_576 2_576 ?
Bi01 Bi04 Bi11 60.579(12) . 2_576 ?
Bi01 Bi04 Bi11 61.504(13) . . ?
Bi01 Bi04 Bi11 60.293(12) 2_576 . ?
Bi11 Bi04 Bi11 92.322(16) . 2_576 ?
O01A Bi04 Bi01 98.39(19) . 2_576 ?
O01A Bi04 Bi01 45.18(17) . . ?
O01A Bi04 Bi11 38.84(19) . 2_576 ?
O01A Bi04 Bi11 103.64(17) . . ?
O01A Bi04 O01D 79.8(2) . 2_576 ?
O01A Bi04 O021 113.4(3) . . ?
O01A Bi04 O023 130.8(2) . . ?
O01A Bi04 O024 73.9(3) . 2_576 ?
O01A Bi04 O08J 66.83(19) . . ?
O01D Bi04 Bi01 37.90(16) 2_576 2_576 ?
O01D Bi04 Bi01 100.17(16) 2_576 . ?
O01D Bi04 Bi11 43.57(16) 2_576 2_576 ?
O01D Bi04 Bi11 96.72(16) 2_576 . ?
O01D Bi04 O021 158.1(2) 2_576 . ?
O01D Bi04 O024 100.6(2) 2_576 2_576 ?
O01D Bi04 O08J 63.92(16) 2_576 . ?
O01J Bi04 Bi01 41.05(17) . . ?
O01J Bi04 Bi01 99.08(19) . 2_576 ?
O01J Bi04 Bi11 41.71(19) . . ?
O01J Bi04 Bi11 99.41(18) . 2_576 ?
O01J Bi04 O01A 83.8(2) . . ?
O01J Bi04 O01D 129.0(2) . 2_576 ?
O01J Bi04 O021 71.6(2) . . ?
O01J Bi04 O023 79.1(2) . . ?
O01J Bi04 O024 120.5(3) . 2_576 ?
O01J Bi04 O08J 65.19(19) . . ?
O021 Bi04 Bi01 145.08(18) . 2_576 ?
O021 Bi04 Bi01 101.39(16) . . ?
O021 Bi04 Bi11 96.85(16) . . ?
O021 Bi04 Bi11 152.21(18) . 2_576 ?
O021 Bi04 O024 68.6(2) . 2_576 ?
O023 Bi04 Bi01 41.08(16) . 2_576 ?
O023 Bi04 Bi01 98.30(16) . . ?
O023 Bi04 Bi11 39.48(16) . . ?
O023 Bi04 Bi11 99.48(16) . 2_576 ?
O023 Bi04 O01D 76.2(2) . 2_576 ?
O023 Bi04 O021 104.3(2) . . ?
O023 Bi04 O024 152.5(2) . 2_576 ?
O023 Bi04 O08J 64.08(16) . . ?
O024 Bi04 Bi01 109.10(18) 2_576 . ?
O024 Bi04 Bi01 137.80(17) 2_576 2_576 ?
O024 Bi04 Bi11 96.10(17) 2_576 2_576 ?
O024 Bi04 Bi11 161.66(17) 2_576 . ?
O08J Bi04 Bi01 44.914(10) . 2_576 ?
O08J Bi04 Bi01 45.650(10) . . ?
O08J Bi04 Bi11 46.051(11) . 2_576 ?
O08J Bi04 Bi11 46.271(10) . . ?
O08J Bi04 O021 136.53(16) . . ?
O08J Bi04 O024 139.53(18) . 2_576 ?
Bi09 Bi05 Bi0B 64.763(13) . . ?
Bi09 Bi05 Bi0I 67.705(13) . . ?
Bi0I Bi05 Bi0B 132.401(16) . . ?
O01G Bi05 Bi09 97.07(19) . . ?
O01G Bi05 Bi0B 89.8(2) . . ?
O01G Bi05 Bi0I 93.6(2) . . ?
O01G Bi05 O01W 87.9(3) . . ?
O01G Bi05 O02C 91.2(3) . . ?
O01G Bi05 O02N 78.5(3) . . ?
O01G Bi05 O02P 75.9(3) . . ?
O01W Bi05 Bi09 33.9(2) . . ?
O01W Bi05 Bi0B 31.8(2) . . ?
O01W Bi05 Bi0I 100.8(2) . . ?
O01W Bi05 O02C 66.7(3) . . ?
O01W Bi05 O02N 129.7(3) . . ?
O01W Bi05 O02P 64.3(3) . . ?
O02C Bi05 Bi09 34.3(2) . . ?
O02C Bi05 Bi0B 98.4(2) . . ?
O02C Bi05 Bi0I 34.1(2) . . ?
O02C Bi05 O02N 65.6(3) . . ?
O02C Bi05 O02P 129.6(3) . . ?
O02N Bi05 Bi09 99.79(16) . . ?
O02N Bi05 Bi0B 159.53(17) . . ?
O02N Bi05 Bi0I 34.02(16) . . ?
O02N Bi05 O02P 150.2(2) . . ?
O02P Bi05 Bi09 98.25(16) . . ?
O02P Bi05 Bi0B 34.79(16) . . ?
O02P Bi05 Bi0I 161.64(16) . . ?
Bi0M Bi06 Bi0B 118.022(14) . . ?
O01O Bi06 Bi0B 119.1(2) . . ?
O01O Bi06 Bi0M 34.75(19) . . ?
O01O Bi06 O02Q 72.1(3) . . ?
O01O Bi06 O03E 149.2(3) . . ?
O01O Bi06 O03K 66.5(3) . . ?
O02P Bi06 Bi0B 30.1(2) . . ?
O02P Bi06 Bi0M 94.9(2) . . ?
O02P Bi06 O01O 89.1(3) . . ?
O02P Bi06 O02Q 88.2(3) . . ?
O02P Bi06 O03E 74.3(3) . . ?
O02P Bi06 O03K 86.4(3) . . ?
O02Q Bi06 Bi0B 95.7(2) . . ?
O02Q Bi06 Bi0M 38.3(2) . . ?
O02Q Bi06 O03E 81.5(3) . . ?
O02Q Bi06 O03K 138.2(3) . . ?
O03E Bi06 Bi0B 47.4(2) . . ?
O03E Bi06 Bi0M 119.7(2) . . ?
O03E Bi06 O03K 135.8(3) . . ?
O03K Bi06 Bi0B 99.81(17) . . ?
O03K Bi06 Bi0M 101.01(18) . . ?
Bi0K Bi07 Bi0E 67.567(14) . . ?
O019 Bi07 Bi0E 102.3(2) 2_576 . ?
O019 Bi07 Bi0K 35.5(2) 2_576 . ?
O019 Bi07 O029 134.3(3) 2_576 . ?
O01D Bi07 Bi0E 95.43(19) . . ?
O01D Bi07 Bi0K 93.8(2) . . ?
O01D Bi07 O019 83.4(3) . 2_576 ?
O01D Bi07 O028 92.8(3) . . ?
O01D Bi07 O029 84.3(3) . . ?
O028 Bi07 Bi0E 33.04(19) . . ?
O028 Bi07 Bi0K 34.73(19) . . ?
O028 Bi07 O019 69.3(3) . 2_576 ?
O028 Bi07 O029 67.5(3) . . ?
O029 Bi07 Bi0E 35.79(19) . . ?
O029 Bi07 Bi0K 102.2(2) . . ?
O01O Bi08 Bi0M 33.74(18) . . ?
O01O Bi08 O022 73.2(3) . . ?
O01O Bi08 O03K 66.5(3) . . ?
O01O Bi08 O05W 148.1(4) . . ?
O022 Bi08 Bi0M 41.9(2) . . ?
O022 Bi08 O03K 138.1(3) . . ?
O022 Bi08 O05W 75.6(4) . . ?
O027 Bi08 Bi0M 96.5(2) . . ?
O027 Bi08 O01O 90.0(3) . . ?
O027 Bi08 O022 83.7(3) . . ?
O027 Bi08 O03K 85.4(3) . . ?
O027 Bi08 O05W 93.3(4) . . ?
O03K Bi08 Bi0M 100.01(18) . . ?
O03K Bi08 O05W 145.4(4) . . ?
O05W Bi08 Bi0M 114.5(3) . . ?
O01Q Bi09 Bi05 98.5(2) . . ?
O01Q Bi09 O03H 71.2(3) . 2_677 ?
O01Q Bi09 O03T 84.0(3) . . ?
O01Q Bi09 O04D 150.8(3) . . ?
O01W Bi09 Bi05 36.5(2) . . ?
O01W Bi09 O01Q 89.0(3) . . ?
O01W Bi09 O02C 72.4(3) . . ?
O01W Bi09 O03H 144.8(3) . 2_677 ?
O01W Bi09 O03T 67.2(3) . . ?
O01W Bi09 O04D 79.2(3) . . ?
O02C Bi09 Bi05 37.6(2) . . ?
O02C Bi09 O01Q 91.2(3) . . ?
O02C Bi09 O03H 79.0(3) . 2_677 ?
O02C Bi09 O03T 139.3(3) . . ?
O02C Bi09 O04D 110.0(3) . . ?
O03H Bi09 Bi05 116.3(3) 2_677 . ?
O03T Bi09 Bi05 103.23(17) . . ?
O03T Bi09 O03H 135.5(3) . 2_677 ?
O04D Bi09 Bi05 87.7(2) . . ?
O04D Bi09 O03H 131.0(3) . 2_677 ?
O04D Bi09 O03T 66.9(3) . . ?
O01I Bi0A Bi0H 40.86(19) . . ?
O01I Bi0A O038 137.7(3) . 2_576 ?
O01I Bi0A O048 74.6(3) . . ?
O01I Bi0A O09H 69.0(3) . . ?
O01L Bi0A Bi0H 40.39(19) . . ?
O01L Bi0A O01I 73.1(3) . . ?
O01L Bi0A O038 71.3(3) . 2_576 ?
O01L Bi0A O048 72.9(3) . . ?
O01L Bi0A O09H 138.7(3) . . ?
O029 Bi0A Bi0H 104.5(2) . . ?
O029 Bi0A O01I 90.8(3) . . ?
O029 Bi0A O01L 82.0(3) . . ?
O029 Bi0A O038 106.0(3) . 2_576 ?
O029 Bi0A O048 153.7(3) . . ?
O029 Bi0A O09H 82.7(4) . . ?
O038 Bi0A Bi0H 96.93(17) 2_576 . ?
O038 Bi0A O048 73.8(3) 2_576 . ?
O048 Bi0A Bi0H 50.49(18) . . ?
O09H Bi0A Bi0H 108.9(3) . . ?
O09H Bi0A O038 150.0(3) . 2_576 ?
O09H Bi0A O048 111.1(4) . . ?
Bi06 Bi0B Bi05 68.295(13) . . ?
O01S Bi0B Bi05 97.8(2) . . ?
O01S Bi0B Bi06 96.9(2) . . ?
O01S Bi0B O01W 88.9(3) . . ?
O01S Bi0B O02P 85.8(3) . . ?
O01S Bi0B O03E 88.1(3) . . ?
O01S Bi0B O03T 84.7(3) . . ?
O01W Bi0B Bi05 33.7(2) . . ?
O01W Bi0B Bi06 101.6(2) . . ?
O01W Bi0B O02P 74.5(3) . . ?
O01W Bi0B O03E 146.9(3) . . ?
O01W Bi0B O03T 66.7(3) . . ?
O02P Bi0B Bi05 43.5(2) . . ?
O02P Bi0B Bi06 29.2(2) . . ?
O02P Bi0B O03E 72.4(3) . . ?
O02P Bi0B O03T 140.1(3) . . ?
O03E Bi0B Bi05 114.4(2) . . ?
O03E Bi0B Bi06 46.2(2) . . ?
O03T Bi0B Bi05 99.9(2) . . ?
O03T Bi0B Bi06 168.2(2) . . ?
O03T Bi0B O03E 145.5(3) . . ?
Bi0Z Bi0C Bi0T 67.769(14) . . ?
O01F Bi0C Bi0T 33.68(19) . . ?
O01F Bi0C Bi0Z 35.1(2) . . ?
O01F Bi0C O01P 64.9(3) . . ?
O01F Bi0C O01R 67.4(3) . . ?
O01F Bi0C O01X 129.1(3) . . ?
O01F Bi0C O025 126.4(3) . . ?
O01P Bi0C Bi0T 33.49(17) . . ?
O01P Bi0C Bi0Z 100.02(17) . . ?
O01P Bi0C O01X 151.2(2) . . ?
O01P Bi0C O025 62.1(2) . . ?
O01R Bi0C Bi0T 101.1(2) . . ?
O01R Bi0C Bi0Z 34.6(2) . . ?
O01R Bi0C O01P 130.3(3) . . ?
O01R Bi0C O01X 63.3(3) . . ?
O01R Bi0C O025 155.0(2) . . ?
O01X Bi0C Bi0T 160.66(17) . . ?
O01X Bi0C Bi0Z 97.86(16) . . ?
O01X Bi0C O025 96.2(2) . . ?
O023 Bi0C Bi0T 93.3(2) . . ?
O023 Bi0C Bi0Z 96.86(18) . . ?
O023 Bi0C O01F 89.8(3) . . ?
O023 Bi0C O01P 80.5(3) . . ?
O023 Bi0C O01R 86.1(3) . . ?
O023 Bi0C O01X 75.1(3) . . ?
O023 Bi0C O025 74.2(2) . . ?
O025 Bi0C Bi0T 95.35(18) . . ?
O025 Bi0C Bi0Z 160.78(18) . . ?
O01H Bi0D Bi0H 41.60(19) . . ?
O01H Bi0D O01U 84.9(3) . 2_576 ?
O01H Bi0D O04B 75.2(3) . . ?
O01H Bi0D O04X 78.8(3) . . ?
O01L Bi0D Bi0H 38.7(2) . . ?
O01L Bi0D O01H 73.5(3) . . ?
O01L Bi0D O01U 84.0(3) . 2_576 ?
O01L Bi0D O04B 146.6(3) . . ?
O01L Bi0D O04X 81.4(3) . . ?
O01U Bi0D Bi0H 100.55(18) 2_576 . ?
O01U Bi0D O04B 104.4(4) 2_576 . ?
O01U Bi0D O04X 160.6(3) 2_576 . ?
O04B Bi0D Bi0H 108.1(2) . . ?
O04X Bi0D Bi0H 60.2(3) . . ?
O04X Bi0D O04B 81.7(4) . . ?
O028 Bi0E Bi07 33.8(2) . . ?
O028 Bi0E O029 72.6(3) . . ?
O028 Bi0E O02G 90.2(3) . . ?
O029 Bi0E Bi07 40.2(2) . . ?
O02G Bi0E Bi07 95.4(2) . . ?
O02G Bi0E O029 85.8(3) . . ?
Bi0W Bi0F Bi0W 89.586(15) 2_677 . ?
Bi0W Bi0F Bi10 60.212(13) 2_677 2_677 ?
Bi0W Bi0F Bi10 59.533(13) . 2_677 ?
Bi0W Bi0F Bi10 59.616(14) 2_677 . ?
Bi0W Bi0F Bi10 60.239(13) . . ?
Bi10 Bi0F Bi10 90.069(16) . 2_677 ?
O01G Bi0F Bi0W 96.92(17) . . ?
O01G Bi0F Bi0W 44.11(16) . 2_677 ?
O01G Bi0F Bi10 100.98(16) . 2_677 ?
O01G Bi0F Bi10 38.19(17) . . ?
O01G Bi0F O01N 76.9(2) . . ?
O01G Bi0F O01S 109.7(2) . . ?
O01G Bi0F O020 127.3(3) . 2_677 ?
O01G Bi0F O24 65.12(17) . . ?
O01N Bi0F Bi0W 39.04(14) . . ?
O01N Bi0F Bi0W 97.70(16) . 2_677 ?
O01N Bi0F Bi10 41.38(16) . . ?
O01N Bi0F Bi10 96.27(14) . 2_677 ?
O01N Bi0F O24 63.06(15) . . ?
O01S Bi0F Bi0W 104.07(18) . 2_677 ?
O01S Bi0F Bi0W 152.29(17) . . ?
O01S Bi0F Bi10 106.42(17) . 2_677 ?
O01S Bi0F Bi10 147.33(17) . . ?
O01S Bi0F O01N 154.2(2) . . ?
O01S Bi0F O24 142.68(18) . . ?
O01Y Bi0F Bi0W 100.21(17) . . ?
O01Y Bi0F Bi0W 42.4(2) . 2_677 ?
O01Y Bi0F Bi10 42.80(16) . 2_677 ?
O01Y Bi0F Bi10 100.1(2) . . ?
O01Y Bi0F O01G 83.7(2) . . ?
O01Y Bi0F O01N 129.7(2) . . ?
O01Y Bi0F O01S 76.0(3) . . ?
O01Y Bi0F O020 80.7(2) . 2_677 ?
O01Y Bi0F O24 66.7(2) . . ?
O020 Bi0F Bi0W 38.66(19) 2_677 . ?
O020 Bi0F Bi0W 97.13(17) 2_677 2_677 ?
O020 Bi0F Bi10 96.33(19) 2_677 . ?
O020 Bi0F Bi10 40.19(17) 2_677 2_677 ?
O020 Bi0F O01N 75.6(2) 2_677 . ?
O020 Bi0F O01S 114.6(3) 2_677 . ?
O020 Bi0F O24 62.42(18) 2_677 . ?
O24 Bi0F Bi0W 44.767(11) . . ?
O24 Bi0F Bi0W 44.818(10) . 2_677 ?
O24 Bi0F Bi10 44.987(11) . 2_677 ?
O24 Bi0F Bi10 45.082(11) . . ?
Bi0L Bi0G Bi03 66.171(13) 2_677 2_677 ?
O01C Bi0G Bi03 100.75(19) 2_677 2_677 ?
O01C Bi0G Bi0L 35.48(19) 2_677 2_677 ?
O01C Bi0G O01Q 133.5(3) 2_677 . ?
O01K Bi0G Bi03 33.20(18) 2_677 2_677 ?
O01K Bi0G Bi0L 33.80(19) 2_677 2_677 ?
O01K Bi0G O01C 67.6(3) 2_677 2_677 ?
O01K Bi0G O01Q 67.3(3) 2_677 . ?
O01Q Bi0G Bi03 35.60(17) . 2_677 ?
O01Q Bi0G Bi0L 101.10(17) . 2_677 ?
O01Y Bi0G Bi03 92.5(2) . 2_677 ?
O01Y Bi0G Bi0L 95.75(18) . 2_677 ?
O01Y Bi0G O01C 86.6(3) . 2_677 ?
O01Y Bi0G O01K 89.3(3) . 2_677 ?
O01Y Bi0G O01Q 82.1(3) . . ?
Bi0A Bi0H Bi0D 67.455(13) . . ?
O01H Bi0H Bi0A 102.27(16) . . ?
O01H Bi0H Bi0D 36.41(16) . . ?
O01H Bi0H O021 106.7(2) . . ?
O01H Bi0H O048 104.3(3) . . ?
O01I Bi0H Bi0A 37.53(18) . . ?
O01I Bi0H Bi0D 102.39(18) . . ?
O01I Bi0H O01H 131.6(2) . . ?
O01I Bi0H O021 108.0(3) . . ?
O01I Bi0H O048 72.4(3) . . ?
O01J Bi0H Bi0A 96.52(17) . . ?
O01J Bi0H Bi0D 93.71(18) . . ?
O01J Bi0H O01H 79.3(3) . . ?
O01J Bi0H O01I 80.9(2) . . ?
O01J Bi0H O01L 81.4(2) . . ?
O01J Bi0H O021 71.5(2) . . ?
O01J Bi0H O048 147.2(3) . . ?
O01L Bi0H Bi0A 37.36(18) . . ?
O01L Bi0H Bi0D 35.57(19) . . ?
O01L Bi0H O01H 66.0(2) . . ?
O01L Bi0H O01I 67.6(3) . . ?
O01L Bi0H O021 152.8(2) . . ?
O01L Bi0H O048 71.1(3) . . ?
O021 Bi0H Bi0A 145.57(18) . . ?
O021 Bi0H Bi0D 143.10(17) . . ?
O021 Bi0H O048 134.8(2) . . ?
O048 Bi0H Bi0A 50.7(2) . . ?
O048 Bi0H Bi0D 74.2(2) . . ?
O01Z Bi0I Bi05 97.2(2) . . ?
O01Z Bi0I O02C 89.1(3) . . ?
O01Z Bi0I O03U 82.7(3) . . ?
O02C Bi0I Bi05 36.78(19) . . ?
O02C Bi0I O03U 142.6(3) . . ?
O02N Bi0I Bi05 39.6(2) . . ?
O02N Bi0I O01Z 83.9(3) . . ?
O02N Bi0I O02C 73.3(3) . . ?
O02N Bi0I O03U 69.5(3) . . ?
O03U Bi0I Bi05 108.1(2) . . ?
Bi0V Bi0J Bi0U 68.372(13) . . ?
O01A Bi0J Bi0U 95.43(19) . . ?
O01A Bi0J Bi0V 94.50(19) . . ?
O01A Bi0J O01B 93.4(3) . . ?
O01A Bi0J O01E 80.5(3) . . ?
O01A Bi0J O01T 87.8(3) . . ?
O01A Bi0J O024 74.8(2) . 2_576 ?
O01A Bi0J O02G 73.6(2) . 2_576 ?
O01B Bi0J Bi0U 34.73(19) . . ?
O01B Bi0J Bi0V 33.81(19) . . ?
O01B Bi0J O01E 66.5(3) . . ?
O01B Bi0J O01T 67.2(3) . . ?
O01B Bi0J O024 127.9(2) . 2_576 ?
O01B Bi0J O02G 129.1(3) . 2_576 ?
O01E Bi0J Bi0U 34.04(19) . . ?
O01E Bi0J Bi0V 99.96(18) . . ?
O01E Bi0J O024 61.6(2) . 2_576 ?
O01E Bi0J O02G 149.9(3) . 2_576 ?
O01T Bi0J Bi0U 101.96(19) . . ?
O01T Bi0J Bi0V 33.8(2) . . ?
O01T Bi0J O01E 131.3(3) . . ?
O01T Bi0J O024 156.8(3) . 2_576 ?
O01T Bi0J O02G 63.4(3) . 2_576 ?
O024 Bi0J Bi0U 94.95(16) 2_576 . ?
O024 Bi0J Bi0V 159.60(15) 2_576 . ?
O02G Bi0J Bi0U 161.41(15) 2_576 . ?
O02G Bi0J Bi0V 97.05(16) 2_576 . ?
O02G Bi0J O024 96.5(2) 2_576 2_576 ?
O019 Bi0K Bi07 38.42(18) 2_576 . ?
O019 Bi0K O028 72.1(3) 2_576 . ?
O019 Bi0K O02V 137.1(3) 2_576 . ?
O019 Bi0K O2DA 74.2(4) 2_576 2_576 ?
O024 Bi0K Bi07 96.2(2) . . ?
O024 Bi0K O019 88.4(3) . 2_576 ?
O024 Bi0K O028 91.1(3) . . ?
O024 Bi0K O02V 84.6(3) . . ?
O024 Bi0K O2DA 95.9(4) . 2_576 ?
O028 Bi0K Bi07 34.7(2) . . ?
O028 Bi0K O02V 65.8(3) . . ?
O028 Bi0K O2DA 145.3(4) . 2_576 ?
O02V Bi0K Bi07 100.47(19) . . ?
O02V Bi0K O2DA 148.6(4) . 2_576 ?
O2DA Bi0K Bi07 110.7(4) 2_576 . ?
O01C Bi0L Bi0G 39.57(19) . 2_677 ?
O01C Bi0L O02I 137.1(3) . . ?
O01C Bi0L O03A 109.0(3) . 2_677 ?
O01C Bi0L O05W 89.1(4) . . ?
O01K Bi0L Bi0G 35.1(2) . 2_677 ?
O01K Bi0L O01C 72.8(3) . . ?
O01K Bi0L O022 87.6(3) . . ?
O01K Bi0L O02I 65.3(3) . . ?
O01K Bi0L O03A 78.5(3) . 2_677 ?
O01K Bi0L O05W 155.8(4) . . ?
O022 Bi0L Bi0G 96.0(2) . 2_677 ?
O022 Bi0L O01C 87.6(3) . . ?
O022 Bi0L O02I 82.1(3) . . ?
O022 Bi0L O03A 153.7(3) . 2_677 ?
O022 Bi0L O05W 75.5(4) . . ?
O02I Bi0L Bi0G 100.23(15) . 2_677 ?
O02I Bi0L O05W 127.4(4) . . ?
O03A Bi0L Bi0G 85.4(2) 2_677 2_677 ?
O03A Bi0L O02I 71.8(3) 2_677 . ?
O03A Bi0L O05W 123.6(4) 2_677 . ?
O05W Bi0L Bi0G 128.7(3) . 2_677 ?
Bi06 Bi0M Bi08 65.203(12) . . ?
O01N Bi0M Bi06 95.69(18) . . ?
O01N Bi0M Bi08 91.39(19) . . ?
O01N Bi0M O01O 89.8(3) . . ?
O01N Bi0M O022 77.4(3) . . ?
O01N Bi0M O02Q 89.6(3) . . ?
O01N Bi0M O03F 76.3(3) . . ?
O01O Bi0M Bi06 33.37(19) . . ?
O01O Bi0M Bi08 32.37(19) . . ?
O01O Bi0M O022 65.8(3) . . ?
O01O Bi0M O02Q 67.6(3) . . ?
O01O Bi0M O03F 127.3(3) . . ?
O022 Bi0M Bi06 99.17(17) . . ?
O022 Bi0M Bi08 35.56(17) . . ?
O022 Bi0M O03F 150.3(3) . . ?
O02Q Bi0M Bi06 35.20(16) . . ?
O02Q Bi0M Bi08 99.95(17) . . ?
O02Q Bi0M O022 131.5(2) . . ?
O02Q Bi0M O03F 61.8(3) . . ?
O03F Bi0M Bi06 96.9(2) . . ?
O03F Bi0M Bi08 157.51(19) . . ?
O01T Bi0N O025 89.9(3) 2_576 . ?
O01T Bi0N O02G 77.5(3) 2_576 . ?
O01T Bi0N O03P 66.6(3) 2_576 . ?
O025 Bi0N O02G 84.5(3) . . ?
O025 Bi0N O03P 85.8(3) . . ?
O02G Bi0N O03P 142.8(3) . . ?
O01R Bi0O O01X 75.3(3) . . ?
O01R Bi0O O03R 148.2(3) . 2_576 ?
O01U Bi0O O01R 88.3(3) . . ?
O01U Bi0O O01X 86.2(3) . . ?
O01U Bi0O O03R 87.9(4) . 2_576 ?
O01X Bi0O O03R 72.9(3) . 2_576 ?
O01M Bi0P Bi12 36.92(18) . 2_677 ?
O01M Bi0P O036 72.7(3) . . ?
O02Q Bi0P Bi12 106.6(2) . 2_677 ?
O02Q Bi0P O01M 89.7(3) . . ?
O02Q Bi0P O036 98.3(3) . . ?
O02Q Bi0P O03F 76.5(4) . . ?
O036 Bi0P Bi12 102.49(18) . 2_677 ?
O03F Bi0P Bi12 55.3(4) . 2_677 ?
O03F Bi0P O01M 80.5(4) . . ?
O03F Bi0P O036 152.7(3) . . ?
O01E Bi0Q O021 85.0(3) . . ?
O01E Bi0Q O024 74.5(3) . 2_576 ?
O01E Bi0Q O09M 156.1(4) . . ?
O021 Bi0Q O024 85.7(3) . 2_576 ?
O021 Bi0Q O09M 73.0(4) . . ?
O024 Bi0Q O09M 94.1(4) 2_576 . ?
O01C Bi0R O01V 90.1(3) . . ?
O01C Bi0R O06Q 93.9(4) . . ?
O01C Bi0R O09L 79.9(4) . 2_677 ?
O01C Bi0R O37 158.5(5) . 2_677 ?
O01V Bi0R O06Q 73.1(4) . . ?
O01V Bi0R O37 75.5(5) . 2_677 ?
O06Q Bi0R O37 96.9(5) . 2_677 ?
O09L Bi0R O01V 77.4(4) 2_677 . ?
O09L Bi0R O06Q 149.8(5) 2_677 . ?
O09L Bi0R O37 81.5(6) 2_677 2_677 ?
O01M Bi0S Bi12 36.94(19) . 2_677 ?
O01M Bi0S O01S 84.1(3) . . ?
O01M Bi0S O05Q 83.1(5) . . ?
O01S Bi0S Bi12 100.16(19) . 2_677 ?
O01S Bi0S O05Q 166.4(5) . . ?
O05Q Bi0S Bi12 66.7(4) . 2_677 ?
O09L Bi0S Bi12 48.6(4) . 2_677 ?
O09L Bi0S O01M 77.5(4) . . ?
O09L Bi0S O01S 80.8(4) . . ?
O09L Bi0S O05Q 92.1(6) . . ?
O01F Bi0T Bi0C 36.0(2) . . ?
O01F Bi0T O054 143.5(3) . . ?
O01F Bi0T O09M 90.4(4) . . ?
O01P Bi0T Bi0C 38.4(2) . . ?
O01P Bi0T O01F 71.8(3) . . ?
O01P Bi0T O021 85.6(3) . . ?
O01P Bi0T O054 72.3(4) . . ?
O01P Bi0T O09M 152.0(4) . . ?
O021 Bi0T Bi0C 97.1(2) . . ?
O021 Bi0T O01F 89.0(3) . . ?
O021 Bi0T O054 81.8(3) . . ?
O021 Bi0T O09M 72.4(4) . . ?
O054 Bi0T Bi0C 110.1(3) . . ?
O09M Bi0T Bi0C 126.3(4) . . ?
O09M Bi0T O054 119.6(5) . . ?
O01B Bi0U Bi0J 36.7(2) . . ?
O01B Bi0U O059 144.2(3) . . ?
O01E Bi0U Bi0J 38.4(2) . . ?
O01E Bi0U O01B 72.5(3) . . ?
O01E Bi0U O01H 82.9(3) . . ?
O01E Bi0U O059 72.3(3) . . ?
O01H Bi0U Bi0J 95.58(19) . . ?
O01H Bi0U O01B 89.2(3) . . ?
O01H Bi0U O059 80.2(3) . . ?
O059 Bi0U Bi0J 110.1(2) . . ?
O01B Bi0V Bi0J 36.4(2) . . ?
O01B Bi0V O03P 140.9(3) . 2_576 ?
O01B Bi0V O03R 79.8(4) . . ?
O01T Bi0V Bi0J 37.6(2) . . ?
O01T Bi0V O01B 73.5(3) . . ?
O01T Bi0V O01X 89.6(3) . 2_576 ?
O01T Bi0V O03P 67.3(3) . 2_576 ?
O01T Bi0V O03R 148.7(4) . . ?
O01X Bi0V Bi0J 93.8(2) 2_576 . ?
O01X Bi0V O01B 89.6(3) 2_576 . ?
O01X Bi0V O03P 91.3(3) 2_576 2_576 ?
O01X Bi0V O03R 73.9(3) 2_576 . ?
O03P Bi0V Bi0J 104.58(19) 2_576 . ?
O03P Bi0V O03R 137.6(4) 2_576 . ?
O03R Bi0V Bi0J 115.7(3) . . ?
Bi0F Bi0W Bi0F 90.414(15) 2_677 . ?
Bi0F Bi0W Bi10 60.027(13) . . ?
Bi0F Bi0W Bi10 60.162(13) 2_677 . ?
Bi10 Bi0W Bi0F 60.383(14) 2_677 2_677 ?
Bi10 Bi0W Bi0F 60.465(13) 2_677 . ?
Bi10 Bi0W Bi10 90.484(16) 2_677 . ?
O01G Bi0W Bi0F 40.41(17) 2_677 2_677 ?
O01G Bi0W Bi0F 97.04(15) 2_677 . ?
O01G Bi0W Bi10 97.50(16) 2_677 . ?
O01G Bi0W Bi10 39.37(16) 2_677 2_677 ?
O01G Bi0W O01Z 101.9(2) 2_677 2_677 ?
O01G Bi0W O026 154.0(2) 2_677 . ?
O01G Bi0W O24 63.05(14) 2_677 . ?
O01N Bi0W Bi0F 44.36(18) . . ?
O01N Bi0W Bi0F 99.21(18) . 2_677 ?
O01N Bi0W Bi10 102.19(17) . 2_677 ?
O01N Bi0W Bi10 40.42(18) . . ?
O01N Bi0W O01G 129.8(2) . 2_677 ?
O01N Bi0W O01Y 80.7(2) . 2_677 ?
O01N Bi0W O01Z 114.1(2) . 2_677 ?
O01N Bi0W O020 82.2(2) . 2_677 ?
O01N Bi0W O026 75.0(2) . . ?
O01N Bi0W O24 66.79(17) . . ?
O01Y Bi0W Bi0F 99.98(15) 2_677 . ?
O01Y Bi0W Bi0F 38.24(15) 2_677 2_677 ?
O01Y Bi0W Bi10 96.91(15) 2_677 2_677 ?
O01Y Bi0W Bi10 43.33(15) 2_677 . ?
O01Y Bi0W O01G 76.2(2) 2_677 2_677 ?
O01Y Bi0W O01Z 159.3(2) 2_677 2_677 ?
O01Y Bi0W O026 104.2(2) 2_677 . ?
O01Y Bi0W O24 64.28(15) 2_677 . ?
O01Z Bi0W Bi0F 142.10(15) 2_677 2_677 ?
O01Z Bi0W Bi0F 100.70(15) 2_677 . ?
O01Z Bi0W Bi10 154.33(15) 2_677 . ?
O01Z Bi0W Bi10 93.92(15) 2_677 2_677 ?
O020 Bi0W Bi0F 98.03(17) 2_677 2_677 ?
O020 Bi0W Bi0F 40.25(16) 2_677 . ?
O020 Bi0W Bi10 40.50(18) 2_677 2_677 ?
O020 Bi0W Bi10 97.61(16) 2_677 . ?
O020 Bi0W O01G 78.0(2) 2_677 2_677 ?
O020 Bi0W O01Y 127.9(2) 2_677 2_677 ?
O020 Bi0W O01Z 70.5(2) 2_677 2_677 ?
O020 Bi0W O026 118.1(3) 2_677 . ?
O020 Bi0W O24 63.72(17) 2_677 . ?
O026 Bi0W Bi0F 141.59(19) . 2_677 ?
O026 Bi0W Bi0F 108.35(18) . . ?
O026 Bi0W Bi10 157.9(2) . 2_677 ?
O026 Bi0W Bi10 100.08(17) . . ?
O026 Bi0W O01Z 68.4(2) . 2_677 ?
O24 Bi0W Bi0F 45.182(10) . . ?
O24 Bi0W Bi0F 45.232(11) . 2_677 ?
O24 Bi0W Bi10 45.527(11) . 2_677 ?
O24 Bi0W Bi10 44.957(11) . . ?
O24 Bi0W O01Z 133.75(16) . 2_677 ?
O24 Bi0W O026 141.20(16) . . ?
O01I Bi0X O025 84.7(3) . . ?
O01I Bi0X O080 87.0(3) . . ?
O01I Bi0X O09H 67.9(3) . . ?
O01P Bi0X O01I 82.7(3) . . ?
O01P Bi0X O025 75.2(3) . . ?
O01P Bi0X O080 110.9(3) . . ?
O01P Bi0X O09H 143.5(3) . . ?
O025 Bi0X O080 169.0(3) . . ?
O025 Bi0X O09H 80.7(3) . . ?
O09H Bi0X O080 89.5(4) . . ?
O01V Bi0Y O027 84.7(3) . . ?
O01V Bi0Y O03U 76.4(3) . . ?
O01V Bi0Y O06Q 71.8(3) . . ?
O027 Bi0Y O03U 140.9(3) . . ?
O027 Bi0Y O06Q 93.4(4) . . ?
O02N Bi0Y O01V 84.4(3) . . ?
O02N Bi0Y O027 75.4(3) . . ?
O02N Bi0Y O03U 69.0(3) . . ?
O02N Bi0Y O06Q 154.7(3) . . ?
O03U Bi0Y O06Q 112.2(4) . . ?
O019 Bi0Z Bi0C 98.58(19) . . ?
O019 Bi0Z O01F 90.0(3) . . ?
O019 Bi0Z O035 80.8(3) . . ?
O019 Bi0Z O04R 150.8(3) . . ?
O019 Bi0Z O2DA 74.5(4) . . ?
O01F Bi0Z Bi0C 37.5(2) . . ?
O01F Bi0Z O035 139.6(3) . . ?
O01F Bi0Z O04R 110.4(3) . . ?
O01F Bi0Z O2DA 87.3(4) . . ?
O01R Bi0Z Bi0C 37.7(2) . . ?
O01R Bi0Z O019 87.1(3) . . ?
O01R Bi0Z O01F 72.6(3) . . ?
O01R Bi0Z O035 67.7(3) . . ?
O01R Bi0Z O04R 79.8(4) . . ?
O01R Bi0Z O2DA 152.9(4) . . ?
O035 Bi0Z Bi0C 104.95(19) . . ?
O035 Bi0Z O2DA 126.7(4) . . ?
O04R Bi0Z Bi0C 86.9(3) . . ?
O04R Bi0Z O035 70.1(3) . . ?
O04R Bi0Z O2DA 125.3(5) . . ?
O2DA Bi0Z Bi0C 124.7(3) . . ?
Bi0F Bi10 Bi0F 89.930(16) . 2_677 ?
Bi0F Bi10 Bi0W 59.734(13) . . ?
Bi0F Bi10 Bi0W 59.624(13) 2_677 . ?
Bi0W Bi10 Bi0F 60.000(14) 2_677 . ?
Bi0W Bi10 Bi0F 60.004(13) 2_677 2_677 ?
Bi0W Bi10 Bi0W 89.515(16) 2_677 . ?
O01G Bi10 Bi0F 101.14(16) . 2_677 ?
O01G Bi10 Bi0F 39.29(18) . . ?
O01G Bi10 Bi0W 97.49(17) . . ?
O01G Bi10 Bi0W 44.23(17) . 2_677 ?
O01G Bi10 O01N 80.9(2) . . ?
O01G Bi10 O01V 110.1(2) . . ?
O01G Bi10 O01Y 129.3(2) . 2_677 ?
O01G Bi10 O020 81.3(3) . . ?
O01G Bi10 O027 75.0(2) . . ?
O01G Bi10 O24 65.81(16) . . ?
O01N Bi10 Bi0F 96.54(15) . 2_677 ?
O01N Bi10 Bi0F 44.42(17) . . ?
O01N Bi10 Bi0W 38.21(15) . . ?
O01N Bi10 Bi0W 100.88(17) . 2_677 ?
O01N Bi10 O01V 162.7(2) . . ?
O01N Bi10 O01Y 78.0(2) . 2_677 ?
O01N Bi10 O027 104.9(2) . . ?
O01N Bi10 O24 64.92(16) . . ?
O01V Bi10 Bi0F 94.41(15) . 2_677 ?
O01V Bi10 Bi0F 149.18(15) . . ?
O01V Bi10 Bi0W 145.71(15) . . ?
O01V Bi10 Bi0W 96.24(13) . 2_677 ?
O01Y Bi10 Bi0F 38.03(15) 2_677 2_677 ?
O01Y Bi10 Bi0F 99.05(18) 2_677 . ?
O01Y Bi10 Bi0W 96.11(16) 2_677 2_677 ?
O01Y Bi10 Bi0W 42.63(18) 2_677 . ?
O01Y Bi10 O01V 103.1(2) 2_677 . ?
O01Y Bi10 O027 155.1(2) 2_677 . ?
O01Y Bi10 O24 63.51(17) 2_677 . ?
O020 Bi10 Bi0F 40.26(15) . 2_677 ?
O020 Bi10 Bi0F 96.23(19) . . ?
O020 Bi10 Bi0W 38.97(19) . 2_677 ?
O020 Bi10 Bi0W 96.63(16) . . ?
O020 Bi10 O01N 127.2(2) . . ?
O020 Bi10 O01V 69.0(2) . . ?
O020 Bi10 O01Y 76.2(2) . 2_677 ?
O020 Bi10 O027 117.5(2) . . ?
O020 Bi10 O24 62.42(18) . . ?
O027 Bi10 Bi0F 99.77(19) . . ?
O027 Bi10 Bi0F 157.16(17) . 2_677 ?
O027 Bi10 Bi0W 107.31(17) . 2_677 ?
O027 Bi10 Bi0W 142.74(18) . . ?
O027 Bi10 O01V 66.9(2) . . ?
O027 Bi10 O24 140.51(19) . . ?
O24 Bi10 Bi0F 45.012(11) . . ?
O24 Bi10 Bi0F 44.919(11) . 2_677 ?
O24 Bi10 Bi0W 45.039(11) . 2_677 ?
O24 Bi10 Bi0W 44.477(10) . . ?
O24 Bi10 O01V 131.36(14) . . ?
Bi01 Bi11 Bi01 88.241(16) 2_576 . ?
Bi01 Bi11 Bi04 58.536(12) 2_576 2_576 ?
Bi04 Bi11 Bi01 59.479(13) . 2_576 ?
Bi04 Bi11 Bi01 58.272(13) . . ?
Bi04 Bi11 Bi01 58.975(13) 2_576 . ?
Bi04 Bi11 Bi04 87.679(15) . 2_576 ?
O01A Bi11 Bi01 96.24(19) 2_576 . ?
O01A Bi11 Bi01 43.79(17) 2_576 2_576 ?
O01A Bi11 Bi04 38.63(19) 2_576 2_576 ?
O01A Bi11 Bi04 99.89(17) 2_576 . ?
O01A Bi11 O01D 79.1(2) 2_576 . ?
O01A Bi11 O01J 125.7(2) 2_576 . ?
O01A Bi11 O025 107.2(3) 2_576 . ?
O01A Bi11 O02G 70.6(2) 2_576 . ?
O01A Bi11 O08J 64.93(18) 2_576 . ?
O01D Bi11 Bi01 97.72(15) . 2_576 ?
O01D Bi11 Bi01 36.75(16) . . ?
O01D Bi11 Bi04 43.01(16) . 2_576 ?
O01D Bi11 Bi04 93.28(15) . . ?
O01D Bi11 O025 160.0(2) . . ?
O01D Bi11 O02G 99.5(2) . . ?
O01D Bi11 O08J 62.08(14) . . ?
O01J Bi11 Bi01 39.72(16) . . ?
O01J Bi11 Bi01 94.20(15) . 2_576 ?
O01J Bi11 Bi04 37.34(15) . . ?
O01J Bi11 Bi04 95.12(16) . 2_576 ?
O01J Bi11 O01D 74.5(2) . . ?
O01J Bi11 O025 113.8(2) . . ?
O01J Bi11 O02G 159.6(2) . . ?
O01J Bi11 O08J 60.78(16) . . ?
O023 Bi11 Bi01 97.42(18) . . ?
O023 Bi11 Bi01 40.11(17) . 2_576 ?
O023 Bi11 Bi04 41.86(19) . . ?
O023 Bi11 Bi04 96.31(16) . 2_576 ?
O023 Bi11 O01A 81.6(2) . 2_576 ?
O023 Bi11 O01D 125.9(2) . . ?
O023 Bi11 O01J 77.2(2) . . ?
O023 Bi11 O025 74.0(2) . . ?
O023 Bi11 O02G 120.4(3) . . ?
O023 Bi11 O08J 63.96(17) . . ?
O025 Bi11 Bi01 99.65(18) . 2_576 ?
O025 Bi11 Bi01 153.27(19) . . ?
O025 Bi11 Bi04 104.01(18) . . ?
O025 Bi11 Bi04 145.78(19) . 2_576 ?
O025 Bi11 O02G 66.1(2) . . ?
O025 Bi11 O08J 137.88(17) . . ?
O02G Bi11 Bi01 106.04(17) . 2_576 ?
O02G Bi11 Bi01 136.16(16) . . ?
O02G Bi11 Bi04 93.16(15) . 2_576 ?
O02G Bi11 Bi04 162.07(17) . . ?
O08J Bi11 Bi01 44.447(10) . 2_576 ?
O08J Bi11 Bi01 43.794(11) . . ?
O08J Bi11 Bi04 43.940(10) . . ?
O08J Bi11 Bi04 43.739(10) . 2_576 ?
O08J Bi11 O02G 134.16(16) . . ?
Bi0S Bi12 Bi0P 62.861(13) 2_677 2_677 ?
O01M Bi12 Bi0P 33.42(18) 2_677 2_677 ?
O01M Bi12 Bi0S 33.1(2) 2_677 2_677 ?
O01M Bi12 O01V 121.1(2) 2_677 . ?
O01M Bi12 O01Z 118.0(3) 2_677 . ?
O01V Bi12 Bi0P 154.50(16) . 2_677 ?
O01V Bi12 Bi0S 93.46(17) . 2_677 ?
O01V Bi12 O01Z 108.3(2) . . ?
O01Z Bi12 Bi0P 91.60(15) . 2_677 ?
O01Z Bi12 Bi0S 150.91(15) . 2_677 ?
O020 Bi12 Bi0P 93.23(19) . 2_677 ?
O020 Bi12 Bi0S 91.92(18) . 2_677 ?
O020 Bi12 O01M 81.5(3) . 2_677 ?
O020 Bi12 O01V 77.4(3) . . ?
O020 Bi12 O01Z 74.9(3) . . ?
O02E Ti13 O02D 84.7(3) . . ?
O02E Ti13 O02J 166.3(4) . . ?
O02E Ti13 O032 95.1(4) . . ?
O02J Ti13 O02D 81.8(3) . . ?
O02J Ti13 O032 85.8(3) . . ?
O02W Ti13 O02D 96.5(4) . . ?
O02W Ti13 O02E 93.6(4) . . ?
O02W Ti13 O02J 85.6(3) . . ?
O02W Ti13 O02X 94.3(4) . . ?
O02W Ti13 O032 171.2(3) . . ?
O02X Ti13 O02D 169.1(4) . . ?
O02X Ti13 O02E 96.3(4) . . ?
O02X Ti13 O02J 97.3(4) . . ?
O02X Ti13 O032 85.5(4) . . ?
O032 Ti13 O02D 83.7(3) . . ?
O02F Ti14 O02S 84.0(3) . . ?
O02O Ti14 O02F 168.4(4) . . ?
O02O Ti14 O02S 96.4(4) . . ?
O02O Ti14 O02Z 85.3(4) . . ?
O02O Ti14 O03O 97.1(4) . . ?
O02U Ti14 O02F 85.5(3) . . ?
O02U Ti14 O02O 94.5(3) . . ?
O02U Ti14 O02S 169.0(4) . . ?
O02U Ti14 O02Z 100.1(4) . . ?
O02U Ti14 O03O 93.5(4) . . ?
O02Z Ti14 O02F 83.2(4) . . ?
O02Z Ti14 O02S 82.0(4) . . ?
O03O Ti14 O02F 94.5(4) . . ?
O03O Ti14 O02S 84.0(4) . . ?
O03O Ti14 O02Z 166.0(4) . . ?
O02H Ti15 O02M 85.1(4) . . ?
O02H Ti15 O02Y 80.8(4) . . ?
O02K Ti15 O02H 86.3(4) . . ?
O02K Ti15 O02M 169.8(4) . . ?
O02K Ti15 O02T 91.3(5) . . ?
O02K Ti15 O02Y 100.4(5) . . ?
O02K Ti15 O03W 93.1(5) . . ?
O02T Ti15 O02H 97.8(4) . . ?
O02T Ti15 O02M 84.3(4) . . ?
O02T Ti15 O02Y 168.1(5) . . ?
O02T Ti15 O03W 96.8(4) . . ?
O02Y Ti15 O02M 83.8(4) . . ?
O03W Ti15 O02H 165.4(5) . . ?
O03W Ti15 O02M 96.6(4) . . ?
O03W Ti15 O02Y 84.9(4) . . ?
O030 Ti16 O03B 84.2(4) . . ?
O030 Ti16 O03C 83.8(4) . . ?
O03B Ti16 O03C 83.8(4) . . ?
O03N Ti16 O030 166.9(5) . . ?
O03N Ti16 O03B 99.3(4) . . ?
O03N Ti16 O03C 84.0(5) . . ?
O03X Ti16 O030 84.6(4) . . ?
O03X Ti16 O03B 168.6(5) . . ?
O03X Ti16 O03C 96.6(4) . . ?
O03X Ti16 O03N 92.0(5) . . ?
O04I Ti16 O030 100.0(5) . . ?
O04I Ti16 O03B 85.8(4) . . ?
O04I Ti16 O03C 168.5(4) . . ?
O04I Ti16 O03N 92.8(6) . . ?
O04I Ti16 O03X 94.6(5) . . ?
O03S Ti17 O037 83.4(4) . . ?
O047 Ti17 O037 101.0(4) . . ?
O047 Ti17 O03S 85.5(4) . . ?
O047 Ti17 O04G 170.8(4) . . ?
O047 Ti17 O04U 91.7(4) . . ?
O04G Ti17 O037 81.1(4) . . ?
O04G Ti17 O03S 85.9(4) . . ?
O04K Ti17 O037 167.1(5) . . ?
O04K Ti17 O03S 98.2(4) . . ?
O04K Ti17 O047 91.9(5) . . ?
O04K Ti17 O04G 86.2(4) . . ?
O04K Ti17 O04U 94.9(4) . . ?
O04U Ti17 O037 84.5(4) . . ?
O04U Ti17 O03S 166.7(4) . . ?
O04U Ti17 O04G 97.4(4) . . ?
O03Z Ti18 O041 86.0(4) . . ?
O03Z Ti18 O044 81.5(4) . . ?
O041 Ti18 O044 85.3(4) . . ?
O043 Ti18 O03Z 98.4(6) . . ?
O043 Ti18 O041 85.2(5) . . ?
O043 Ti18 O044 170.5(5) . . ?
O043 Ti18 O04A 96.4(6) . . ?
O043 Ti18 O04M 94.1(5) . . ?
O04A Ti18 O03Z 165.2(5) . . ?
O04A Ti18 O041 94.7(5) . . ?
O04A Ti18 O044 83.8(5) . . ?
O04A Ti18 O04M 93.8(5) . . ?
O04M Ti18 O03Z 85.7(5) . . ?
O04M Ti18 O041 171.5(5) . . ?
O04M Ti18 O044 95.4(5) . . ?
Bi0K O019 Bi07 106.0(3) 2_576 2_576 ?
Bi0Z O019 Bi07 124.7(4) . 2_576 ?
Bi0Z O019 Bi0K 122.3(3) . 2_576 ?
Bi04 O01A Bi01 94.0(2) . . ?
Bi04 O01A Bi11 102.5(3) . 2_576 ?
Bi0J O01A Bi01 118.2(3) . . ?
Bi0J O01A Bi04 118.4(3) . . ?
Bi0J O01A Bi11 121.9(3) . 2_576 ?
Bi11 O01A Bi01 96.4(3) 2_576 . ?
Bi0U O01B Bi0J 108.6(3) . . ?
Bi0V O01B Bi0J 109.8(3) . . ?
Bi0V O01B Bi0U 140.9(4) . . ?
Bi0L O01C Bi0G 104.9(3) . 2_677 ?
Bi0R O01C Bi0G 116.3(3) . 2_677 ?
Bi0R O01C Bi0L 134.6(3) . . ?
Bi01 O01D Bi04 99.1(2) . 2_576 ?
Bi01 O01D Bi11 101.0(3) . . ?
Bi04 O01D Bi11 93.4(2) 2_576 . ?
Bi07 O01D Bi01 120.4(3) . . ?
Bi07 O01D Bi04 120.0(3) . 2_576 ?
Bi07 O01D Bi11 117.8(3) . . ?
Bi0Q O01E Bi0J 114.4(3) . . ?
Bi0U O01E Bi0J 107.6(3) . . ?
Bi0U O01E Bi0Q 123.2(4) . . ?
Bi0T O01F Bi0C 110.3(3) . . ?
Bi0T O01F Bi0Z 138.1(4) . . ?
Bi0Z O01F Bi0C 107.4(4) . . ?
Bi05 O01G Bi0F 120.9(3) . . ?
Bi05 O01G Bi0W 116.0(3) . 2_677 ?
Bi05 O01G Bi10 120.3(3) . . ?
Bi0F O01G Bi0W 95.5(2) . 2_677 ?
Bi10 O01G Bi0F 102.5(2) . . ?
Bi10 O01G Bi0W 96.4(3) . 2_677 ?
Bi0D O01H Bi0H 102.0(3) . . ?
Bi0U O01H Bi0D 125.7(4) . . ?
Bi0U O01H Bi0H 115.0(3) . . ?
Bi0A O01I Bi0H 101.6(3) . . ?
Bi0X O01I Bi0A 124.3(3) . . ?
Bi0X O01I Bi0H 122.4(3) . . ?
Bi01 O01J Bi11 98.9(3) . . ?
Bi04 O01J Bi01 100.7(3) . . ?
Bi04 O01J Bi11 101.0(3) . . ?
Bi0H O01J Bi01 115.0(3) . . ?
Bi0H O01J Bi04 123.3(3) . . ?
Bi0H O01J Bi11 114.3(3) . . ?
Bi03 O01K Bi0G 112.2(3) . 2_677 ?
Bi03 O01K Bi0L 133.6(3) . . ?
Bi0L O01K Bi0G 111.1(3) . 2_677 ?
Bi0A O01L Bi0H 102.2(3) . . ?
Bi0D O01L Bi0A 130.1(3) . . ?
Bi0D O01L Bi0H 105.7(3) . . ?
Bi0P O01M Bi12 109.7(3) . 2_677 ?
Bi0S O01M Bi0P 126.9(4) . . ?
Bi0S O01M Bi12 110.0(3) . 2_677 ?
Bi0M O01N Bi0F 118.2(3) . . ?
Bi0M O01N Bi0W 120.1(3) . . ?
Bi0M O01N Bi10 120.9(3) . . ?
Bi0W O01N Bi0F 96.6(2) . . ?
Bi0W O01N Bi10 101.4(3) . . ?
Bi10 O01N Bi0F 94.2(2) . . ?
Bi06 O01O Bi0M 111.9(3) . . ?
Bi08 O01O Bi06 132.3(3) . . ?
Bi08 O01O Bi0M 113.9(3) . . ?
Bi0T O01P Bi0C 108.2(3) . . ?
Bi0T O01P Bi0X 126.5(4) . . ?
Bi0X O01P Bi0C 112.1(4) . . ?
Bi03 O01Q Bi0G 104.2(3) 2_677 . ?
Bi09 O01Q Bi03 123.6(3) . 2_677 ?
Bi09 O01Q Bi0G 125.5(4) . . ?
Bi0O O01R Bi0C 114.6(3) . . ?
Bi0Z O01R Bi0C 107.8(3) . . ?
Bi0Z O01R Bi0O 132.5(4) . . ?
Bi0B O01S Bi0F 108.1(3) . . ?
Bi0B O01S Bi0S 125.0(4) . . ?
Bi0S O01S Bi0F 106.2(3) . . ?
Bi0N O01T Bi0J 115.1(3) 2_576 . ?
Bi0V O01T Bi0J 108.6(3) . . ?
Bi0V O01T Bi0N 135.1(4) . 2_576 ?
Bi0D O01U Bi01 105.8(3) 2_576 2_576 ?
Bi0O O01U Bi01 107.0(3) . 2_576 ?
Bi0O O01U Bi0D 123.0(4) . 2_576 ?
Bi0R O01V Bi10 109.5(3) . . ?
Bi0R O01V Bi12 106.0(3) . . ?
Bi0Y O01V Bi0R 124.7(3) . . ?
Bi0Y O01V Bi10 99.9(3) . . ?
Bi0Y O01V Bi12 116.8(3) . . ?
Bi12 O01V Bi10 95.5(2) . . ?
Bi09 O01W Bi05 109.6(4) . . ?
Bi09 O01W Bi0B 132.3(4) . . ?
Bi0B O01W Bi05 114.4(3) . . ?
Bi0O O01X Bi0C 101.0(3) . . ?
Bi0V O01X Bi0C 122.7(3) 2_576 . ?
Bi0V O01X Bi0O 120.8(4) 2_576 . ?
Bi0F O01Y Bi0W 99.4(3) . 2_677 ?
Bi0F O01Y Bi10 99.2(2) . 2_677 ?
Bi0G O01Y Bi0F 121.1(3) . . ?
Bi0G O01Y Bi0W 119.6(3) . 2_677 ?
Bi0G O01Y Bi10 118.3(3) . 2_677 ?
Bi0W O01Y Bi10 94.0(3) 2_677 2_677 ?
Bi02 O01Z Bi0W 100.7(3) 2_677 2_677 ?
Bi02 O01Z Bi12 108.6(3) 2_677 . ?
Bi0I O01Z Bi02 123.5(3) . 2_677 ?
Bi0I O01Z Bi0W 113.6(3) . 2_677 ?
Bi0I O01Z Bi12 111.6(3) . . ?
Bi12 O01Z Bi0W 94.5(2) . 2_677 ?
Bi0W O020 Bi0F 101.1(3) 2_677 2_677 ?
Bi0W O020 Bi10 100.5(3) 2_677 . ?
Bi10 O020 Bi0F 99.6(2) . 2_677 ?
Bi12 O020 Bi0F 115.2(3) . 2_677 ?
Bi12 O020 Bi0W 119.1(3) . 2_677 ?
Bi12 O020 Bi10 118.1(3) . . ?
Bi04 O021 Bi0H 93.4(2) . . ?
Bi0Q O021 Bi04 101.4(3) . . ?
Bi0Q O021 Bi0H 114.2(3) . . ?
Bi0T O021 Bi04 112.6(3) . . ?
Bi0T O021 Bi0H 109.4(3) . . ?
Bi0T O021 Bi0Q 121.8(3) . . ?
Bi08 O022 Bi0M 102.6(3) . . ?
Bi0L O022 Bi08 120.4(3) . . ?
Bi0L O022 Bi0M 123.9(3) . . ?
Bi01 O023 Bi04 96.4(2) 2_576 . ?
Bi0C O023 Bi01 121.3(3) . 2_576 ?
Bi0C O023 Bi04 116.6(3) . . ?
Bi0C O023 Bi11 118.6(3) . . ?
Bi11 O023 Bi01 100.7(2) . 2_576 ?
Bi11 O023 Bi04 98.7(3) . . ?
Bi04 O024 Bi0J 90.3(2) 2_576 2_576 ?
Bi0K O024 Bi04 113.9(4) . 2_576 ?
Bi0K O024 Bi0J 123.8(3) . 2_576 ?
Bi0K O024 Bi0Q 124.2(3) . 2_576 ?
Bi0Q O024 Bi04 99.4(3) 2_576 2_576 ?
Bi0Q O024 Bi0J 98.0(3) 2_576 2_576 ?
Bi0N O025 Bi0C 125.4(4) . . ?
Bi0N O025 Bi0X 123.5(3) . . ?
Bi0N O025 Bi11 106.2(3) . . ?
Bi0X O025 Bi0C 97.5(3) . . ?
Bi0X O025 Bi11 106.5(3) . . ?
Bi11 O025 Bi0C 92.5(2) . . ?
Bi02 O026 Bi0W 102.3(3) . . ?
Bi03 O026 Bi02 123.9(3) . . ?
Bi03 O026 Bi0W 112.4(3) . . ?
Bi08 O027 Bi0Y 126.2(4) . . ?
Bi08 O027 Bi10 111.4(3) . . ?
Bi0Y O027 Bi10 103.5(3) . . ?
Bi07 O028 Bi0K 110.6(3) . . ?
Bi0E O028 Bi07 113.1(3) . . ?
Bi0E O028 Bi0K 135.5(4) . . ?
Bi0A O029 Bi07 121.7(4) . . ?
Bi0A O029 Bi0E 129.0(4) . . ?
Bi0E O029 Bi07 104.1(3) . . ?
Bi09 O02C Bi05 108.2(4) . . ?
Bi09 O02C Bi0I 139.8(4) . . ?
Bi0I O02C Bi05 109.1(3) . . ?
C050 O02D Ti13 133.2(7) . . ?
C058 O02E Ti13 132.2(8) . . ?
C05R O02F Ti14 130.4(7) . . ?
Bi0E O02G Bi0J 123.9(3) . 2_576 ?
Bi0E O02G Bi0N 121.9(3) . . ?
Bi0E O02G Bi11 112.9(3) . . ?
Bi0N O02G Bi0J 99.7(3) . 2_576 ?
Bi0N O02G Bi11 100.7(3) . . ?
Bi11 O02G Bi0J 91.9(2) . 2_576 ?
C05F O02H Ti15 134.7(9) . . ?
Bi03 O02I Bi0L 92.6(2) . . ?
C050 O02I Bi03 127.8(7) . . ?
C050 O02I Bi0L 139.5(7) . . ?
C06N O02J Ti13 135.6(8) . . ?
C03G O02K Ti15 131.1(9) . . ?
C04F O02M Ti15 133.4(9) . . ?
Bi0I O02N Bi05 106.4(3) . . ?
Bi0Y O02N Bi05 113.9(3) . . ?
Bi0Y O02N Bi0I 123.9(4) . . ?
C060 O02O Ti14 132.8(8) . . ?
Bi06 O02P Bi05 123.9(3) . . ?
Bi06 O02P Bi0B 120.8(4) . . ?
Bi0B O02P Bi05 101.7(3) . . ?
Bi06 O02Q Bi0M 106.5(3) . . ?
Bi0P O02Q Bi06 136.4(4) . . ?
Bi0P O02Q Bi0M 114.4(3) . . ?
C05G O02S Ti14 131.3(8) . . ?
C053 O02T Ti15 134.2(9) . . ?
C05V O02U Ti14 131.5(7) . . ?
C04F O02V Bi0K 123.4(8) . . ?
C05O O02W Ti13 135.9(7) . . ?
C05B O02X Ti13 134.2(8) . . ?
C05S O02Y Ti15 134.7(11) . . ?
C05I O02Z Ti14 134.3(8) . . ?
C05E O030 Ti16 133.2(9) . . ?
C08B O032 Ti13 134.1(8) . . ?
C05G O035 Bi0Z 142.3(8) . . ?
C061 O036 Bi0P 115.8(8) . . ?
C07V O037 Ti17 135.1(8) . . ?
C05R O038 Bi0A 116.0(8) . 2_576 ?
C056 O03A Bi0L 129.4(10) . 2_677 ?
C056 O03B Ti16 133.6(9) . . ?
C06R O03C Ti16 134.4(10) . . ?
Bi06 O03E Bi0B 86.4(3) . . ?
C061 O03E Bi06 139.9(8) . . ?
C061 O03E Bi0B 129.9(8) . . ?
Bi02 O03F Bi0M 107.2(5) . . ?
Bi02 O03F Bi0P 129.6(5) . . ?
Bi0P O03F Bi0M 100.2(4) . . ?
O02K C03G C04J 118.4(14) . . ?
O02K C03G C057 118.8(13) . . ?
C04J C03G C057 122.6(14) . . ?
Bi03 O03H Bi09 89.5(3) . 2_677 ?
C089 O03H Bi03 133.7(8) . . ?
C089 O03H Bi09 135.1(7) . 2_677 ?
Bi06 O03K Bi08 93.7(2) . . ?
C07V O03K Bi06 136.3(8) . . ?
C07V O03K Bi08 129.0(8) . . ?
C077 O03N Ti16 131.2(9) . . ?
C06U O03O Ti14 136.7(9) . . ?
Bi0V O03P Bi0N 90.7(3) 2_576 . ?
C05C O03P Bi0N 128.6(9) . . ?
C05C O03P Bi0V 137.6(8) . 2_576 ?
Bi0V O03R Bi0O 85.0(3) . 2_576 ?
C052 O03R Bi0O 136.4(10) . 2_576 ?
C052 O03R Bi0V 137.1(10) . . ?
C08E O03S Ti17 134.7(9) . . ?
Bi09 O03T Bi0B 92.0(3) . . ?
C05E O03T Bi09 136.9(8) . . ?
C05E O03T Bi0B 130.9(8) . . ?
Bi0I O03U Bi0Y 86.9(3) . . ?
C07E O03U Bi0I 130.3(9) . . ?
C07E O03U Bi0Y 96.8(9) . . ?
C05M O03W Ti15 134.9(10) . . ?
C07H O03X Ti16 135.4(10) . . ?
C07L O03Z Ti18 135.1(9) . . ?
C71 O041 Ti18 133.9(10) . . ?
C112 O043 Ti18 135.1(11) . . ?
C05C O044 Ti18 133.2(9) . . ?
C08T O047 Ti17 131.5(7) . . ?
Bi0H O048 Bi0A 78.8(2) . . ?
C07J O048 Bi0A 118.7(8) . . ?
C07J O048 Bi0H 107.3(8) . . ?
C07D O04A Ti18 136.5(10) . . ?
C052 O04B Bi0D 118.8(11) . . ?
C08E O04D Bi09 128.5(10) . . ?
O02M C04F C06B 120.6(13) . . ?
O02V C04F O02M 119.6(12) . . ?
O02V C04F C06B 119.8(13) . . ?
C08Z O04G Ti17 132.7(8) . . ?
C45 O04I Ti16 133.0(9) . . ?
C03G C04J C064 118.9(17) . . ?
C085 O04K Ti17 133.2(9) . . ?
C087 O04M Ti18 130.5(11) . . ?
C089 O04P Bi02 116.6(8) . . ?
C06I C04Q C089 119.1(14) . . ?
C06X C04Q C06I 118.4(11) . . ?
C06X C04Q C089 122.4(14) . . ?
C07L O04R Bi0Z 128.2(10) . . ?
C08R O04U Ti17 133.4(8) . . ?
C07J O04X Bi0D 125.4(8) . . ?
C051 C04Y C05B 118.5(14) . . ?
C05V C04Z C05R 122.1(11) . . ?
C09C C04Z C05R 119.3(10) . . ?
C09C C04Z C05V 118.5(10) . . ?
O02D C050 C065 118.3(10) . . ?
O02I C050 O02D 120.6(10) . . ?
O02I C050 C065 121.1(11) . . ?
C05H C051 C04Y 122.2(16) . . ?
O03R C052 O04B 117.6(17) . . ?
O03R C052 C055 125.2(17) . . ?
O04B C052 C055 117.1(15) . . ?
O02T C053 C06B 124.8(12) . . ?
O02T C053 C55 115.5(14) . . ?
C06B C053 C55 119.6(14) . . ?
C09B O054 Bi0T 138.3(9) . . ?
O03A C056 O03B 122.2(13) . . ?
O03A C056 C066 119.7(14) . . ?
O03B C056 C066 118.1(13) . . ?
C03G C057 C05F 124.8(13) . . ?
C03G C057 C05T 117.3(14) . . ?
C05T C057 C05F 117.8(13) . . ?
O02E C058 C065 124.8(10) . . ?
O02E C058 C06A 118.3(12) . . ?
C065 C058 C06A 116.9(12) . . ?
C8BA O059 Bi0U 132.3(9) . . ?
C099 C05A C061 120.3(13) . . ?
C099 C05A C62 116.6(14) . . ?
C62 C05A C061 123.1(13) . . ?
O02X C05B C04Y 117.6(12) . . ?
O02X C05B C06F 123.4(12) . . ?
C06F C05B C04Y 119.0(13) . . ?
O03P C05C O044 118.7(12) . . ?
O03P C05C C37 121.8(14) . . ?
O044 C05C C37 119.6(13) . . ?
C4BA C05D C197 120.0 . . ?
C4BA C05D C5DA 129.5(17) . . ?
C197 C05D C5DA 110.4(17) . . ?
C05D C4BA C118 120.0 . . ?
O44 C4BA C05D 131(2) . . ?
O44 C4BA C118 109(2) . . ?
C4BA C118 C117 120.0 . . ?
C3BA C117 C118 120.0 . . ?
C117 C3BA C197 120.0 . . ?
C3BA C197 C05D 120.0 . . ?
O030 C05E C07N 120.1(12) . . ?
O03T C05E O030 119.9(11) . . ?
O03T C05E C07N 120.0(12) . . ?
O02H C05F C057 116.5(12) . . ?
O03Y C05F O02H 123.4(13) . . ?
O03Y C05F C057 120.0(12) . . ?
O02S C05G O035 118.5(11) . . ?
O02S C05G C079 123.2(11) . . ?
O035 C05G C079 118.3(11) . . ?
C051 C05H C06C 120.1(17) . . ?
O02Z C05I C07F 118.2(13) . . ?
O03M C05I O02Z 121.2(11) . . ?
O03M C05I C07F 120.6(13) . . ?
C05T C05J C064 119.8(16) . . ?
C53 C05K C066 118.3(15) . . ?
C55 C05L C07U 124.9(15) . . ?
O03W C05M C062 123.3(13) . . ?
O03W C05M C076 117.4(15) . . ?
C062 C05M C076 119.2(16) . . ?
O02W C05O C06K 118.6(10) . . ?
O02W C05O C07G 121.7(10) . . ?
C07G C05O C06K 119.7(11) . . ?
C072 O05Q Bi0S 115(2) . . ?
O02F C05R O038 120.4(10) . . ?
O02F C05R C04Z 121.5(10) . . ?
O038 C05R C04Z 118.1(11) . . ?
O02Y C05S C062 119.7(17) . . ?
O04N C05S O02Y 122.2(15) . . ?
O04N C05S C062 118.1(16) . . ?
C05J C05T C057 121.2(15) . . ?
C07F C05U C070 118.8(14) . . ?
O02U C05V C04Z 119.7(10) . . ?
O02U C05V C07A 121.3(10) . . ?
C07A C05V C04Z 119.0(12) . . ?
Bi08 O05W Bi0L 85.8(4) . . ?
C069 O05W Bi08 123.4(14) . . ?
C069 O05W Bi0L 129.7(14) . . ?
C46 C05X C07B 119.9(14) . . ?
C07N C05Y C46 120.6(14) . . ?
O02O C060 C07F 124.8(10) . . ?
O02O C060 C086 118.5(12) . . ?
C07F C060 C086 116.7(12) . . ?
O036 C061 C05A 117.1(12) . . ?
O03E C061 O036 121.4(12) . . ?
O03E C061 C05A 121.5(11) . . ?
C05M C062 C05S 121.8(15) . . ?
C05M C062 C07O 119.7(15) . . ?
C07O C062 C05S 118.4(16) . . ?
C05J C064 C04J 120.1(19) . . ?
C058 C065 C050 120.3(12) . . ?
C074 C065 C050 118.5(12) . . ?
C074 C065 C058 121.2(11) . . ?
C05K C066 C056 115.4(13) . . ?
C45 C066 C056 124.0(14) . . ?
C45 C066 C05K 120.6(13) . . ?
C06J C068 C07Q 116.4(16) . . ?
O05W C069 O06Q 124(2) . . ?
O05W C069 C09F 112(2) . . ?
O06Q C069 C09F 124(2) . . ?
C075 C06A C058 119.9(12) . . ?
C053 C06B C04F 120.0(13) . . ?
C083 C06B C04F 118.7(13) . . ?
C083 C06B C053 121.3(13) . . ?
C05H C06C C06F 119.7(15) . . ?
C05B C06F C08B 122.4(13) . . ?
C06C C06F C05B 120.2(13) . . ?
C06C C06F C08B 117.4(12) . . ?
C51 C06I C04Q 123.0(15) . . ?
C079 C06J C068 123.5(14) . . ?
C07P C06K C05O 120.3(12) . . ?
C070 C06L C086 121.0(12) . . ?
C05N C06M C114 120.0 . . ?
C05N C06M C072 117(2) . . ?
C114 C06M C072 123(2) . . ?
C162 C05N C06M 120.0 . . ?
C05N C162 C155 120.0 . . ?
C162 C155 C108 120.0 . . ?
C114 C108 C155 120.0 . . ?
C108 C114 C06M 120.0 . . ?
O84 C114 C06M 136(2) . . ?
O84 C114 C108 104(2) . . ?
O02J C06N C07G 117.3(11) . . ?
O03V C06N O02J 121.8(11) . . ?
O03V C06N C07G 120.9(11) . . ?
C5DA O06O Bi02 94.1(15) . . ?
Bi0R O06Q Bi0Y 89.3(4) . . ?
C069 O06Q Bi0R 126.7(14) . . ?
C069 O06Q Bi0Y 120.7(15) . . ?
O03C C06R C41 119.2(14) . . ?
O046 C06R O03C 120.7(16) . . ?
O046 C06R C41 120.1(16) . . ?
C08Y C06T C06X 116.3(15) . . ?
O03O C06U C079 122.5(13) . . ?
O03O C06U C07Z 120.1(12) . . ?
C07Z C06U C079 117.4(14) . . ?
C08G C06V C07V 121.4(11) . . ?
C08G C06V C08R 119.7(11) . . ?
C08R C06V C07V 118.9(12) . . ?
O033 C06X C04Q 122.9(12) . . ?
O033 C06X C06T 115.7(15) . . ?
C04Q C06X C06T 121.3(14) . . ?
C06L C070 C05U 119.2(14) . . ?
O05Q C072 C06M 107(3) . . ?
O05Q C072 O37 145(3) . . ?
O37 C072 C06M 107(2) . . ?
C075 C073 C074 117.1(14) . . ?
C065 C074 C073 121.1(13) . . ?
C06A C075 C073 123.7(12) . . ?
C63 C076 C05M 120.7(19) . . ?
C06J C079 C05G 121.3(12) . . ?
C06J C079 C06U 120.2(14) . . ?
C06U C079 C05G 118.4(13) . . ?
C081 C07A C05V 121.9(11) . . ?
C07H C07B C05X 120.9(15) . . ?
O04A C07D C37 119.3(13) . . ?
C78 C07D O04A 118.9(17) . . ?
C78 C07D C37 121.9(19) . . ?
O03U C07E C07I 117.0(13) . . ?
O042 C07E O03U 119.2(14) . . ?
O042 C07E C07I 123.0(13) . . ?
C05U C07F C05I 116.5(13) . . ?
C060 C07F C05I 121.1(12) . . ?
C060 C07F C05U 122.4(11) . . ?
C05O C07G C06N 123.2(11) . . ?
C07S C07G C05O 117.9(11) . . ?
C07S C07G C06N 119.0(11) . . ?
O03X C07H C07B 119.0(14) . . ?
O03X C07H C07N 121.8(12) . . ?
C07B C07H C07N 119.2(14) . . ?
C08X C07I C07E 124.4(14) . . ?
C08X C07I C58 119.6(15) . . ?
C58 C07I C07E 116.0(13) . . ?
O048 C07J O04X 123.3(12) . . ?
O048 C07J C06Y 120.0(11) . . ?
O04X C07J C06Y 116.6(13) . . ?
O03Z C07L C42 115.0(14) . . ?
O04R C07L O03Z 125.1(14) . . ?
O04R C07L C42 119.9(15) . . ?
C05Y C07N C05E 119.3(13) . . ?
C05Y C07N C07H 120.2(12) . . ?
C07H C07N C05E 120.6(12) . . ?
C173 C07O C062 119(2) . . ?
C06K C07P C08L 120.3(13) . . ?
C068 C07Q C07Z 121.1(16) . . ?
C07G C07S C08L 122.7(13) . . ?
C083 C07U C05L 112.7(16) . . ?
O037 C07V C06V 119.5(10) . . ?
O03K C07V O037 122.4(11) . . ?
O03K C07V C06V 117.9(12) . . ?
O04S C C8DA 118.9(16) . . ?
C07Y C O04S 120.5(15) . . ?
C07Y C C8DA 120.5(16) . . ?
C087 C07X C52 115.4(19) . . ?
C C07Y C1CA 123.2(17) . . ?
C06U C07Z C07Q 121.3(15) . . ?
C09B O080 Bi0X 99.1(9) . . ?
C07A C081 C09I 119.1(11) . . ?
C06B C083 C07U 124.3(15) . . ?
O04K C085 C47 122.1(12) . . ?
O04K C085 C65 120.4(15) . . ?
C65 C085 C47 117.5(17) . . ?
C06L C086 C060 121.9(13) . . ?
O04M C087 C07X 117.3(18) . . ?
O04M C087 C42 122.3(15) . . ?
C42 C087 C07X 120.4(18) . . ?
O05Z C088 C33 123.4(15) . . ?
O05Z C088 C99 118.6(15) . . ?
C99 C088 C33 117.9(17) . . ?
O03H C089 C04Q 120.9(16) . . ?
O04P C089 O03H 121.2(13) . . ?
O04P C089 C04Q 117.9(15) . . ?
O032 C08B C06F 118.2(11) . . ?
O034 C08B O032 119.7(12) . . ?
O034 C08B C06F 121.9(13) . . ?
O03S C08E C09E 118.1(12) . . ?
O04D C08E O03S 120.8(13) . . ?
O04D C08E C09E 121.0(14) . . ?
C56 C08F C47 125.2(18) . . ?
C091 C08G C06V 123.1(12) . . ?
Bi01 O08J Bi01 179.999(12) 2_576 . ?
Bi01 O08J Bi11 90.675(14) 2_576 2_576 ?
Bi01 O08J Bi11 89.325(15) 2_576 . ?
Bi01 O08J Bi11 89.326(15) . 2_576 ?
Bi01 O08J Bi11 90.675(15) . . ?
Bi04 O08J Bi01 90.729(14) 2_576 . ?
Bi04 O08J Bi01 90.727(14) . 2_576 ?
Bi04 O08J Bi01 89.271(14) 2_576 2_576 ?
Bi04 O08J Bi01 89.272(14) . . ?
Bi04 O08J Bi04 180.0 . 2_576 ?
Bi04 O08J Bi11 90.212(14) . 2_576 ?
Bi04 O08J Bi11 90.210(14) 2_576 . ?
Bi04 O08J Bi11 89.789(14) 2_576 2_576 ?
Bi04 O08J Bi11 89.789(14) . . ?
Bi11 O08J Bi11 180.0 . 2_576 ?
O04L C08K C36 120.5(15) . . ?
O09H C08K O04L 113.2(15) . . ?
O09H C08K C36 126.3(18) . . ?
C07P C08L C07S 118.9(13) . . ?
C091 C08N C4CA 120.8(13) . . ?
O04U C08R C06V 123.9(10) . . ?
O04U C08R C4CA 118.0(12) . . ?
C4CA C08R C06V 118.1(13) . . ?
C07I C08X C61 121.3(16) . . ?
C06T C08Y C51 124.9(13) . . ?
O03D C08Z O04G 120.8(12) . . ?
O03D C08Z C47 118.4(16) . . ?
O04G C08Z C47 120.7(14) . . ?
C08G C091 C08N 119.6(13) . . ?
C05A C099 C107 118.1(17) . . ?
C8DA C9BA C0CA 120.6(14) . . ?
O054 C09B C33 116.9(15) . . ?
O080 C09B O054 124.3(14) . . ?
O080 C09B C33 118.8(13) . . ?
C04Z C09C C09I 120.4(11) . . ?
C08T C09E C08E 122.6(8) . . ?
C08T C09E C43 120.0 . . ?
C43 C09E C08E 117.4(9) . . ?
O047 C08T C09E 122.5(7) . . ?
O047 C08T C48 117.4(7) . . ?
C48 C08T C09E 120.0 . . ?
C08T C48 C93 120.0 . . ?
C100 C93 C48 120.0 . . ?
C93 C100 C43 120.0 . . ?
C100 C43 C09E 120.0 . . ?
Bi0A O09H Bi0X 92.7(4) . . ?
C08K O09H Bi0A 134.8(11) . . ?
C08K O09H Bi0X 130.6(11) . . ?
C081 C09I C09C 120.9(12) . . ?
Bi0S O09L Bi0R 130.4(6) . 2_677 ?
Bi0Q O09M Bi0T 91.0(5) . . ?
C39 O09M Bi0Q 126.6(16) . . ?
C39 O09M Bi0T 123.3(16) . . ?
C088 C33 C09B 117.4(14) . . ?
C91 C33 C088 119.1(14) . . ?
C91 C33 C09B 123.5(13) . . ?
C07D C37 C05C 124.2(16) . . ?
C81 C37 C05C 116.3(16) . . ?
C81 C37 C07D 119.5(16) . . ?
C087 C42 C07L 123.8(15) . . ?
C087 C42 C54 119.2(17) . . ?
C54 C42 C07L 116.9(16) . . ?
C08R C4CA C08N 118.5(14) . . ?
O04I C45 C066 122.3(13) . . ?
O04I C45 C98 117.2(14) . . ?
C066 C45 C98 120.5(15) . . ?
C05X C46 C05Y 119.2(14) . . ?
C085 C47 C08Z 122.1(15) . . ?
C08F C47 C085 117.8(14) . . ?
C08F C47 C08Z 119.9(15) . . ?
C06I C51 C08Y 116.0(16) . . ?
C76 C52 C07X 122(2) . . ?
C72 C53 C05K 119.0(18) . . ?
C76 C54 C42 122(2) . . ?
C05L C55 C053 116.9(16) . . ?
C80 C56 C08F 114(2) . . ?
O66 C58 C07I 121.7(17) . . ?
O66 C58 C95 124.0(19) . . ?
C95 C58 C07I 114.3(18) . . ?
C83 C61 C08X 121(2) . . ?
O04C C62 C05A 123.0(16) . . ?
O04C C62 C79 114.5(18) . . ?
C05A C62 C79 122.4(17) . . ?
C076 C63 C173 118.6(17) . . ?
C80 C65 C085 120.6(18) . . ?
O03Q C71 O041 119.6(12) . . ?
O03Q C71 C60 119.7(16) . . ?
O041 C71 C60 120.2(16) . . ?
C98 C72 C53 122.9(18) . . ?
C52 C76 C54 121(2) . . ?
C07D C78 C101 121(2) . . ?
C110 C79 C62 119(2) . . ?
C65 C80 C56 125.1(16) . . ?
C37 C81 C113 119(2) . . ?
C95 C83 C61 119(2) . . ?
O07C C5CA C134 120.5(13) . . ?
O07C C5CA C055 119.4(13) . . ?
C134 C5CA C055 120.0 . . ?
C5CA C134 C150 120.0 . . ?
C160 C150 C134 120.0 . . ?
C150 C160 C161 120.0 . . ?
C160 C161 C055 120.0 . . ?
C5CA C055 C052 127.3(13) . . ?
C161 C055 C052 112.7(13) . . ?
C161 C055 C5CA 120.0 . . ?
C33 C91 C138 124.0(17) . . ?
C83 C95 C58 124(2) . . ?
C72 C98 C45 118.2(17) . . ?
C144 C99 C088 120.1(18) . . ?
C78 C101 C113 123(2) . . ?
C106 C103 C098 120.0 . . ?
C103 C106 C128 120.0 . . ?
C09G C128 C106 120.0 . . ?
C06Y C09G C128 120.0 . . ?
C09G C06Y C07J 120.5(8) . . ?
C098 C06Y C07J 119.4(8) . . ?
C098 C06Y C09G 120.0 . . ?
O49 C098 C103 114.2(10) . . ?
O49 C098 C06Y 125.8(10) . . ?
C06Y C098 C103 120.0 . . ?
C110 C107 C099 124(2) . . ?
C41 C109 C126 120.0 . . ?
C109 C41 C06R 117.7(11) . . ?
C077 C41 C06R 122.3(11) . . ?
C077 C41 C109 120.0 . . ?
O03N C077 C41 122.8(11) . . ?
O03N C077 C86 117.1(11) . . ?
C41 C077 C86 120.0 . . ?
C077 C86 C124 120.0 . . ?
C126 C124 C86 120.0 . . ?
C124 C126 C109 120.0 . . ?
C107 C110 C79 120(2) . . ?
O043 C112 C60 122.9(11) . . ?
O043 C112 C130 117.1(11) . . ?
C60 C112 C130 120.0 . . ?
C112 C60 C71 121.2(13) . . ?
C122 C60 C71 118.6(13) . . ?
C122 C60 C112 120.0 . . ?
C0AA C122 C60 120.0 . . ?
C122 C0AA C0BA 120.0 . . ?
C130 C0BA C0AA 120.0 . . ?
C0BA C130 C112 120.0 . . ?
C101 C113 C81 115(2) . . ?
C91 C138 C144 119(2) . . ?
C99 C144 C138 120(2) . . ?
C07O C173 C63 122.4(19) . . ?
C C8DA C9BA 118.0(14) . . ?
C C8DA C8BA 122.7(14) . . ?
C9BA C8DA C8BA 119.1(13) . . ?
C88 C8AA C127 120.0 . . ?
C8AA C88 C9AA 120.0 . . ?
C36 C9AA C88 120.0 . . ?
C9AA C36 C08K 124.0(15) . . ?
C9AA C36 C68 120.0 . . ?
C68 C36 C08K 116.0(15) . . ?
O0AA C68 C36 127.7(17) . . ?
O0AA C68 C127 112.3(17) . . ?
C127 C68 C36 120.0 . . ?
C68 C127 C8AA 120.0 . . ?
O059 C8BA O06H 122.6(14) . . ?
O059 C8BA C8DA 120.9(14) . . ?
O06H C8BA C8DA 116.4(13) . . ?
C1CA C0CA C9BA 120.2(16) . . ?
C07Y C1CA C0CA 117.3(18) . . ?
C072 O37 Bi0R 112.1(17) . 2_677 ?
O09M C39 C4DA 109.5(19) . . ?
O2DA C39 O09M 126(2) . . ?
O2DA C39 C4DA 125(2) . . ?
Bi0Z O2DA Bi0K 88.0(5) . 2_576 ?
C39 O2DA Bi0K 120.6(16) . 2_576 ?
C39 O2DA Bi0Z 128.2(17) . . ?
O06O C5DA C05D 94.6(19) . . ?
O06O C5DA O07T 165(2) . . ?
O07T C5DA C05D 99.7(17) . . ?
C178 C498 C97 120.0 . . ?
C498 C178 C146 120.0 . . ?
C115 C146 C178 120.0 . . ?
O08M C115 C146 116.4(16) . . ?
O08M C115 C09F 123.5(17) . . ?
C146 C115 C09F 120.0 . . ?
C115 C09F C069 119.5(16) . . ?
C97 C09F C069 120.0(16) . . ?
C97 C09F C115 120.0 . . ?
C09F C97 C498 120.0 . . ?
Bi0F O24 Bi0F 180.0 2_677 . ?
Bi0F O24 Bi10 89.906(15) . . ?
Bi0F O24 Bi10 90.096(15) . 2_677 ?
Bi0F O24 Bi10 89.906(15) 2_677 2_677 ?
Bi0F O24 Bi10 90.092(15) 2_677 . ?
Bi0W O24 Bi0F 89.951(14) . 2_677 ?
Bi0W O24 Bi0F 90.050(14) . . ?
Bi0W O24 Bi0F 89.949(14) 2_677 . ?
Bi0W O24 Bi0F 90.050(14) 2_677 2_677 ?
Bi0W O24 Bi0W 179.999(17) . 2_677 ?
Bi0W O24 Bi10 89.436(15) . 2_677 ?
Bi0W O24 Bi10 90.564(15) 2_677 2_677 ?
Bi0W O24 Bi10 90.566(15) . . ?
Bi0W O24 Bi10 89.434(15) 2_677 . ?
Bi10 O24 Bi10 180.0 2_677 . ?

loop_
_geom_bond_atom_site_label_1
_geom_bond_atom_site_label_2
_geom_bond_distance
_geom_bond_site_symmetry_2
_geom_bond_publ_flag
Bi01 Bi04 3.5533(6) . ?
Bi01 Bi04 3.5988(7) 2_576 ?
Bi01 Bi11 3.6715(7) . ?
Bi01 Bi11 3.6286(6) 2_576 ?
Bi01 O01A 2.527(7) . ?
Bi01 O01D 2.238(7) . ?
Bi01 O01J 2.375(7) . ?
Bi01 O01U 2.502(7) 2_576 ?
Bi01 O023 2.379(7) 2_576 ?
Bi01 O08J 2.5411(5) . ?
Bi02 O01Z 2.160(7) 2_677 ?
Bi02 O026 2.222(8) . ?
Bi02 O03F 2.092(8) . ?
Bi02 O04P 2.683(8) . ?
Bi02 O06O 2.71(2) . ?
Bi03 Bi0G 3.6031(6) 2_677 ?
Bi03 O01K 2.131(7) . ?
Bi03 O01Q 2.164(7) 2_677 ?
Bi03 O026 2.087(8) . ?
Bi03 O02I 2.690(7) . ?
Bi03 O03H 2.649(9) . ?
Bi04 Bi11 3.6261(7) . ?
Bi04 Bi11 3.6395(7) 2_576 ?
Bi04 O01A 2.328(7) . ?
Bi04 O01D 2.487(7) 2_576 ?
Bi04 O01J 2.240(6) . ?
Bi04 O021 2.624(7) . ?
Bi04 O023 2.448(8) . ?
Bi04 O024 2.633(8) 2_576 ?
Bi04 O08J 2.5162(4) . ?
Bi05 Bi09 3.5697(6) . ?
Bi05 Bi0B 3.6971(7) . ?
Bi05 Bi0I 3.6153(6) . ?
Bi05 O01G 2.100(6) . ?
Bi05 O01W 2.254(8) . ?
Bi05 O02C 2.290(7) . ?
Bi05 O02N 2.400(8) . ?
Bi05 O02P 2.598(8) . ?
Bi06 Bi0B 3.6952(6) . ?
Bi06 Bi0M 3.6006(6) . ?
Bi06 O01O 2.134(7) . ?
Bi06 O02P 2.096(7) . ?
Bi06 O02Q 2.164(7) . ?
Bi06 O03E 2.674(10) . ?
Bi06 O03K 2.674(9) . ?
Bi07 Bi0E 3.5806(6) . ?
Bi07 Bi0K 3.5653(7) . ?
Bi07 O019 2.305(7) 2_576 ?
Bi07 O01D 2.102(7) . ?
Bi07 O028 2.167(8) . ?
Bi07 O029 2.380(8) . ?
Bi08 Bi0M 3.6405(6) . ?
Bi08 O01O 2.131(7) . ?
Bi08 O022 2.169(7) . ?
Bi08 O027 2.096(7) . ?
Bi08 O03K 2.675(8) . ?
Bi08 O05W 2.731(16) . ?
Bi09 O01Q 2.119(7) . ?
Bi09 O01W 2.114(7) . ?
Bi09 O02C 2.115(8) . ?
Bi09 O03H 2.711(10) 2_677 ?
Bi09 O03T 2.702(9) . ?
Bi09 O04D 2.684(8) . ?
Bi0A Bi0H 3.4690(6) . ?
Bi0A O01I 2.157(7) . ?
Bi0A O01L 2.154(7) . ?
Bi0A O029 2.105(8) . ?
Bi0A O038 2.675(9) 2_576 ?
Bi0A O048 2.735(9) . ?
Bi0A O09H 2.593(13) . ?
Bi0B O01S 2.110(7) . ?
Bi0B O01W 2.143(8) . ?
Bi0B O02P 2.154(8) . ?
Bi0B O03E 2.723(10) . ?
Bi0B O03T 2.709(8) . ?
Bi0C Bi0T 3.6179(7) . ?
Bi0C Bi0Z 3.5595(6) . ?
Bi0C O01F 2.269(8) . ?
Bi0C O01P 2.363(9) . ?
Bi0C O01R 2.284(7) . ?
Bi0C O01X 2.647(8) . ?
Bi0C O023 2.096(7) . ?
Bi0C O025 2.719(8) . ?
Bi0D Bi0H 3.5390(6) . ?
Bi0D O01H 2.147(7) . ?
Bi0D O01L 2.138(8) . ?
Bi0D O01U 2.194(7) 2_576 ?
Bi0D O04B 2.697(12) . ?
Bi0D O04X 2.526(9) . ?
Bi0E O028 2.123(7) . ?
Bi0E O029 2.159(8) . ?
Bi0E O02G 2.124(7) . ?
Bi0F Bi0W 3.6127(7) 2_677 ?
Bi0F Bi0W 3.6158(6) . ?
Bi0F Bi10 3.6266(7) . ?
Bi0F Bi10 3.6325(7) 2_677 ?
Bi0F O01G 2.352(7) . ?
Bi0F O01N 2.545(7) . ?
Bi0F O01S 2.528(8) . ?
Bi0F O01Y 2.267(7) . ?
Bi0F O020 2.381(6) 2_677 ?
Bi0F O24 2.5649(5) . ?
Bi0G Bi0L 3.5821(6) 2_677 ?
Bi0G O01C 2.362(7) 2_677 ?
Bi0G O01K 2.208(8) 2_677 ?
Bi0G O01Q 2.399(8) . ?
Bi0G O01Y 2.094(7) . ?
Bi0H O01H 2.402(7) . ?
Bi0H O01I 2.317(7) . ?
Bi0H O01J 2.153(7) . ?
Bi0H O01L 2.300(7) . ?
Bi0H O021 2.689(7) . ?
Bi0H O048 2.728(8) . ?
Bi0I O01Z 2.133(6) . ?
Bi0I O02C 2.147(9) . ?
Bi0I O02N 2.109(7) . ?
Bi0I O03U 2.684(10) . ?
Bi0J Bi0U 3.5918(6) . ?
Bi0J Bi0V 3.5899(7) . ?
Bi0J O01A 2.109(8) . ?
Bi0J O01B 2.263(8) . ?
Bi0J O01E 2.340(7) . ?
Bi0J O01T 2.310(8) . ?
Bi0J O024 2.743(8) 2_576 ?
Bi0J O02G 2.713(8) 2_576 ?
Bi0K O019 2.157(8) 2_576 ?
Bi0K O024 2.092(8) . ?
Bi0K O028 2.170(7) . ?
Bi0K O02V 2.647(9) . ?
Bi0K O2DA 2.711(16) 2_576 ?
Bi0L O01C 2.152(8) . ?
Bi0L O01K 2.136(7) . ?
Bi0L O022 2.140(8) . ?
Bi0L O02I 2.734(8) . ?
Bi0L O03A 2.728(9) 2_677 ?
Bi0L O05W 2.759(14) . ?
Bi0M O01N 2.079(7) . ?
Bi0M O01O 2.212(7) . ?
Bi0M O022 2.490(8) . ?
Bi0M O02Q 2.329(8) . ?
Bi0M O03F 2.720(13) . ?
Bi0N O01T 2.108(8) 2_576 ?
Bi0N O025 2.124(8) . ?
Bi0N O02G 2.144(8) . ?
Bi0N O03P 2.756(9) . ?
Bi0O O01R 2.124(8) . ?
Bi0O O01U 2.124(7) . ?
Bi0O O01X 2.144(8) . ?
Bi0O O03R 2.752(12) 2_576 ?
Bi0P Bi12 3.6721(8) 2_677 ?
Bi0P O01M 2.148(8) . ?
Bi0P O02Q 2.108(7) . ?
Bi0P O036 2.697(9) . ?
Bi0P O03F 2.117(10) . ?
Bi0Q O01E 2.125(7) . ?
Bi0Q O021 2.146(8) . ?
Bi0Q O024 2.209(8) 2_576 ?
Bi0Q O09M 2.594(17) . ?
Bi0R O01C 2.098(8) . ?
Bi0R O01V 2.144(7) . ?
Bi0R O06Q 2.659(14) . ?
Bi0R O09L 2.109(10) 2_677 ?
Bi0R O37 2.74(2) 2_677 ?
Bi0S Bi12 3.6641(7) 2_677 ?
Bi0S O01M 2.129(8) . ?
Bi0S O01S 2.212(8) . ?
Bi0S O05Q 2.63(2) . ?
Bi0S O09L 2.084(10) . ?
Bi0T O01F 2.139(8) . ?
Bi0T O01P 2.101(8) . ?
Bi0T O021 2.125(8) . ?
Bi0T O054 2.661(9) . ?
Bi0T O09M 2.639(17) . ?
Bi0U O01B 2.159(7) . ?
Bi0U O01E 2.109(8) . ?
Bi0U O01H 2.136(7) . ?
Bi0U O059 2.613(10) . ?
Bi0V O01B 2.123(8) . ?
Bi0V O01T 2.107(8) . ?
Bi0V O01X 2.114(8) 2_576 ?
Bi0V O03P 2.722(9) 2_576 ?
Bi0V O03R 2.729(11) . ?
Bi0W Bi10 3.6343(7) . ?
Bi0W Bi10 3.5986(7) 2_677 ?
Bi0W O01G 2.526(7) 2_677 ?
Bi0W O01N 2.293(6) . ?
Bi0W O01Y 2.467(8) 2_677 ?
Bi0W O01Z 2.655(7) 2_677 ?
Bi0W O020 2.302(8) 2_677 ?
Bi0W O026 2.548(7) . ?
Bi0W O24 2.5464(5) . ?
Bi0X O01I 2.140(7) . ?
Bi0X O01P 2.119(7) . ?
Bi0X O025 2.206(8) . ?
Bi0X O080 2.703(11) . ?
Bi0X O09H 2.658(12) . ?
Bi0Y O01V 2.132(7) . ?
Bi0Y O027 2.204(8) . ?
Bi0Y O02N 2.099(7) . ?
Bi0Y O03U 2.714(10) . ?
Bi0Y O06Q 2.728(14) . ?
Bi0Z O019 2.142(7) . ?
Bi0Z O01F 2.146(7) . ?
Bi0Z O01R 2.120(8) . ?
Bi0Z O035 2.658(9) . ?
Bi0Z O04R 2.627(12) . ?
Bi0Z O2DA 2.707(17) . ?
Bi10 O01G 2.297(7) . ?
Bi10 O01N 2.404(7) . ?
Bi10 O01V 2.736(8) . ?
Bi10 O01Y 2.500(6) 2_677 ?
Bi10 O020 2.377(7) . ?
Bi10 O027 2.559(7) . ?
Bi10 O24 2.5680(5) . ?
Bi11 O01A 2.338(7) 2_576 ?
Bi11 O01D 2.513(7) . ?
Bi11 O01J 2.458(7) . ?
Bi11 O023 2.332(7) . ?
Bi11 O025 2.553(8) . ?
Bi11 O02G 2.702(7) . ?
Bi11 O08J 2.6203(5) . ?
Bi12 O01M 2.342(7) 2_677 ?
Bi12 O01V 2.497(7) . ?
Bi12 O01Z 2.559(7) . ?
Bi12 O020 2.140(7) . ?
Ti13 O02D 2.047(9) . ?
Ti13 O02E 1.882(8) . ?
Ti13 O02J 1.982(7) . ?
Ti13 O02W 1.849(8) . ?
Ti13 O02X 1.868(10) . ?
Ti13 O032 2.002(8) . ?
Ti14 O02F 2.013(8) . ?
Ti14 O02O 1.868(8) . ?
Ti14 O02S 2.030(8) . ?
Ti14 O02U 1.863(8) . ?
Ti14 O02Z 2.003(9) . ?
Ti14 O03O 1.898(10) . ?
Ti15 O02H 1.982(8) . ?
Ti15 O02K 1.869(11) . ?
Ti15 O02M 2.023(10) . ?
Ti15 O02T 1.890(10) . ?
Ti15 O02Y 1.996(11) . ?
Ti15 O03W 1.899(10) . ?
Ti16 O030 1.992(11) . ?
Ti16 O03B 2.010(10) . ?
Ti16 O03C 2.035(11) . ?
Ti16 O03N 1.903(12) . ?
Ti16 O03X 1.880(10) . ?
Ti16 O04I 1.868(11) . ?
Ti17 O037 2.006(8) . ?
Ti17 O03S 1.991(10) . ?
Ti17 O047 1.892(10) . ?
Ti17 O04G 1.989(10) . ?
Ti17 O04K 1.890(10) . ?
Ti17 O04U 1.892(10) . ?
Ti18 O03Z 1.968(10) . ?
Ti18 O041 2.001(10) . ?
Ti18 O043 1.878(12) . ?
Ti18 O044 2.069(10) . ?
Ti18 O04A 1.897(12) . ?
Ti18 O04M 1.904(12) . ?
O02D C050 1.288(14) . ?
O02E C058 1.325(16) . ?
O02F C05R 1.270(14) . ?
O02H C05F 1.299(15) . ?
O02I C050 1.216(13) . ?
O02J C06N 1.321(15) . ?
O02K C03G 1.364(17) . ?
O02M C04F 1.282(16) . ?
O02O C060 1.312(15) . ?
O02S C05G 1.270(12) . ?
O02T C053 1.337(17) . ?
O02U C05V 1.345(15) . ?
O02V C04F 1.276(16) . ?
O02W C05O 1.360(13) . ?
O02X C05B 1.356(16) . ?
O02Y C05S 1.28(2) . ?
O02Z C05I 1.278(16) . ?
O030 C05E 1.287(15) . ?
O032 C08B 1.315(16) . ?
O033 C06X 1.336(17) . ?
O034 C08B 1.220(14) . ?
O035 C05G 1.294(13) . ?
O036 C061 1.291(14) . ?
O037 C07V 1.269(15) . ?
O038 C05R 1.271(13) . ?
O03A C056 1.219(17) . ?
O03B C056 1.292(17) . ?
O03C C06R 1.266(19) . ?
O03D C08Z 1.270(18) . ?
O03E C061 1.235(15) . ?
C03G C04J 1.39(2) . ?
C03G C057 1.420(19) . ?
O03H C089 1.251(19) . ?
O03K C07V 1.267(14) . ?
O03M C05I 1.214(16) . ?
O03N C077 1.333(16) . ?
O03O C06U 1.320(16) . ?
O03P C05C 1.256(16) . ?
O03Q C71 1.25(2) . ?
O03R C052 1.238(19) . ?
O03S C08E 1.269(18) . ?
O03T C05E 1.247(15) . ?
O03U C07E 1.292(17) . ?
O03V C06N 1.228(15) . ?
O03W C05M 1.318(18) . ?
O03X C07H 1.362(16) . ?
O03Y C05F 1.209(16) . ?
O03Z C07L 1.336(18) . ?
O041 C71 1.289(19) . ?
O042 C07E 1.242(16) . ?
O043 C112 1.357(17) . ?
O044 C05C 1.257(17) . ?
O046 C06R 1.220(17) . ?
O047 C08T 1.328(12) . ?
O048 C07J 1.232(16) . ?
O04A C07D 1.33(2) . ?
O04B C052 1.32(2) . ?
O04C C62 1.370(19) . ?
O04D C08E 1.230(17) . ?
C04F C06B 1.474(17) . ?
O04G C08Z 1.276(18) . ?
O04I C45 1.350(19) . ?
C04J C064 1.42(2) . ?
O04K C085 1.312(19) . ?
O04L C08K 1.249(19) . ?
O04M C087 1.347(19) . ?
O04N C05S 1.26(2) . ?
O04P C089 1.25(2) . ?
C04Q C06I 1.39(2) . ?
C04Q C06X 1.375(19) . ?
C04Q C089 1.478(16) . ?
O04R C07L 1.189(19) . ?
O04S C 1.360(19) . ?
O04U C08R 1.317(16) . ?
O04X C07J 1.264(16) . ?
C04Y C051 1.37(2) . ?
C04Y C05B 1.394(18) . ?
C04Z C05R 1.476(15) . ?
C04Z C05V 1.420(16) . ?
C04Z C09C 1.377(17) . ?
C050 C065 1.501(14) . ?
C051 C05H 1.36(2) . ?
C052 C055 1.407(19) . ?
C053 C06B 1.38(2) . ?
C053 C55 1.433(19) . ?
O054 C09B 1.254(17) . ?
C056 C066 1.499(18) . ?
C057 C05F 1.493(19) . ?
C057 C05T 1.42(2) . ?
C058 C065 1.390(18) . ?
C058 C06A 1.434(15) . ?
O059 C8BA 1.222(16) . ?
C05A C061 1.467(18) . ?
C05A C099 1.378(19) . ?
C05A C62 1.40(2) . ?
C05B C06F 1.391(17) . ?
C05C C37 1.46(2) . ?
C05D C4BA 1.3900 . ?
C05D C197 1.3900 . ?
C05D C5DA 1.561(17) . ?
C4BA C118 1.3900 . ?
C4BA O44 1.266(15) . ?
C118 C117 1.3900 . ?
C117 C3BA 1.3900 . ?
C3BA C197 1.3900 . ?
C05E C07N 1.475(17) . ?
C05G C079 1.475(19) . ?
C05H C06C 1.36(2) . ?
C05I C07F 1.521(16) . ?
C05J C05T 1.40(2) . ?
C05J C064 1.41(3) . ?
C05K C066 1.42(2) . ?
C05K C53 1.41(2) . ?
C05L C07U 1.45(3) . ?
C05L C55 1.40(3) . ?
C05M C062 1.38(2) . ?
C05M C076 1.44(2) . ?
C05O C06K 1.405(17) . ?
C05O C07G 1.398(16) . ?
O05Q C072 1.10(3) . ?
C05S C062 1.50(2) . ?
C05U C070 1.419(17) . ?
C05U C07F 1.400(19) . ?
C05V C07A 1.404(16) . ?
O05W C069 1.24(2) . ?
C05X C07B 1.40(2) . ?
C05X C46 1.39(2) . ?
C05Y C07N 1.372(18) . ?
C05Y C46 1.417(19) . ?
O05Z C088 1.31(2) . ?
C060 C07F 1.381(19) . ?
C060 C086 1.414(15) . ?
C062 C07O 1.44(2) . ?
C065 C074 1.379(18) . ?
C066 C45 1.36(2) . ?
C068 C06J 1.38(2) . ?
C068 C07Q 1.40(2) . ?
C069 O06Q 1.25(2) . ?
C069 C09F 1.52(2) . ?
C06A C075 1.348(19) . ?
C06B C083 1.36(2) . ?
C06C C06F 1.39(2) . ?
C06F C08B 1.496(18) . ?
O06H C8BA 1.271(17) . ?
C06I C51 1.355(19) . ?
C06J C079 1.37(2) . ?
C06K C07P 1.349(19) . ?
C06L C070 1.37(2) . ?
C06L C086 1.375(19) . ?
C06M C05N 1.3900 . ?
C06M C114 1.3900 . ?
C06M C072 1.538(18) . ?
C05N C162 1.3900 . ?
C162 C155 1.3900 . ?
C155 C108 1.3900 . ?
C108 C114 1.3900 . ?
C114 O84 1.31(2) . ?
C06N C07G 1.494(17) . ?
O06O C5DA 1.276(17) . ?
C06R C41 1.473(18) . ?
C06T C06X 1.393(17) . ?
C06T C08Y 1.38(2) . ?
C06U C079 1.421(17) . ?
C06U C07Z 1.38(2) . ?
C06V C07V 1.502(17) . ?
C06V C08G 1.355(17) . ?
C06V C08R 1.426(17) . ?
C072 O37 1.37(3) . ?
C073 C074 1.401(17) . ?
C073 C075 1.37(2) . ?
C076 C63 1.33(2) . ?
C07A C081 1.351(18) . ?
C07B C07H 1.38(2) . ?
O07C C5CA 1.329(18) . ?
C07D C37 1.42(2) . ?
C07D C78 1.32(2) . ?
C07E C07I 1.48(2) . ?
C07G C07S 1.343(16) . ?
C07H C07N 1.41(2) . ?
C07I C08X 1.35(2) . ?
C07I C58 1.45(2) . ?
C07J C06Y 1.501(14) . ?
C07L C42 1.54(2) . ?
C07O C173 1.30(3) . ?
C07P C08L 1.37(2) . ?
C07Q C07Z 1.40(2) . ?
C07S C08L 1.39(2) . ?
O07T C5DA 1.45(3) . ?
C07U C083 1.42(2) . ?
C C07Y 1.35(2) . ?
C C8DA 1.369(19) . ?
C07X C087 1.40(2) . ?
C07X C52 1.49(3) . ?
C07Y C1CA 1.36(3) . ?
O080 C09B 1.212(18) . ?
C081 C09I 1.380(18) . ?
C085 C47 1.43(2) . ?
C085 C65 1.412(19) . ?
C087 C42 1.39(2) . ?
C088 C33 1.428(19) . ?
C088 C99 1.42(2) . ?
C08E C09E 1.500(15) . ?
C08F C47 1.40(2) . ?
C08F C56 1.40(2) . ?
C08G C091 1.353(17) . ?
C08K O09H 1.234(17) . ?
C08K C36 1.435(18) . ?
O08M C115 1.30(2) . ?
C08N C091 1.37(2) . ?
C08N C4CA 1.42(2) . ?
C08R C4CA 1.416(17) . ?
C08X C61 1.39(2) . ?
C08Y C51 1.38(2) . ?
C08Z C47 1.465(18) . ?
C099 C107 1.42(3) . ?
C9BA C8DA 1.38(2) . ?
C9BA C0CA 1.39(2) . ?
C09B C33 1.517(19) . ?
C09C C09I 1.402(16) . ?
C09E C08T 1.3900 . ?
C09E C43 1.3900 . ?
C08T C48 1.3900 . ?
C48 C93 1.3900 . ?
C93 C100 1.3900 . ?
C100 C43 1.3900 . ?
O09M C39 1.265(16) . ?
C33 C91 1.35(2) . ?
C37 C81 1.38(3) . ?
C42 C54 1.42(2) . ?
C45 C98 1.43(2) . ?
O49 C098 1.225(17) . ?
C52 C76 1.31(3) . ?
C53 C72 1.39(3) . ?
C54 C76 1.33(3) . ?
C56 C80 1.38(3) . ?
C58 O66 1.31(2) . ?
C58 C95 1.44(3) . ?
C61 C83 1.35(3) . ?
C62 C79 1.41(3) . ?
C63 C173 1.47(3) . ?
C65 C80 1.36(3) . ?
C71 C60 1.507(14) . ?
C72 C98 1.34(3) . ?
C78 C101 1.34(3) . ?
C79 C110 1.34(3) . ?
C81 C113 1.47(3) . ?
C83 C95 1.32(3) . ?
C5CA C134 1.3900 . ?
C5CA C055 1.3900 . ?
C134 C150 1.3900 . ?
C150 C160 1.3900 . ?
C160 C161 1.3900 . ?
C161 C055 1.3900 . ?
C91 C138 1.36(3) . ?
C99 C144 1.39(3) . ?
C101 C113 1.43(3) . ?
C103 C106 1.3900 . ?
C103 C098 1.3900 . ?
C106 C128 1.3900 . ?
C128 C09G 1.3900 . ?
C09G C06Y 1.3900 . ?
C06Y C098 1.3900 . ?
C107 C110 1.30(3) . ?
C109 C41 1.3900 . ?
C109 C126 1.3900 . ?
C41 C077 1.3900 . ?
C077 C86 1.3900 . ?
C86 C124 1.3900 . ?
C124 C126 1.3900 . ?
C112 C60 1.3900 . ?
C112 C130 1.3900 . ?
C60 C122 1.3900 . ?
C122 C0AA 1.3900 . ?
C0AA C0BA 1.3900 . ?
C0BA C130 1.3900 . ?
C138 C144 1.40(3) . ?
C8DA C8BA 1.503(19) . ?
O0AA C68 1.26(3) . ?
C8AA C88 1.3900 . ?
C8AA C127 1.3900 . ?
C88 C9AA 1.3900 . ?
C9AA C36 1.3900 . ?
C36 C68 1.3900 . ?
C68 C127 1.3900 . ?
C0CA C1CA 1.38(2) . ?
C39 C4DA 1.528(17) . ?
C39 O2DA 1.254(16) . ?
C498 C178 1.3900 . ?
C498 C97 1.3900 . ?
C178 C146 1.3900 . ?
C146 C115 1.3900 . ?
C115 C09F 1.3900 . ?
C09F C97 1.3900 . ?

loop_
_smtbx_masks_void_nr
_smtbx_masks_void_average_x
_smtbx_masks_void_average_y
_smtbx_masks_void_average_z
_smtbx_masks_void_volume
_smtbx_masks_void_count_electrons
_smtbx_masks_void_content
1 -0.083 -0.451 -0.854 7911.5 4455.9 ?
